data_7244468
loop_
_publ_author_name
'Li, Yu-Guang'
'Hu, Jun-Jie'
'Zhang, Jia-Li'
'Liu, Sui-Jun'
'Peng, Yan'
'Wen, He-Rui'

_publ_section_title
;
 Lanthanide-based metal-organic framework materials as bifunctional
 fluorescence sensors toward acetylacetone and aspartic acid
;
_journal_name_full CrystEngComm
_journal_paper_doi 10.1039/D2CE00174H
_journal_year 2022
_chemical_formula_sum 'C466 H323.76 Gd10 N12 O88'
_chemical_formula_weight 9071.61
_space_group_crystal_system triclinic
_space_group_IT_number 2
_space_group_name_Hall '-P 1'
_space_group_name_H-M_alt 'P -1'
_atom_sites_solution_hydrogens mixed
_audit_creation_method SHELXL-2017/1
_audit_update_record
;
2021-12-09 deposited with the CCDC.	2022-02-22 downloaded from the CCDC.
;
_cell_angle_alpha 100.2280(10)
_cell_angle_beta 112.3330(10)
_cell_angle_gamma 90.3010(10)
_cell_formula_units_Z 1
_cell_length_a 22.0708(2)
_cell_length_b 22.5278(2)
_cell_length_c 27.0547(3)
_cell_measurement_reflns_used 69773
_cell_measurement_temperature 293(2)
_cell_measurement_theta_max 31.8200
_cell_measurement_theta_min 1.8830
_cell_volume 12205.9(2)
_computing_structure_refinement 'SHELXL-2017/1 (Sheldrick, 2017)'
_computing_structure_solution 'SHELXT 2014/5 (Sheldrick, 2014)'
_diffrn_ambient_temperature 293(2)
_diffrn_measured_fraction_theta_full 0.999
_diffrn_measured_fraction_theta_max 0.999
_diffrn_measurement_device_type 'XtaLAB Synergy R, HyPix'
_diffrn_radiation_type MoK\a
_diffrn_radiation_wavelength 0.71073
_diffrn_reflns_av_R_equivalents 0.0499
_diffrn_reflns_av_unetI/netI 0.0434
_diffrn_reflns_Laue_measured_fraction_full 0.999
_diffrn_reflns_Laue_measured_fraction_max 0.999
_diffrn_reflns_limit_h_max 26
_diffrn_reflns_limit_h_min -26
_diffrn_reflns_limit_k_max 26
_diffrn_reflns_limit_k_min -26
_diffrn_reflns_limit_l_max 32
_diffrn_reflns_limit_l_min -32
_diffrn_reflns_number 167973
_diffrn_reflns_point_group_measured_fraction_full 0.999
_diffrn_reflns_point_group_measured_fraction_max 0.999
_diffrn_reflns_theta_full 25.010
_diffrn_reflns_theta_max 25.010
_diffrn_reflns_theta_min 1.654
_exptl_absorpt_coefficient_mu 1.406
_exptl_crystal_colour yellow
_exptl_crystal_density_diffrn 1.234
_exptl_crystal_description block
_exptl_crystal_F_000 4548
_exptl_crystal_size_max 0.22
_exptl_crystal_size_mid 0.21
_exptl_crystal_size_min 0.20
_refine_diff_density_max 3.057
_refine_diff_density_min -1.069
_refine_diff_density_rms 0.194
_refine_ls_extinction_coef 0.00010(3)
_refine_ls_extinction_expression Fc^*^=kFc[1+0.001xFc^2^\l^3^/sin(2\q)]^-1/4^
_refine_ls_extinction_method 'SHELXL-2017/1 (Sheldrick 2017)'
_refine_ls_goodness_of_fit_ref 1.131
_refine_ls_hydrogen_treatment constr
_refine_ls_matrix_type full
_refine_ls_number_parameters 2581
_refine_ls_number_reflns 42994
_refine_ls_number_restraints 78
_refine_ls_restrained_S_all 1.132
_refine_ls_R_factor_all 0.0850
_refine_ls_R_factor_gt 0.0669
_refine_ls_shift/su_max 0.002
_refine_ls_shift/su_mean 0.000
_refine_ls_structure_factor_coef Fsqd
_refine_ls_weighting_details 'w=1/[\s^2^(Fo^2^)+(0.0969P)^2^+96.3237P] where P=(Fo^2^+2Fc^2^)/3'
_refine_ls_weighting_scheme calc
_refine_ls_wR_factor_gt 0.1937
_refine_ls_wR_factor_ref 0.2109
_reflns_Friedel_coverage 0.000
_reflns_number_gt 34462
_reflns_number_total 42994
_reflns_threshold_expression 'I > 2\s(I)'
_cod_data_source_file d2ce00174h2.cif
_cod_data_source_block GdMOF1
_cod_database_code 7244468
_shelx_shelxl_version_number 2017/1
_shelx_space_group_comment
;
The symmetry employed for this shelxl refinement is uniquely defined
by the following loop, which should always be used as a source of
symmetry information in preference to the above space-group names.
They are only intended as comments.
;

loop_
_space_group_symop_operation_xyz
'x, y, z'
'-x, -y, -z'

loop_
_atom_site_label
_atom_site_type_symbol
_atom_site_fract_x
_atom_site_fract_y
_atom_site_fract_z
_atom_site_U_iso_or_equiv
_atom_site_adp_type
_atom_site_occupancy
_atom_site_site_symmetry_order
_atom_site_calc_flag
_atom_site_refinement_flags_posn
_atom_site_refinement_flags_adp
_atom_site_refinement_flags_occupancy
_atom_site_disorder_assembly
_atom_site_disorder_group
O298 O 1.3468(3) 0.4117(4) 0.4906(4) 0.076(3) Uani 1 1 d . . . . .
O285 O 1.3477(3) 0.4632(3) 0.4294(3) 0.0418(14) Uani 1 1 d . . . . .
C231 C 1.3190(4) 0.4416(4) 0.4555(4) 0.043(2) Uani 1 1 d . . . . .
C233 C 1.2486(4) 0.4542(4) 0.4444(4) 0.0383(19) Uani 1 1 d . . . . .
C235 C 1.2142(4) 0.4855(4) 0.4044(4) 0.044(2) Uani 1 1 d . . . . .
H235 H 1.234467 0.499343 0.383559 0.053 Uiso 1 1 calc R U . . .
O17 O 0.3802(3) 0.2837(3) 0.0941(3) 0.0466(15) Uani 1 1 d . . . . .
O9 O 0.3935(3) 0.2987(3) 0.1807(3) 0.0459(15) Uani 1 1 d . . . . .
C307 C 0.4150(4) 0.2966(4) 0.1432(4) 0.0366(18) Uani 1 1 d . . . . .
O60 O 0.6516(3) -0.1520(2) 0.9521(3) 0.0475(16) Uani 1 1 d . . . . .
O61 O 0.7558(3) -0.1299(2) 1.0035(2) 0.0395(13) Uani 1 1 d . . . . .
C48 C 0.6981(4) -0.1138(3) 0.9790(4) 0.0346(18) Uani 1 1 d . . . . .
C49 C 0.6894(4) -0.0475(4) 0.9803(4) 0.0373(18) Uani 1 1 d . . . . .
O16 O 0.3064(3) 0.2492(3) 0.9707(2) 0.0443(14) Uani 1 1 d . . . . .
C114 C 0.3351(4) 0.2801(4) 0.9492(4) 0.042(2) Uani 1 1 d . . . . .
C115 C 0.4035(4) 0.2668(4) 0.9549(4) 0.0381(19) Uani 1 1 d . . . . .
O10 O 0.7467(3) 0.6379(3) 0.8772(3) 0.0496(16) Uani 1 1 d . . . . .
O267 O 0.7520(3) 0.6611(3) 0.9618(3) 0.0532(17) Uani 1 1 d . . . . .
C266 C 0.7542(4) 0.6252(3) 0.9222(4) 0.0367(19) Uani 1 1 d . . . . .
C268 C 0.7662(4) 0.5600(4) 0.9293(4) 0.0375(18) Uani 1 1 d . . . . .
O141 O 0.6119(3) -0.3456(3) 0.7045(3) 0.0489(15) Uani 1 1 d . . . . .
O142 O 0.5977(4) -0.3565(3) 0.6186(3) 0.0546(17) Uani 1 1 d . . . . .
C138 C 0.5983(4) -0.3236(4) 0.6613(4) 0.042(2) Uani 1 1 d . . . . .
C137 C 0.5822(4) -0.2599(4) 0.6614(4) 0.041(2) Uani 1 1 d . . . . .
C270 C 0.5716(6) -0.2373(4) 0.6154(4) 0.057(3) Uani 1 1 d . . . . .
H270 H 0.572657 -0.262170 0.584464 0.068 Uiso 1 1 calc R U . . .
C271 C 0.5592(6) -0.1763(4) 0.6152(4) 0.061(3) Uani 1 1 d . . . . .
H271 H 0.551316 -0.161385 0.583548 0.073 Uiso 1 1 calc R U . . .
C166 C 0.5585(4) -0.1377(4) 0.6611(4) 0.041(2) Uani 1 1 d . . . . .
O57 O 1.0322(3) 0.1676(3) 0.7253(2) 0.0483(16) Uani 1 1 d . . . . .
O58 O 1.0982(3) 0.1728(3) 0.8106(2) 0.0411(13) Uani 1 1 d . . . . .
C54 C 1.0408(4) 0.1695(3) 0.7741(3) 0.0334(17) Uani 1 1 d . . . . .
C56 C 0.9810(4) 0.1651(4) 0.7878(3) 0.0341(17) Uani 1 1 d . . . . .
C95 C 0.9836(4) 0.1412(4) 0.8318(4) 0.046(2) Uani 1 1 d . . . . .
H95 H 1.023829 0.133509 0.856926 0.055 Uiso 1 1 calc R U . . .
C96 C 0.9257(4) 0.1287(4) 0.8386(4) 0.045(2) Uani 1 1 d . . . . .
H96 H 0.927425 0.110382 0.867310 0.054 Uiso 1 1 calc R U . . .
C123 C 0.8659(4) 0.1428(3) 0.8036(4) 0.0350(18) Uani 1 1 d . . . . .
O278 O 0.7200(3) -0.2168(3) 0.8783(3) 0.0461(15) Uani 1 1 d . . . . .
O11 O 0.7234(3) -0.2528(2) 0.7989(3) 0.0490(16) Uani 1 1 d . . . . .
C132 C 0.7228(3) -0.2098(3) 0.8352(4) 0.0333(18) Uani 1 1 d . . . . .
C133 C 0.7248(4) -0.1457(3) 0.8259(4) 0.0351(18) Uani 1 1 d . . . . .
C277 C 0.7106(6) -0.0406(4) 0.8529(5) 0.061(3) Uani 1 1 d . . . . .
H277 H 0.698922 -0.010902 0.875587 0.074 Uiso 1 1 calc R U . . .
C275 C 0.7403(5) -0.1311(4) 0.7848(4) 0.054(2) Uani 1 1 d . . . . .
H275 H 0.748510 -0.161598 0.760622 0.064 Uiso 1 1 calc R U . . .
Gd01 Gd 1.27360(2) 0.23625(2) 1.03842(2) 0.02799(10) Uani 1 1 d . . . . .
O1 O 0.8385(3) 0.0329(3) 0.3915(3) 0.0586(19) Uani 1 1 d . . . . .
C1 C 0.6492(4) 0.3540(4) 0.6279(4) 0.0403(19) Uani 1 1 d . . . . .
Gd02 Gd 0.14624(2) 0.15730(2) 0.73598(2) 0.02694(10) Uani 1 1 d . . . . .
C2 C 0.7330(4) 0.2764(4) 0.2346(4) 0.046(2) Uani 1 1 d . . . . .
H2 H 0.690940 0.259572 0.226200 0.055 Uiso 1 1 calc R U . . .
Gd03 Gd 0.62473(2) 0.54464(2) 0.64467(2) 0.02862(10) Uani 1 1 d . . . . .
C3 C 0.3388(4) 0.0468(4) 0.7085(4) 0.043(2) Uani 1 1 d . . . . .
H3 H 0.325461 0.042844 0.736565 0.052 Uiso 1 1 calc R U . . .
Gd04 Gd 0.91358(2) -0.04968(2) 0.41031(2) 0.02985(11) Uani 1 1 d . . . . .
Gd05 Gd 0.67893(2) 0.64930(2) 0.79225(2) 0.03078(11) Uani 1 1 d . . . . .
O15 O 0.2212(3) 0.1021(3) 0.7048(3) 0.0569(18) Uani 1 1 d . . . . .
O14 O 0.2423(3) 0.1726(3) 0.8129(2) 0.0416(14) Uani 1 1 d . . . . .
O13 O 0.9104(3) -0.0440(2) 0.3227(3) 0.0434(14) Uani 1 1 d . . . . .
O12 O 0.6928(3) 0.4569(2) 0.6571(3) 0.0400(13) Uani 1 1 d . . . . .
C19 C 0.9042(4) 0.2279(4) 0.2688(4) 0.045(2) Uani 1 1 d . . . . .
C20 C 0.8514(5) 0.1204(4) 0.2278(5) 0.056(3) Uani 1 1 d . . . . .
H20 H 0.822879 0.133855 0.197349 0.068 Uiso 1 1 calc R U . . .
C21 C 0.7843(4) 0.2415(4) 0.2476(4) 0.049(2) Uani 1 1 d . . . . .
H21 H 0.776481 0.201442 0.249342 0.059 Uiso 1 1 calc R U . . .
C23 C 0.8167(4) 0.1878(3) 0.9476(4) 0.0356(18) Uani 1 1 d . . . . .
H23 H 0.852579 0.170643 0.942490 0.043 Uiso 1 1 calc R U . . .
C24 C 0.7706(4) 0.1516(3) 0.9517(4) 0.0372(19) Uani 1 1 d . . . . .
H24 H 0.775450 0.110320 0.948927 0.045 Uiso 1 1 calc R U . . .
C25 C 0.7144(4) 0.1751(3) 0.9603(3) 0.0307(16) Uani 1 1 d . . . . .
C26 C 0.7047(4) 0.2376(3) 0.9582(3) 0.0304(16) Uani 1 1 d . . . . .
C53 C 0.7543(3) 0.2759(3) 0.9536(3) 0.0285(16) Uani 1 1 d . . . . .
C28 C 0.8122(4) 0.2510(3) 0.9509(3) 0.0309(16) Uani 1 1 d . . . . .
C29 C 0.6677(4) 0.1398(3) 0.9681(3) 0.0331(17) Uani 1 1 d . . . . .
C30 C 0.6464(4) 0.2628(3) 0.9612(3) 0.0314(16) Uani 1 1 d . . . . .
C31 C 0.6397(4) 0.3257(4) 0.9607(4) 0.041(2) Uani 1 1 d . . . . .
H31 H 0.602724 0.342591 0.963899 0.050 Uiso 1 1 calc R U . . .
C32 C 0.8498(4) 0.2634(3) 0.2587(4) 0.0367(18) Uani 1 1 d . . . . .
C33 C 0.8612(4) 0.3265(4) 0.2596(3) 0.0339(17) Uani 1 1 d . . . . .
C34 C 0.9608(4) 0.3466(4) 0.4121(4) 0.040(2) Uani 1 1 d . . . . .
H34 H 0.968654 0.305988 0.411177 0.048 Uiso 1 1 calc R U . . .
C35 C 0.8986(4) 0.3655(4) 0.4122(4) 0.0372(18) Uani 1 1 d . . . . .
C36 C 0.8858(4) 0.4272(3) 0.4098(3) 0.0308(16) Uani 1 1 d . . . . .
C37 C 0.9358(4) 0.4689(3) 0.4100(3) 0.0326(17) Uani 1 1 d . . . . .
C38 C 0.9989(4) 0.4490(3) 0.4144(3) 0.0322(17) Uani 1 1 d . . . . .
C39 C 0.8243(4) 0.4472(3) 0.4052(4) 0.0351(18) Uani 1 1 d . . . . .
C40 C 0.9220(4) 0.5295(3) 0.4055(3) 0.0317(17) Uani 1 1 d . . . . .
C41 C 0.8578(4) 0.5476(4) 0.3983(4) 0.040(2) Uani 1 1 d . . . . .
H41 H 0.847496 0.586600 0.393135 0.048 Uiso 1 1 calc R U . . .
C42 C 0.6937(4) 0.1403(3) 0.8066(3) 0.0283(15) Uani 1 1 d . . . . .
C43 C 0.7546(4) 0.1635(3) 0.8074(3) 0.0317(16) Uani 1 1 d . . . . .
C44 C 0.7640(4) 0.2270(3) 0.8113(3) 0.0330(17) Uani 1 1 d . . . . .
H44 H 0.804704 0.243022 0.814727 0.040 Uiso 1 1 calc R U . . .
C45 C 0.6433(3) 0.1809(3) 0.8065(3) 0.0266(15) Uani 1 1 d . . . . .
C46 C 0.6530(4) 0.2422(3) 0.8049(3) 0.0294(16) Uani 1 1 d . . . . .
C47 C 0.5820(4) 0.1575(3) 0.8059(3) 0.0294(16) Uani 1 1 d . . . . .
C50 C 0.6303(4) -0.0292(4) 0.9461(4) 0.045(2) Uani 1 1 d . . . . .
H50 H 0.595130 -0.057713 0.925325 0.054 Uiso 1 1 calc R U . . .
C59 C 0.9224(4) 0.1806(4) 0.7536(4) 0.041(2) Uani 1 1 d . . . . .
H59 H 0.920901 0.198150 0.724593 0.050 Uiso 1 1 calc R U . . .
C64 C 1.0480(4) 0.4913(4) 0.4163(4) 0.0357(18) Uani 1 1 d . . . . .
C65 C 1.0321(4) 0.5504(4) 0.4109(4) 0.043(2) Uani 1 1 d . . . . .
H65 H 1.063938 0.577528 0.410681 0.052 Uiso 1 1 calc R U . . .
C66 C 0.9714(4) 0.5706(4) 0.4059(4) 0.0383(19) Uani 1 1 d . . . . .
C67 C 0.8116(4) 0.5076(4) 0.3992(4) 0.045(2) Uani 1 1 d . . . . .
H67 H 0.770399 0.520518 0.395620 0.054 Uiso 1 1 calc R U . . .
C68 C 0.8074(4) 0.3641(3) 0.2487(3) 0.0342(17) Uani 1 1 d . . . . .
C69 C 0.8191(4) 0.4273(3) 0.2500(4) 0.0346(18) Uani 1 1 d . . . . .
C70 C 0.8862(4) 0.4521(4) 0.2678(4) 0.044(2) Uani 1 1 d . . . . .
H70 H 0.895290 0.493759 0.273731 0.053 Uiso 1 1 calc R U . . .
C71 C 0.9364(4) 0.4150(4) 0.2760(4) 0.040(2) Uani 1 1 d . . . . .
H71 H 0.978884 0.431808 0.285884 0.048 Uiso 1 1 calc R U . . .
C72 C 0.6855(4) 0.3615(3) 0.9556(4) 0.040(2) Uani 1 1 d . . . . .
H72 H 0.678991 0.402132 0.955092 0.048 Uiso 1 1 calc R U . . .
C73 C 0.7434(4) 0.3383(3) 0.9511(3) 0.0326(17) Uani 1 1 d . . . . .
C74 C 0.7922(4) 0.3743(4) 0.9454(4) 0.0371(18) Uani 1 1 d . . . . .
C75 C 0.8489(4) 0.3499(4) 0.9441(4) 0.040(2) Uani 1 1 d . . . . .
H75 H 0.880271 0.374472 0.940368 0.048 Uiso 1 1 calc R U . . .
C76 C 0.8612(4) 0.2894(3) 0.9483(4) 0.0335(17) Uani 1 1 d . . . . .
C77 C 0.5982(4) 0.2246(3) 0.9662(3) 0.0337(17) Uani 1 1 d . . . . .
C79 C 0.6113(4) 0.1647(4) 0.9704(4) 0.0372(18) Uani 1 1 d . . . . .
H79 H 0.580520 0.140226 0.975009 0.045 Uiso 1 1 calc R U . . .
O80 O 0.9093(3) -0.0252(3) 0.4946(3) 0.0479(15) Uani 1 1 d . . . . .
C81 C 0.5330(4) 0.2437(4) 0.9647(4) 0.0376(18) Uani 1 1 d . . . . .
C82 C 0.6760(4) 0.0750(3) 0.9735(4) 0.0351(18) Uani 1 1 d . . . . .
C83 C 0.6004(4) 0.2804(3) 0.8001(3) 0.0315(17) Uani 1 1 d . . . . .
C85 C 0.5324(4) 0.1977(3) 0.8054(3) 0.0318(16) Uani 1 1 d . . . . .
C86 C 0.5728(4) 0.0940(3) 0.8026(4) 0.0364(18) Uani 1 1 d . . . . .
H86 H 0.532746 0.077890 0.800365 0.044 Uiso 1 1 calc R U . . .
C87 C 0.6198(4) 0.0568(3) 0.8027(4) 0.0384(19) Uani 1 1 d . . . . .
H87 H 0.611180 0.015651 0.800206 0.046 Uiso 1 1 calc R U . . .
C88 C 0.6832(4) 0.0781(3) 0.8066(3) 0.0337(17) Uani 1 1 d . . . . .
C89 C 0.7347(4) 0.0392(3) 0.8090(4) 0.0367(18) Uani 1 1 d . . . . .
C90 C 0.4703(4) 0.1796(3) 0.8099(4) 0.0354(18) Uani 1 1 d . . . . .
C91 C 0.4691(4) 0.1440(4) 0.8463(4) 0.0397(19) Uani 1 1 d . . . . .
H91 H 0.507192 0.127281 0.865829 0.048 Uiso 1 1 calc R U . . .
C92 C 0.4113(4) 0.1327(4) 0.8542(4) 0.0394(19) Uani 1 1 d . . . . .
H92 H 0.411678 0.109036 0.879220 0.047 Uiso 1 1 calc R U . . .
C55 C 0.3531(4) 0.1567(4) 0.8250(4) 0.0388(19) Uani 1 1 d . . . . .
C94 C 0.4111(4) 0.2016(4) 0.7799(4) 0.041(2) Uani 1 1 d . . . . .
H94 H 0.410328 0.223822 0.753884 0.049 Uiso 1 1 calc R U . . .
C97 C 0.7766(4) 0.4070(4) 0.4071(4) 0.043(2) Uani 1 1 d . . . . .
C98 C 0.9596(4) 0.6349(3) 0.4032(4) 0.0367(18) Uani 1 1 d . . . . .
C99 C 0.7425(4) 0.3381(4) 0.2335(4) 0.0371(18) Uani 1 1 d . . . . .
C100 C 0.7173(4) 0.2645(3) 0.8101(4) 0.0355(18) Uani 1 1 d . . . . .
H100 H 0.726035 0.305623 0.812741 0.043 Uiso 1 1 calc R U . . .
C101 C 0.8035(4) 0.1233(4) 0.8071(4) 0.0357(18) Uani 1 1 d . . . . .
C102 C 0.7922(4) 0.0628(3) 0.8085(4) 0.0380(19) Uani 1 1 d . . . . .
H102 H 0.825160 0.037055 0.809245 0.046 Uiso 1 1 calc R U . . .
C103 C 0.5437(4) 0.2576(3) 0.8016(4) 0.0356(18) Uani 1 1 d . . . . .
H103 H 0.510655 0.283484 0.799977 0.043 Uiso 1 1 calc R U . . .
C104 C 0.5847(4) 0.0274(3) 0.6533(3) 0.0333(17) Uani 1 1 d . . . . .
C105 C 0.5297(4) 0.0516(3) 0.6623(3) 0.0324(17) Uani 1 1 d . . . . .
C106 C 0.5242(4) 0.1158(4) 0.6681(4) 0.0396(19) Uani 1 1 d . . . . .
H106 H 0.489730 0.132210 0.676184 0.047 Uiso 1 1 calc R U . . .
C107 C 0.5687(4) 0.1529(4) 0.6618(4) 0.043(2) Uani 1 1 d . . . . .
H107 H 0.565397 0.194514 0.667654 0.051 Uiso 1 1 calc R U . . .
C108 C 0.6206(4) 0.1290(3) 0.6462(4) 0.0364(18) Uani 1 1 d . . . . .
C109 C 0.6291(4) 0.0661(3) 0.6436(4) 0.0351(18) Uani 1 1 d . . . . .
C110 C 0.6812(4) 0.0405(4) 0.6306(4) 0.0399(19) Uani 1 1 d . . . . .
C111 C 0.4837(4) 0.0127(4) 0.6684(4) 0.0372(18) Uani 1 1 d . . . . .
C112 C 0.4963(4) -0.0472(4) 0.6698(4) 0.043(2) Uani 1 1 d . . . . .
H112 H 0.468060 -0.071851 0.677118 0.052 Uiso 1 1 calc R U . . .
C113 C 0.4206(4) 0.0341(4) 0.6700(4) 0.0377(18) Uani 1 1 d . . . . .
O116 O 0.3077(3) 0.3179(4) 0.9218(4) 0.069(2) Uani 1 1 d . . . . .
C117 C 0.6070(4) 0.3443(3) 0.7935(4) 0.0341(17) Uani 1 1 d . . . . .
C118 C 0.6309(5) 0.3585(4) 0.7555(4) 0.043(2) Uani 1 1 d . . . . .
H118 H 0.642542 0.327485 0.733941 0.052 Uiso 1 1 calc R U . . .
C119 C 0.6376(5) 0.4171(4) 0.7493(4) 0.043(2) Uani 1 1 d . . . . .
H119 H 0.655509 0.425503 0.724964 0.052 Uiso 1 1 calc R U . . .
C120 C 0.6178(4) 0.4637(3) 0.7792(3) 0.0346(18) Uani 1 1 d . . . . .
C121 C 0.6242(4) 0.0316(4) 0.9430(4) 0.042(2) Uani 1 1 d . . . . .
H121 H 0.584657 0.043377 0.920104 0.050 Uiso 1 1 calc R U . . .
C122 C 0.8653(4) 0.1705(4) 0.7617(4) 0.042(2) Uani 1 1 d . . . . .
H122 H 0.825932 0.182391 0.738620 0.051 Uiso 1 1 calc R U . . .
C124 C 0.8511(4) 0.3263(4) 0.4143(4) 0.043(2) Uani 1 1 d . . . . .
C125 C 0.7097(4) 0.4244(4) 0.4030(4) 0.043(2) Uani 1 1 d . . . . .
C126 C 0.8592(4) 0.2612(4) 0.4162(4) 0.043(2) Uani 1 1 d . . . . .
C127 C 1.0079(4) 0.3858(4) 0.4135(4) 0.041(2) Uani 1 1 d . . . . .
H127 H 1.047500 0.371520 0.413802 0.049 Uiso 1 1 calc R U . . .
C128 C 0.9401(4) 0.6704(4) 0.4418(4) 0.042(2) Uani 1 1 d . . . . .
H128 H 0.933253 0.653177 0.468257 0.051 Uiso 1 1 calc R U . . .
C129 C 0.9309(5) 0.7308(4) 0.4407(4) 0.0408(19) Uani 1 1 d . . . . .
H129 H 0.919754 0.754323 0.467349 0.049 Uiso 1 1 calc R U . . .
C130 C 0.9382(4) 0.7566(3) 0.4005(3) 0.0349(18) Uani 1 1 d . . . . .
C131 C 0.9682(5) 0.6616(4) 0.3641(4) 0.044(2) Uani 1 1 d . . . . .
H131 H 0.981978 0.638852 0.338633 0.053 Uiso 1 1 calc R U . . .
C135 C 0.5782(5) -0.2228(4) 0.7067(4) 0.044(2) Uani 1 1 d . . . . .
H135 H 0.583624 -0.238541 0.737535 0.053 Uiso 1 1 calc R U . . .
C136 C 0.5662(5) -0.1625(4) 0.7062(4) 0.048(2) Uani 1 1 d . . . . .
H136 H 0.563354 -0.138266 0.736779 0.058 Uiso 1 1 calc R U . . .
C143 C 0.8849(4) -0.0273(4) 0.2774(4) 0.0378(19) Uani 1 1 d . . . . .
C144 C 0.8908(4) 0.0388(4) 0.2757(4) 0.0400(19) Uani 1 1 d . . . . .
O147 O 0.9451(3) 0.0588(3) 0.4325(3) 0.0489(16) Uani 1 1 d . . . . .
C148 C 0.5056(4) 0.2235(4) 0.9973(4) 0.043(2) Uani 1 1 d . . . . .
H148 H 0.530792 0.202211 1.023493 0.051 Uiso 1 1 calc R U . . .
C149 C 0.4415(4) 0.2337(4) 0.9926(4) 0.045(2) Uani 1 1 d . . . . .
H149 H 0.424351 0.218389 1.014723 0.054 Uiso 1 1 calc R U . . .
C150 C 0.4311(4) 0.2883(4) 0.9219(4) 0.0390(19) Uani 1 1 d . . . . .
H150 H 0.406541 0.310538 0.896366 0.047 Uiso 1 1 calc R U . . .
C151 C 0.4941(4) 0.2768(4) 0.9267(4) 0.0395(19) Uani 1 1 d . . . . .
H151 H 0.511141 0.291411 0.904236 0.047 Uiso 1 1 calc R U . . .
C152 C 0.7333(4) 0.0563(3) 1.0085(4) 0.0388(19) Uani 1 1 d . . . . .
H152 H 0.767971 0.084901 1.030215 0.047 Uiso 1 1 calc R U . . .
C153 C 0.9282(4) 0.2705(3) 0.9547(4) 0.0348(18) Uani 1 1 d . . . . .
C154 C 0.9623(4) 0.2402(4) 0.9966(4) 0.045(2) Uani 1 1 d . . . . .
H154 H 0.941642 0.228686 1.018077 0.054 Uiso 1 1 calc R U . . .
C155 C 0.9254(4) 0.3512(3) 0.2698(4) 0.0347(18) Uani 1 1 d . . . . .
C156 C 0.9763(4) 0.3126(4) 0.2765(4) 0.0407(19) Uani 1 1 d . . . . .
C157 C 0.6906(4) 0.3753(4) 0.2183(4) 0.043(2) Uani 1 1 d . . . . .
C158 C 0.6201(4) 0.3523(4) 0.1989(4) 0.041(2) Uani 1 1 d D . . . .
C5 C 0.5788(10) 0.3820(12) 0.2205(11) 0.058(8) Uani 0.434(16) 1 d . . P A 1
H5 H 0.595951 0.416117 0.247968 0.069 Uiso 0.434(16) 1 calc R U P A 1
C6 C 0.5144(9) 0.3640(12) 0.2037(10) 0.053(8) Uani 0.434(16) 1 d . . P A 1
H6 H 0.488696 0.384994 0.220144 0.064 Uiso 0.434(16) 1 calc R U P A 1
C8 C 0.5234(8) 0.2814(10) 0.1324(8) 0.048(6) Uani 0.434(16) 1 d D U P A 1
H8A H 0.502163 0.284260 0.094331 0.058 Uiso 0.434(16) 1 calc R U P A 1
H8B H 0.520065 0.238990 0.134445 0.058 Uiso 0.434(16) 1 calc R U P A 1
C7 C 0.5937(8) 0.3018(9) 0.1515(7) 0.049(6) Uani 0.434(16) 1 d D U P A 1
H7A H 0.619135 0.267458 0.160496 0.058 Uiso 0.434(16) 1 calc R U P A 1
H7B H 0.601102 0.313738 0.121412 0.058 Uiso 0.434(16) 1 calc R U P A 1
C291 C 0.4868(4) 0.3148(4) 0.1624(4) 0.042(2) Uani 1 1 d D . . . .
C5A C 0.5936(9) 0.3321(12) 0.2325(8) 0.066(6) Uani 0.566(16) 1 d . . P A 2
H5A H 0.621243 0.330332 0.267969 0.079 Uiso 0.566(16) 1 calc R U P A 2
C6A C 0.5276(8) 0.3146(10) 0.2151(8) 0.057(5) Uani 0.566(16) 1 d . . P A 2
H6A H 0.511090 0.302773 0.239001 0.068 Uiso 0.566(16) 1 calc R U P A 2
C7A C 0.5798(10) 0.3426(12) 0.1442(9) 0.071(6) Uani 0.566(16) 1 d . U P A 2
H7AA H 0.596890 0.348444 0.118735 0.085 Uiso 0.566(16) 1 calc R U P A 2
C8A C 0.5137(9) 0.3242(10) 0.1275(8) 0.059(5) Uani 0.566(16) 1 d . U P A 2
H8AA H 0.487169 0.318162 0.090636 0.070 Uiso 0.566(16) 1 calc R U P A 2
C159 C 0.7288(4) -0.0253(3) 0.8130(4) 0.0362(18) Uani 1 1 d . . . . .
C161 C 0.9273(4) 0.8219(3) 0.4010(3) 0.0314(17) Uani 1 1 d . . . . .
O164 O 0.9311(3) 0.8559(2) 0.4445(2) 0.0425(14) Uani 1 1 d . . . . .
O165 O 0.9164(3) 0.8439(2) 0.3581(2) 0.0314(11) Uani 1 1 d . . . . .
C167 C 0.3539(4) 0.1916(4) 0.7876(4) 0.0387(19) Uani 1 1 d . . . . .
H167 H 0.315860 0.208108 0.767703 0.046 Uiso 1 1 calc R U . . .
C168 C 0.3805(4) 0.0624(5) 0.6280(4) 0.049(2) Uani 1 1 d . . . . .
H168 H 0.394803 0.068544 0.600982 0.059 Uiso 1 1 calc R U . . .
C169 C 0.3205(5) 0.0812(5) 0.6261(4) 0.051(2) Uani 1 1 d . . . . .
H169 H 0.294354 0.099269 0.597718 0.061 Uiso 1 1 calc R U . . .
C170 C 0.2995(4) 0.0728(4) 0.6666(4) 0.0401(19) Uani 1 1 d . . . . .
C172 C 0.3988(4) 0.0262(4) 0.7094(4) 0.044(2) Uani 1 1 d . . . . .
H172 H 0.424044 0.006924 0.737176 0.053 Uiso 1 1 calc R U . . .
C174 C 0.5947(4) -0.0349(4) 0.6520(4) 0.0368(18) Uani 1 1 d . . . . .
C175 C 0.5494(4) -0.0722(4) 0.6607(4) 0.040(2) Uani 1 1 d . . . . .
C176 C 0.6508(5) -0.0580(4) 0.6425(4) 0.048(2) Uani 1 1 d . . . . .
H176 H 0.659558 -0.098076 0.644184 0.058 Uiso 1 1 calc R U . . .
C177 C 0.6908(4) -0.0218(4) 0.6312(4) 0.047(2) Uani 1 1 d . . . . .
H177 H 0.725582 -0.038175 0.623502 0.057 Uiso 1 1 calc R U . . .
C178 C 0.7438(5) -0.0712(4) 0.7790(4) 0.048(2) Uani 1 1 d . . . . .
H178 H 0.756452 -0.061774 0.752014 0.057 Uiso 1 1 calc R U . . .
C179 C 0.7138(5) 0.1395(4) 0.6214(4) 0.050(2) Uani 1 1 d . . . . .
H179 H 0.742156 0.164041 0.614063 0.060 Uiso 1 1 calc R U . . .
C180 C 0.6640(4) 0.1651(4) 0.6347(4) 0.043(2) Uani 1 1 d . . . . .
C181 C 0.6580(5) 0.2310(4) 0.6340(4) 0.045(2) Uani 1 1 d . . . . .
C182 C 0.7123(5) 0.2725(4) 0.6614(5) 0.051(2) Uani 1 1 d . . . . .
H182 H 0.752072 0.258958 0.681881 0.061 Uiso 1 1 calc R U . . .
C183 C 0.7091(4) 0.3336(4) 0.6591(4) 0.048(2) Uani 1 1 d . . . . .
H183 H 0.746075 0.360553 0.678016 0.058 Uiso 1 1 calc R U . . .
C185 C 0.5949(5) 0.3132(4) 0.6004(4) 0.053(2) Uani 1 1 d . . . . .
H185 H 0.555223 0.326784 0.579735 0.063 Uiso 1 1 calc R U . . .
C186 C 0.5983(5) 0.2527(4) 0.6029(4) 0.052(2) Uani 1 1 d . . . . .
H186 H 0.561032 0.226051 0.584093 0.062 Uiso 1 1 calc R U . . .
C187 C 0.5936(5) 0.4510(4) 0.8169(4) 0.048(2) Uani 1 1 d . . . . .
H187 H 0.581659 0.482244 0.838135 0.058 Uiso 1 1 calc R U . . .
C188 C 0.5871(5) 0.3917(4) 0.8230(4) 0.045(2) Uani 1 1 d . . . . .
H188 H 0.569124 0.383466 0.847240 0.054 Uiso 1 1 calc R U . . .
C190 C 0.6895(5) 0.4246(5) 0.4463(4) 0.052(2) Uani 1 1 d . . . . .
H190 H 0.719101 0.416281 0.478946 0.062 Uiso 1 1 calc R U . . .
C191 C 0.6265(5) 0.4369(4) 0.4411(5) 0.053(2) Uani 1 1 d . . . . .
H191 H 0.613941 0.437028 0.470306 0.064 Uiso 1 1 calc R U . . .
C192 C 0.5821(4) 0.4490(4) 0.3929(4) 0.046(2) Uani 1 1 d . . . . .
C193 C 0.7914(4) 0.3482(4) 0.4123(4) 0.048(2) Uani 1 1 d . . . . .
H193 H 0.760227 0.322189 0.414683 0.057 Uiso 1 1 calc R U . . .
C194 C 0.9132(5) 0.2423(4) 0.4544(4) 0.050(2) Uani 1 1 d . . . . .
H194 H 0.944550 0.270857 0.481045 0.060 Uiso 1 1 calc R U . . .
C195 C 0.9214(5) 0.1809(4) 0.4536(4) 0.049(2) Uani 1 1 d . . . . .
H195 H 0.958846 0.168997 0.479034 0.058 Uiso 1 1 calc R U . . .
C196 C 0.8748(4) 0.1377(4) 0.4156(4) 0.045(2) Uani 1 1 d . . . . .
C197 C 0.8191(5) 0.1566(4) 0.3779(5) 0.056(3) Uani 1 1 d . . . . .
H197 H 0.786746 0.127889 0.352501 0.068 Uiso 1 1 calc R U . . .
C198 C 0.8115(4) 0.2164(4) 0.3778(4) 0.049(2) Uani 1 1 d . . . . .
H198 H 0.774276 0.227990 0.351868 0.059 Uiso 1 1 calc R U . . .
C199 C 0.8870(5) 0.0725(4) 0.4129(4) 0.048(2) Uani 1 1 d . . . . .
C201 C 0.9229(4) 0.0149(4) 0.5364(4) 0.0382(19) Uani 1 1 d . . . . .
C202 C 0.8719(4) 0.0272(4) 0.5595(4) 0.043(2) Uani 1 1 d . . . . .
C203 C 0.8087(5) 0.0004(5) 0.5317(5) 0.063(3) Uani 1 1 d . . . . .
H203 H 0.798504 -0.027661 0.499401 0.075 Uiso 1 1 calc R U . . .
C205 C 0.9649(4) 0.2525(4) 0.2771(4) 0.046(2) Uani 1 1 d . . . . .
H205 H 0.999658 0.227887 0.283502 0.055 Uiso 1 1 calc R U . . .
C206 C 0.8976(4) 0.1623(4) 0.2708(4) 0.041(2) Uani 1 1 d . . . . .
C207 C 0.9414(4) 0.1404(4) 0.3149(4) 0.046(2) Uani 1 1 d . . . . .
H207 H 0.973400 0.167009 0.343105 0.055 Uiso 1 1 calc R U . . .
C208 C 0.9381(5) 0.0795(4) 0.3175(4) 0.049(2) Uani 1 1 d . . . . .
H208 H 0.967692 0.065847 0.347402 0.058 Uiso 1 1 calc R U . . .
C209 C 1.0406(4) 0.3345(4) 0.2783(4) 0.040(2) Uani 1 1 d . . . . .
C210 C 1.0425(4) 0.3594(5) 0.2353(4) 0.051(2) Uani 1 1 d . . . . .
H210 H 1.003336 0.365466 0.207829 0.061 Uiso 1 1 calc R U . . .
C211 C 1.1029(4) 0.3756(4) 0.2327(4) 0.048(2) Uani 1 1 d . . . . .
H211 H 1.104023 0.391472 0.203540 0.057 Uiso 1 1 calc R U . . .
C212 C 1.1601(4) 0.3674(4) 0.2742(4) 0.043(2) Uani 1 1 d . . . . .
C213 C 1.1595(4) 0.3449(5) 0.3180(4) 0.054(2) Uani 1 1 d . . . . .
H213 H 1.198839 0.341283 0.346266 0.064 Uiso 1 1 calc R U . . .
C214 C 1.1001(5) 0.3274(4) 0.3201(4) 0.052(2) Uani 1 1 d . . . . .
H214 H 1.099923 0.311044 0.349216 0.062 Uiso 1 1 calc R U . . .
C215 C 0.7655(4) 0.4637(4) 0.2370(4) 0.0405(19) Uani 1 1 d . . . . .
C216 C 0.7030(4) 0.4367(4) 0.2207(4) 0.044(2) Uani 1 1 d . . . . .
H216 H 0.667634 0.460521 0.210905 0.053 Uiso 1 1 calc R U . . .
C217 C 0.7755(3) 0.52993(16) 0.2394(3) 0.043(2) Uani 1 1 d G . . . .
C218 C 0.8111(3) 0.5504(2) 0.2121(3) 0.055(3) Uani 1 1 d G . . . .
H218 H 0.826896 0.522828 0.190914 0.066 Uiso 1 1 calc R U . . .
C219 C 0.8231(3) 0.6122(2) 0.2165(3) 0.049(2) Uani 1 1 d G . . . .
H219 H 0.846896 0.625886 0.198302 0.059 Uiso 1 1 calc R U . . .
C252 C 0.7994(3) 0.65343(16) 0.2482(3) 0.042(2) Uani 1 1 d G . . . .
C12 C 0.7638(3) 0.6329(2) 0.2754(3) 0.050(2) Uani 1 1 d G . . . .
H12 H 0.747988 0.660531 0.296640 0.060 Uiso 1 1 calc R U . . .
C221 C 0.7518(3) 0.5712(2) 0.2710(3) 0.055(3) Uani 1 1 d G . . . .
H221 H 0.727988 0.557473 0.289253 0.066 Uiso 1 1 calc R U . . .
C222 C 0.9564(4) 0.7223(4) 0.3619(4) 0.0403(19) Uani 1 1 d . . . . .
H222 H 0.960995 0.739309 0.334484 0.048 Uiso 1 1 calc R U . . .
C223 C 1.1166(4) 0.4759(4) 0.4245(4) 0.0371(18) Uani 1 1 d . . . . .
C224 C 1.1528(4) 0.4447(4) 0.4650(4) 0.047(2) Uani 1 1 d . . . . .
H224 H 1.132835 0.430945 0.486029 0.056 Uiso 1 1 calc R U . . .
C225 C 1.1490(4) 0.4965(4) 0.3951(4) 0.047(2) Uani 1 1 d . . . . .
H225 H 1.126643 0.518391 0.368458 0.056 Uiso 1 1 calc R U . . .
C226 C 1.2165(4) 0.4338(4) 0.4747(4) 0.046(2) Uani 1 1 d . . . . .
H226 H 1.238991 0.412592 0.501827 0.056 Uiso 1 1 calc R U . . .
C227 C 0.9588(4) 0.2841(4) 0.9219(4) 0.046(2) Uani 1 1 d . . . . .
H227 H 0.936285 0.302619 0.892665 0.055 Uiso 1 1 calc R U . . .
C228 C 1.0244(4) 0.2701(4) 0.9323(4) 0.047(2) Uani 1 1 d . . . . .
H228 H 1.044716 0.279447 0.909801 0.057 Uiso 1 1 calc R U . . .
C229 C 1.0262(4) 0.2272(4) 1.0064(4) 0.044(2) Uani 1 1 d . . . . .
H229 H 1.048302 0.207356 1.034755 0.053 Uiso 1 1 calc R U . . .
O237 O 0.6543(3) 0.5400(2) 0.7424(2) 0.0361(13) Uani 1 1 d . . . . .
C238 C 0.2923(4) 0.1439(4) 0.8343(4) 0.043(2) Uani 1 1 d . . . . .
O239 O 0.2933(3) 0.1062(4) 0.8636(4) 0.070(2) Uani 1 1 d . . . . .
C241 C 0.7841(4) 0.4399(3) 0.9409(4) 0.0381(19) Uani 1 1 d . . . . .
C242 C 0.7808(5) 0.4577(4) 0.8941(4) 0.051(2) Uani 1 1 d . . . . .
H242 H 0.784689 0.429366 0.866079 0.061 Uiso 1 1 calc R U . . .
C243 C 0.7788(5) 0.4821(4) 0.9818(4) 0.053(2) Uani 1 1 d . . . . .
H243 H 0.780782 0.470524 1.013696 0.064 Uiso 1 1 calc R U . . .
C244 C 0.5121(4) 0.4599(4) 0.3850(4) 0.046(2) Uani 1 1 d . . . . .
O246 O 0.8567(4) -0.0634(3) 0.2339(3) 0.0513(16) Uani 1 1 d . . . . .
O247 O 1.2251(3) 0.3722(3) 0.2234(3) 0.0583(18) Uani 1 1 d . . . . .
O248 O 1.2728(3) 0.4000(3) 0.3128(3) 0.0604(19) Uani 1 1 d . . . . .
C249 C 1.2248(4) 0.3816(4) 0.2698(4) 0.044(2) Uani 1 1 d . . . . .
C250 C 0.7719(5) 0.5170(4) 0.8878(4) 0.049(2) Uani 1 1 d . . . . .
H250 H 0.769588 0.528184 0.855698 0.058 Uiso 1 1 calc R U . . .
C251 C 0.7702(5) 0.5422(4) 0.9763(4) 0.052(2) Uani 1 1 d . . . . .
H251 H 0.767277 0.570487 1.004706 0.062 Uiso 1 1 calc R U . . .
C253 C 0.8167(4) 0.7193(3) 0.2557(4) 0.0359(18) Uani 1 1 d . . . . .
O254 O 0.8539(3) 0.7359(2) 0.2331(3) 0.0440(14) Uani 1 1 d . . . . .
C255 C 0.8866(5) 0.0650(6) 0.6081(5) 0.070(3) Uani 1 1 d . . . . .
H255 H 0.929309 0.082233 0.627756 0.084 Uiso 1 1 calc R U . . .
C256 C 0.8395(6) 0.0780(6) 0.6285(5) 0.077(4) Uani 1 1 d . . . . .
H256 H 0.850970 0.102842 0.662575 0.093 Uiso 1 1 calc R U . . .
C257 C 0.7607(5) 0.0152(5) 0.5517(5) 0.066(3) Uani 1 1 d . . . . .
H257 H 0.718002 -0.002314 0.532316 0.079 Uiso 1 1 calc R U . . .
C258 C 0.6442(4) 0.4207(4) 0.6287(4) 0.0361(18) Uani 1 1 d . . . . .
O259 O 0.5891(3) 0.4384(3) 0.6034(3) 0.0496(16) Uani 1 1 d . . . . .
C269 C 0.6298(4) 0.5280(3) 0.7754(4) 0.0354(18) Uani 1 1 d . . . . .
O274 O 0.6160(3) 0.5701(2) 0.8058(3) 0.0526(17) Uani 1 1 d . . . . .
C276 C 0.7098(6) -0.1010(4) 0.8592(5) 0.057(3) Uani 1 1 d . . . . .
H276 H 0.698631 -0.110758 0.886843 0.068 Uiso 1 1 calc R U . . .
C279 C 0.6029(5) 0.4513(5) 0.3516(5) 0.060(3) Uani 1 1 d . . . . .
H279 H 0.573582 0.460624 0.319272 0.073 Uiso 1 1 calc R U . . .
C280 C 0.6666(4) 0.4401(5) 0.3568(5) 0.057(3) Uani 1 1 d . . . . .
H280 H 0.679934 0.443412 0.328604 0.068 Uiso 1 1 calc R U . . .
C282 C 0.8476(5) 0.0599(4) 0.2298(4) 0.057(3) Uani 1 1 d . . . . .
H282 H 0.816711 0.033022 0.200996 0.068 Uiso 1 1 calc R U . . .
O283 O 0.4734(3) 0.4668(3) 0.3388(3) 0.0519(17) Uani 1 1 d . . . . .
O284 O 0.4942(3) 0.4611(3) 0.4237(3) 0.0489(16) Uani 1 1 d . . . . .
C286 C 0.2337(4) 0.0922(4) 0.6630(4) 0.042(2) Uani 1 1 d . . . . .
O287 O 0.1924(3) 0.0965(3) 0.6159(3) 0.0514(17) Uani 1 1 d . . . . .
C289 C 0.7747(5) 0.0550(4) 0.5994(4) 0.047(2) Uani 1 1 d . . . . .
O295 O 0.7972(3) 0.7583(2) 0.2848(3) 0.0399(13) Uani 1 1 d . . . . .
C296 C 1.0582(4) 0.2432(4) 0.9749(4) 0.0370(18) Uani 1 1 d . . . . .
C297 C 1.1308(4) 0.2336(4) 0.9912(4) 0.0375(19) Uani 1 1 d . . . . .
O300 O 0.9763(3) 0.0469(3) 0.5601(3) 0.0476(15) Uani 1 1 d . . . . .
C302 C 0.7230(4) 0.0780(4) 0.6188(4) 0.044(2) Uani 1 1 d . . . . .
O303 O 1.1578(3) 0.2312(3) 0.9582(3) 0.0424(14) Uani 1 1 d . . . . .
O305 O 1.1632(3) 0.2298(3) 1.0401(3) 0.0421(14) Uani 1 1 d . . . . .
C308 C 0.7403(4) -0.0033(4) 1.0118(4) 0.043(2) Uani 1 1 d . . . . .
H308 H 0.779572 -0.014520 1.035534 0.051 Uiso 1 1 calc R U . . .
N20 N 0.900(3) -0.033(2) 0.9492(14) 0.42(2) Uiso 1 1 d D U . . .
H20A H 0.860206 -0.042603 0.923289 0.505 Uiso 1 1 calc R U . . .
H20B H 0.929251 -0.042412 0.933969 0.505 Uiso 1 1 calc R U . . .
C15 C 0.909(3) -0.0703(19) 0.991(2) 0.43(2) Uiso 1 1 d D U . . .
H15A H 0.892842 -0.040356 1.011534 0.648 Uiso 1 1 d R U . . .
H15B H 0.954114 -0.075776 1.012534 0.648 Uiso 1 1 d R U . . .
H15C H 0.883154 -0.107926 0.981114 0.648 Uiso 1 1 d R U . . .
C14 C 0.909(3) 0.0327(19) 0.972(2) 0.42(2) Uiso 1 1 d D U . . .
H14A H 0.866215 0.048165 0.959275 0.627 Uiso 1 1 d R U . . .
H14B H 0.933246 0.043055 0.951955 0.627 Uiso 1 1 d R U . . .
H14C H 0.931766 0.050125 1.010175 0.627 Uiso 1 1 d R U . . .
C17 C 0.8212(17) 0.4699(15) 0.7632(14) 0.111(10) Uiso 0.5 1 d D . P . .
H17A H 0.779858 0.449220 0.756554 0.166 Uiso 0.5 1 d R U P . .
H17B H 0.818478 0.484710 0.731354 0.166 Uiso 0.5 1 d R U P . .
H17C H 0.831358 0.503220 0.793354 0.166 Uiso 0.5 1 d R U P . .
C16 C 0.855(3) 0.3731(19) 0.794(2) 0.19(2) Uiso 0.5 1 d D . P . .
H16A H 0.843910 0.386536 0.825228 0.287 Uiso 0.5 1 d R U P . .
H16B H 0.894970 0.352736 0.805488 0.287 Uiso 0.5 1 d R U P . .
H16C H 0.820340 0.345684 0.766998 0.287 Uiso 0.5 1 d R U P . .
N46 N 0.872(2) 0.429(3) 0.781(4) 0.44(6) Uiso 0.5 1 d D . P . .
H46A H 0.905384 0.449500 0.809821 0.522 Uiso 0.5 1 calc R U P . .
H46B H 0.887539 0.419260 0.754410 0.522 Uiso 0.5 1 calc R U P . .
N N 0.532(3) 0.5251(17) 0.938(2) 0.21(2) Uiso 0.5 1 d D . P . .
HA H 0.527166 0.500015 0.906880 0.252 Uiso 0.5 1 calc R U P . .
HB H 0.541412 0.503128 0.963607 0.252 Uiso 0.5 1 calc R U P . .
C18 C 0.588(2) 0.568(2) 0.952(2) 0.20(2) Uiso 0.5 1 d D . P . .
H18A H 0.572339 0.607234 0.959619 0.293 Uiso 0.5 1 d R U P . .
H18B H 0.608369 0.569324 0.926199 0.293 Uiso 0.5 1 d R U P . .
H18C H 0.619469 0.559104 0.984769 0.293 Uiso 0.5 1 d R U P . .
C22 C 0.469(2) 0.549(4) 0.931(4) 0.41(7) Uiso 0.5 1 d D . P . .
H22A H 0.463698 0.588965 0.921919 0.621 Uiso 0.5 1 d R U P . .
H22B H 0.461898 0.549565 0.963689 0.621 Uiso 0.5 1 d R U P . .
H22C H 0.437807 0.520535 0.901629 0.621 Uiso 0.5 1 d R U P . .
N35 N 0.910(2) -0.084(2) 0.7315(18) 0.205(19) Uiso 0.5 1 d D . P . .
H35A H 0.890870 -0.081785 0.755592 0.246 Uiso 0.5 1 calc R U P . .
H35B H 0.943975 -0.106358 0.742525 0.246 Uiso 0.5 1 calc R U P . .
C52 C 0.934(3) -0.024(2) 0.732(2) 0.22(3) Uiso 0.5 1 d D . P . .
H52A H 0.931106 -0.009386 0.700364 0.334 Uiso 0.5 1 d R U P . .
H52B H 0.978746 -0.025596 0.755303 0.334 Uiso 0.5 1 d R U P . .
H52C H 0.912856 0.002794 0.751693 0.334 Uiso 0.5 1 d R U P . .
C4 C 0.862(4) -0.117(3) 0.679(3) 0.35(5) Uiso 0.5 1 d D . P . .
H4A H 0.826296 -0.145893 0.671919 0.524 Uiso 0.5 1 d R U P . .
H4B H 0.894236 -0.137363 0.667079 0.524 Uiso 0.5 1 d R U P . .
H4C H 0.846536 -0.085324 0.659159 0.524 Uiso 0.5 1 d R U P . .
C6W C 0.4377(10) 0.2771(9) 0.5153(8) 0.050(4) Uiso 0.5 1 d D . P . .
H6WA H 0.439048 0.272699 0.479790 0.075 Uiso 0.5 1 d R U P . .
H6WB H 0.474808 0.259549 0.538580 0.075 Uiso 0.5 1 d R U P . .
H6WC H 0.439328 0.319269 0.530360 0.075 Uiso 0.5 1 d R U P . .
C9 C 0.375(3) 0.1904(19) 0.522(2) 0.21(3) Uiso 0.5 1 d D . P . .
H9A H 0.380947 0.157142 0.497752 0.319 Uiso 0.5 1 d DR U P . .
H9B H 0.335087 0.181662 0.527722 0.319 Uiso 0.5 1 d DR U P . .
H9C H 0.411377 0.196312 0.556772 0.319 Uiso 0.5 1 d DR U P . .
N29 N 0.3743(15) 0.249(2) 0.506(2) 0.27(3) Uiso 0.5 1 d D . P . .
H29A H 0.349623 0.244471 0.470326 0.328 Uiso 0.5 1 calc DR U P . .
H29B H 0.355220 0.274845 0.523371 0.328 Uiso 0.5 1 calc DR U P . .
C60 C 1.036(3) 0.357(3) 0.820(2) 0.33(5) Uiso 0.5 1 d D . P . .
H60A H 0.996544 0.378165 0.806498 0.492 Uiso 0.5 1 d R U P . .
H60B H 1.024834 0.319505 0.827278 0.492 Uiso 0.5 1 d R U P . .
H60C H 1.054744 0.350275 0.793098 0.492 Uiso 0.5 1 d R U P . .
N31 N 1.0871(13) 0.3924(12) 0.8713(10) 0.098(7) Uiso 0.5 1 d D . P . .
H31A H 1.077041 0.388075 0.899393 0.117 Uiso 0.5 1 calc R U P . .
H31B H 1.125635 0.377200 0.876068 0.117 Uiso 0.5 1 calc R U P . .
C61 C 1.093(6) 0.4572(18) 0.870(4) 0.56(10) Uiso 0.5 1 d D . P . .
H61A H 1.108462 0.482052 0.905832 0.834 Uiso 0.5 1 d R U P . .
H61B H 1.051652 0.469982 0.847842 0.834 Uiso 0.5 1 d R U P . .
H61C H 1.124392 0.461112 0.853962 0.834 Uiso 0.5 1 d R U P . .
C63 C 0.652(4) 0.132(3) 0.296(3) 0.31(5) Uiso 0.5 1 d D . P B 1
H63A H 0.684880 0.111473 0.287179 0.468 Uiso 0.5 1 d R U P B 1
H63B H 0.614230 0.104633 0.287259 0.468 Uiso 0.5 1 d R U P B 1
H63C H 0.668690 0.149413 0.334459 0.468 Uiso 0.5 1 d R U P B 1
N23 N 0.615(4) 0.186(3) 0.2855(19) 0.42(5) Uiso 0.5 1 d D . P B 1
H23A H 0.574701 0.173663 0.261781 0.502 Uiso 0.5 1 calc R U P B 1
H23B H 0.634044 0.207216 0.269531 0.502 Uiso 0.5 1 calc R U P B 1
C62 C 0.611(2) 0.2266(18) 0.3327(18) 0.134(14) Uiso 0.5 1 d D . P B 1
H62A H 0.645225 0.258924 0.345261 0.202 Uiso 0.5 1 d R U P B 1
H62B H 0.604905 0.215894 0.363301 0.202 Uiso 0.5 1 d R U P B 1
H62C H 0.571065 0.239434 0.308791 0.202 Uiso 0.5 1 d R U P B 1
N12 N 0.4081(11) 0.3639(12) 0.6496(10) 0.106(8) Uiso 0.5 1 d D . P . .
C58 C 0.3466(13) 0.3807(17) 0.6137(14) 0.121(12) Uiso 0.5 1 d D . P . .
H58 H 0.347649 0.398848 0.585701 0.145 Uiso 0.5 1 calc R U P . .
O78 O 0.2943(16) 0.3736(17) 0.6162(16) 0.191(14) Uiso 0.5 1 d D . P . .
C51 C 0.410(2) 0.354(3) 0.7008(15) 0.25(3) Uiso 0.5 1 d D . P . .
H51A H 0.367857 0.341481 0.700362 0.377 Uiso 0.5 1 d R U P . .
H51B H 0.422487 0.394941 0.719982 0.377 Uiso 0.5 1 d R U P . .
H51C H 0.442017 0.328051 0.718732 0.377 Uiso 0.5 1 d R U P . .
C80 C 0.4645(12) 0.3858(14) 0.6433(12) 0.095(9) Uiso 0.5 1 d D . P . .
H80A H 0.448496 0.394866 0.607349 0.143 Uiso 0.5 1 d R U P . .
H80B H 0.496056 0.356086 0.645999 0.143 Uiso 0.5 1 d R U P . .
H80C H 0.485086 0.422045 0.669589 0.143 Uiso 0.5 1 d R U P . .
C78 C 0.643(2) 0.1465(17) 0.3445(18) 0.140(14) Uiso 0.5 1 d D . P C 2
H78A H 0.617925 0.110886 0.343624 0.209 Uiso 0.5 1 d R U P C 2
H78B H 0.688025 0.145076 0.367074 0.209 Uiso 0.5 1 d R U P C 2
H78C H 0.638495 0.148516 0.308214 0.209 Uiso 0.5 1 d R U P C 2
N34 N 0.642(5) 0.180(3) 0.396(2) 0.43(6) Uiso 0.5 1 d D . P C 2
H34A H 0.657658 0.165386 0.424813 0.513 Uiso 0.5 1 calc R U P C 2
C84 C 0.615(3) 0.238(2) 0.396(2) 0.19(2) Uiso 0.5 1 d D . P C 2
H84A H 0.649481 0.267999 0.402186 0.292 Uiso 0.5 1 d R U P C 2
H84B H 0.580421 0.258119 0.404706 0.292 Uiso 0.5 1 d R U P C 2
H84C H 0.597621 0.217669 0.359086 0.292 Uiso 0.5 1 d R U P C 2
O4 O 1.1792(4) 0.1065(4) 0.8820(3) 0.068(2) Uiso 1 1 d G . . . .
H4D H 1.196020 0.112268 0.916537 0.102 Uiso 1 1 d G U . . .
H4E H 1.176084 0.068833 0.868937 0.102 Uiso 1 1 d G U . . .
O2 O 0.4751(4) 0.4052(4) 0.5031(4) 0.075(2) Uiso 1 1 d G . . . .
H2A H 0.499273 0.438217 0.516066 0.112 Uiso 1 1 d G U . . .
H2B H 0.477268 0.392897 0.472337 0.112 Uiso 1 1 d G U . . .
O3 O 1.1766(4) 0.2934(4) 0.8836(4) 0.074(2) Uiso 1 1 d G . . . .
H3A H 1.146876 0.317716 0.881827 0.111 Uiso 1 1 d G U . . .
H3B H 1.158380 0.264648 0.856506 0.111 Uiso 1 1 d G U . . .
C10 C 0.781(2) 0.3564(16) 1.100(2) 0.163(18) Uiso 0.5 1 d D . P . .
H10A H 0.756345 0.356780 1.062401 0.244 Uiso 0.5 1 d R U P . .
H10B H 0.807235 0.394080 1.117391 0.244 Uiso 0.5 1 d R U P . .
H10C H 0.751245 0.351220 1.117661 0.244 Uiso 0.5 1 d R U P . .
N11 N 0.8231(16) 0.3044(16) 1.1073(16) 0.153(13) Uiso 0.5 1 d D . P . .
H11A H 0.838236 0.297604 1.080778 0.184 Uiso 0.5 1 calc R U P . .
H11B H 0.857385 0.313611 1.138904 0.184 Uiso 0.5 1 calc R U P . .
C116 C 0.786(3) 0.2486(17) 1.106(3) 0.22(3) Uiso 0.5 1 d D . P . .
H11C H 0.760323 0.231463 1.068418 0.336 Uiso 0.5 1 d R U P . .
H11D H 0.757033 0.255463 1.125328 0.336 Uiso 0.5 1 d R U P . .
H11E H 0.817353 0.221283 1.121738 0.336 Uiso 0.5 1 d R U P . .
N1 N 0.8267(14) 0.2477(13) 0.5631(11) 0.160(14) Uiso 0.5 1 d D . P . .
C11 C 0.8084(18) 0.1886(15) 0.5293(15) 0.146(15) Uiso 0.5 1 d D . P . .
H11 H 0.841142 0.161766 0.536605 0.176 Uiso 0.5 1 calc R U P . .
O20 O 0.7567(18) 0.1684(15) 0.4927(14) 0.207(16) Uiso 0.5 1 d D . P . .
C27 C 0.791(2) 0.2980(15) 0.5457(19) 0.20(2) Uiso 0.5 1 d D . P . .
H27A H 0.807606 0.313812 0.522514 0.299 Uiso 0.5 1 d R U P . .
H27B H 0.794976 0.329022 0.576454 0.299 Uiso 0.5 1 d R U P . .
H27C H 0.744946 0.284502 0.525714 0.299 Uiso 0.5 1 d R U P . .
C13 C 0.884(2) 0.258(2) 0.6123(16) 0.24(3) Uiso 0.5 1 d D . P . .

loop_
_atom_site_aniso_label
_atom_site_aniso_U_11
_atom_site_aniso_U_22
_atom_site_aniso_U_33
_atom_site_aniso_U_23
_atom_site_aniso_U_13
_atom_site_aniso_U_12
O298 0.039(4) 0.115(7) 0.103(6) 0.076(6) 0.034(4) 0.031(4)
O285 0.033(3) 0.048(3) 0.056(4) 0.020(3) 0.026(3) 0.013(3)
C231 0.039(5) 0.039(5) 0.050(5) 0.009(4) 0.016(4) 0.001(4)
C233 0.033(4) 0.033(4) 0.055(5) 0.014(4) 0.021(4) 0.005(3)
C235 0.038(5) 0.048(5) 0.064(6) 0.024(4) 0.031(4) 0.007(4)
O17 0.028(3) 0.056(4) 0.050(4) 0.009(3) 0.009(3) -0.010(3)
O9 0.038(3) 0.038(3) 0.065(4) -0.001(3) 0.028(3) -0.002(3)
C307 0.030(4) 0.029(4) 0.053(5) 0.002(4) 0.020(4) 0.003(3)
O60 0.033(3) 0.022(3) 0.088(5) 0.017(3) 0.021(3) 0.006(2)
O61 0.037(3) 0.023(3) 0.054(4) 0.007(2) 0.013(3) 0.002(2)
C48 0.036(4) 0.023(4) 0.058(5) 0.019(4) 0.027(4) 0.009(3)
C49 0.035(4) 0.027(4) 0.056(5) 0.017(4) 0.021(4) 0.007(3)
O16 0.035(3) 0.060(4) 0.051(4) 0.018(3) 0.028(3) 0.008(3)
C114 0.032(4) 0.042(5) 0.056(5) 0.013(4) 0.020(4) 0.010(4)
C115 0.034(4) 0.035(4) 0.054(5) 0.012(4) 0.025(4) 0.007(3)
O10 0.049(4) 0.041(3) 0.061(4) 0.031(3) 0.014(3) 0.007(3)
O267 0.062(4) 0.019(3) 0.087(5) 0.013(3) 0.037(4) 0.012(3)
C266 0.024(4) 0.024(4) 0.066(6) 0.013(4) 0.019(4) 0.007(3)
C268 0.033(4) 0.027(4) 0.056(5) 0.017(4) 0.017(4) 0.005(3)
O141 0.059(4) 0.032(3) 0.056(4) 0.021(3) 0.018(3) 0.008(3)
O142 0.070(5) 0.029(3) 0.062(4) 0.012(3) 0.020(4) 0.015(3)
C138 0.040(5) 0.022(4) 0.056(6) 0.006(4) 0.010(4) 0.000(3)
C137 0.039(5) 0.027(4) 0.063(6) 0.019(4) 0.021(4) 0.006(3)
C270 0.085(8) 0.028(5) 0.064(6) 0.016(4) 0.034(6) 0.008(5)
C271 0.096(8) 0.035(5) 0.062(6) 0.023(5) 0.036(6) 0.019(5)
C166 0.044(5) 0.027(4) 0.066(6) 0.019(4) 0.032(4) 0.008(4)
O57 0.025(3) 0.078(5) 0.046(4) 0.008(3) 0.019(3) 0.004(3)
O58 0.026(3) 0.053(4) 0.048(3) 0.016(3) 0.016(3) 0.002(3)
C54 0.029(4) 0.028(4) 0.051(5) 0.009(3) 0.022(4) 0.006(3)
C56 0.028(4) 0.032(4) 0.046(5) 0.007(3) 0.018(4) -0.001(3)
C95 0.031(4) 0.059(6) 0.059(6) 0.025(5) 0.023(4) 0.010(4)
C96 0.037(5) 0.055(5) 0.060(6) 0.032(5) 0.027(4) 0.010(4)
C123 0.033(4) 0.024(4) 0.054(5) 0.010(3) 0.023(4) 0.004(3)
O278 0.043(3) 0.040(3) 0.057(4) 0.027(3) 0.013(3) -0.004(3)
O11 0.052(4) 0.021(3) 0.079(5) 0.009(3) 0.032(3) -0.003(3)
C132 0.017(3) 0.022(4) 0.061(5) 0.017(4) 0.012(3) 0.002(3)
C133 0.039(4) 0.022(4) 0.054(5) 0.017(3) 0.024(4) 0.000(3)
C277 0.105(9) 0.032(5) 0.081(7) 0.020(5) 0.068(7) 0.016(5)
C275 0.082(7) 0.030(5) 0.063(6) 0.012(4) 0.043(6) 0.004(4)
Gd01 0.02089(18) 0.01917(18) 0.0457(2) 0.01137(15) 0.01266(16) 0.00261(13)
O1 0.042(4) 0.024(3) 0.101(6) 0.012(3) 0.019(4) 0.004(3)
C1 0.047(5) 0.023(4) 0.059(5) 0.011(4) 0.030(4) 0.003(3)
Gd02 0.02498(19) 0.02021(18) 0.0417(2) 0.00864(15) 0.01837(16) 0.00286(13)
C2 0.032(4) 0.034(4) 0.074(6) 0.014(4) 0.022(4) -0.001(4)
Gd03 0.02109(18) 0.02060(18) 0.0473(2) 0.01132(16) 0.01452(16) 0.00297(13)
C3 0.037(5) 0.049(5) 0.053(5) 0.010(4) 0.027(4) 0.007(4)
Gd04 0.0306(2) 0.01789(18) 0.0458(2) 0.00589(15) 0.02014(17) 0.00221(14)
Gd05 0.0313(2) 0.01941(18) 0.0488(2) 0.01090(16) 0.02147(18) 0.00376(14)
O15 0.057(4) 0.042(4) 0.094(5) 0.014(4) 0.054(4) 0.016(3)
O14 0.022(3) 0.048(3) 0.056(4) 0.011(3) 0.015(3) -0.001(2)
O13 0.058(4) 0.028(3) 0.053(4) 0.019(3) 0.027(3) 0.008(3)
O12 0.035(3) 0.027(3) 0.062(4) 0.019(3) 0.019(3) 0.008(2)
C19 0.038(5) 0.033(5) 0.070(6) 0.018(4) 0.025(4) 0.002(4)
C20 0.054(6) 0.036(5) 0.072(7) 0.025(5) 0.010(5) 0.004(4)
C21 0.040(5) 0.028(4) 0.087(7) 0.017(4) 0.029(5) -0.003(4)
C23 0.022(4) 0.029(4) 0.062(5) 0.017(4) 0.020(4) 0.011(3)
C24 0.030(4) 0.020(4) 0.062(5) 0.011(4) 0.018(4) 0.010(3)
C25 0.023(4) 0.019(3) 0.053(5) 0.011(3) 0.017(3) 0.006(3)
C26 0.022(4) 0.020(4) 0.052(5) 0.009(3) 0.016(3) 0.003(3)
C53 0.021(3) 0.026(4) 0.044(4) 0.014(3) 0.015(3) 0.007(3)
C28 0.023(4) 0.022(4) 0.050(5) 0.013(3) 0.014(3) 0.006(3)
C29 0.031(4) 0.021(4) 0.049(5) 0.011(3) 0.015(4) 0.004(3)
C30 0.025(4) 0.024(4) 0.050(5) 0.009(3) 0.018(3) 0.005(3)
C31 0.032(4) 0.027(4) 0.071(6) 0.016(4) 0.024(4) 0.012(3)
C32 0.038(4) 0.022(4) 0.058(5) 0.017(4) 0.023(4) 0.002(3)
C33 0.023(4) 0.030(4) 0.051(5) 0.008(3) 0.015(3) -0.002(3)
C34 0.035(4) 0.025(4) 0.069(6) 0.016(4) 0.026(4) 0.011(3)
C35 0.032(4) 0.026(4) 0.059(5) 0.013(4) 0.022(4) 0.009(3)
C36 0.029(4) 0.023(4) 0.045(4) 0.012(3) 0.017(3) 0.007(3)
C37 0.029(4) 0.025(4) 0.047(5) 0.013(3) 0.016(3) 0.006(3)
C38 0.034(4) 0.023(4) 0.051(5) 0.012(3) 0.028(4) 0.009(3)
C39 0.029(4) 0.026(4) 0.054(5) 0.010(4) 0.019(4) 0.003(3)
C40 0.027(4) 0.023(4) 0.050(5) 0.011(3) 0.018(3) 0.005(3)
C41 0.035(4) 0.031(4) 0.064(6) 0.020(4) 0.025(4) 0.017(3)
C42 0.026(4) 0.023(4) 0.041(4) 0.014(3) 0.016(3) 0.001(3)
C43 0.031(4) 0.029(4) 0.043(4) 0.012(3) 0.020(3) 0.004(3)
C44 0.026(4) 0.030(4) 0.051(5) 0.013(3) 0.022(4) 0.000(3)
C45 0.020(3) 0.023(4) 0.038(4) 0.009(3) 0.011(3) -0.001(3)
C46 0.024(4) 0.027(4) 0.042(4) 0.013(3) 0.015(3) 0.002(3)
C47 0.027(4) 0.023(4) 0.044(4) 0.016(3) 0.016(3) 0.001(3)
C50 0.033(4) 0.024(4) 0.078(7) 0.015(4) 0.020(4) 0.004(3)
C59 0.037(5) 0.045(5) 0.056(5) 0.026(4) 0.026(4) 0.007(4)
C64 0.029(4) 0.029(4) 0.060(5) 0.015(4) 0.026(4) 0.007(3)
C65 0.037(5) 0.032(4) 0.074(6) 0.021(4) 0.030(4) 0.004(4)
C66 0.037(4) 0.026(4) 0.058(5) 0.015(4) 0.022(4) 0.009(3)
C67 0.032(4) 0.036(5) 0.076(6) 0.017(4) 0.028(4) 0.016(4)
C68 0.029(4) 0.029(4) 0.045(5) 0.006(3) 0.014(3) 0.000(3)
C69 0.025(4) 0.023(4) 0.058(5) 0.010(3) 0.017(4) 0.000(3)
C70 0.031(4) 0.025(4) 0.075(6) 0.010(4) 0.019(4) -0.004(3)
C71 0.024(4) 0.035(4) 0.061(6) 0.014(4) 0.014(4) -0.004(3)
C72 0.040(5) 0.019(4) 0.066(6) 0.012(4) 0.024(4) 0.010(3)
C73 0.030(4) 0.020(4) 0.045(5) 0.007(3) 0.012(3) 0.004(3)
C74 0.027(4) 0.027(4) 0.058(5) 0.015(4) 0.014(4) 0.002(3)
C75 0.028(4) 0.028(4) 0.069(6) 0.017(4) 0.022(4) 0.003(3)
C76 0.025(4) 0.024(4) 0.055(5) 0.010(3) 0.019(4) 0.004(3)
C77 0.028(4) 0.028(4) 0.052(5) 0.011(3) 0.021(4) 0.007(3)
C79 0.033(4) 0.029(4) 0.058(5) 0.017(4) 0.024(4) 0.004(3)
O80 0.052(4) 0.043(3) 0.058(4) -0.003(3) 0.038(3) 0.003(3)
C81 0.033(4) 0.033(4) 0.053(5) 0.009(4) 0.023(4) 0.005(3)
C82 0.033(4) 0.024(4) 0.061(5) 0.019(4) 0.027(4) 0.011(3)
C83 0.034(4) 0.021(4) 0.047(5) 0.011(3) 0.021(4) 0.003(3)
C85 0.029(4) 0.026(4) 0.046(5) 0.012(3) 0.017(3) 0.003(3)
C86 0.032(4) 0.023(4) 0.060(5) 0.012(4) 0.022(4) 0.000(3)
C87 0.035(4) 0.020(4) 0.067(6) 0.013(4) 0.026(4) -0.005(3)
C88 0.033(4) 0.028(4) 0.050(5) 0.016(3) 0.022(4) 0.004(3)
C89 0.038(4) 0.022(4) 0.062(5) 0.018(4) 0.028(4) 0.006(3)
C90 0.032(4) 0.023(4) 0.056(5) 0.012(4) 0.021(4) 0.001(3)
C91 0.028(4) 0.037(4) 0.055(5) 0.020(4) 0.012(4) 0.008(3)
C92 0.030(4) 0.039(5) 0.053(5) 0.019(4) 0.016(4) -0.001(3)
C55 0.028(4) 0.038(4) 0.051(5) 0.013(4) 0.014(4) 0.004(3)
C94 0.031(4) 0.042(5) 0.060(6) 0.025(4) 0.023(4) 0.004(4)
C97 0.028(4) 0.033(4) 0.072(6) 0.017(4) 0.023(4) 0.007(3)
C98 0.031(4) 0.026(4) 0.056(5) 0.016(4) 0.016(4) 0.006(3)
C99 0.024(4) 0.036(4) 0.051(5) 0.007(4) 0.015(4) -0.004(3)
C100 0.029(4) 0.025(4) 0.060(5) 0.013(4) 0.023(4) -0.003(3)
C101 0.032(4) 0.028(4) 0.057(5) 0.015(4) 0.024(4) 0.005(3)
C102 0.040(5) 0.024(4) 0.065(6) 0.013(4) 0.035(4) 0.006(3)
C103 0.030(4) 0.029(4) 0.058(5) 0.018(4) 0.023(4) 0.009(3)
C104 0.035(4) 0.026(4) 0.047(5) 0.011(3) 0.023(4) 0.006(3)
C105 0.031(4) 0.025(4) 0.045(5) 0.009(3) 0.019(4) 0.010(3)
C106 0.041(5) 0.026(4) 0.064(6) 0.013(4) 0.031(4) 0.013(3)
C107 0.045(5) 0.020(4) 0.075(6) 0.010(4) 0.038(5) 0.010(3)
C108 0.042(5) 0.022(4) 0.057(5) 0.014(4) 0.029(4) 0.010(3)
C109 0.036(4) 0.022(4) 0.055(5) 0.010(3) 0.025(4) 0.007(3)
C110 0.040(5) 0.028(4) 0.064(6) 0.013(4) 0.031(4) 0.006(3)
C111 0.035(4) 0.031(4) 0.059(5) 0.017(4) 0.028(4) 0.013(3)
C112 0.043(5) 0.037(5) 0.068(6) 0.024(4) 0.034(5) 0.007(4)
C113 0.035(4) 0.031(4) 0.054(5) 0.011(4) 0.023(4) 0.005(3)
O116 0.043(4) 0.077(5) 0.112(6) 0.056(5) 0.039(4) 0.023(4)
C117 0.033(4) 0.023(4) 0.055(5) 0.016(3) 0.022(4) 0.004(3)
C118 0.059(6) 0.024(4) 0.061(6) 0.015(4) 0.037(5) 0.013(4)
C119 0.059(6) 0.030(4) 0.052(5) 0.012(4) 0.033(5) 0.004(4)
C120 0.035(4) 0.021(4) 0.053(5) 0.014(3) 0.019(4) 0.001(3)
C121 0.033(4) 0.025(4) 0.071(6) 0.018(4) 0.020(4) 0.010(3)
C122 0.027(4) 0.051(5) 0.057(5) 0.023(4) 0.019(4) 0.011(4)
C124 0.033(4) 0.023(4) 0.079(6) 0.015(4) 0.026(4) 0.007(3)
C125 0.033(4) 0.027(4) 0.074(6) 0.016(4) 0.024(4) 0.002(3)
C126 0.033(4) 0.027(4) 0.076(6) 0.017(4) 0.027(4) 0.005(3)
C127 0.034(4) 0.028(4) 0.072(6) 0.021(4) 0.027(4) 0.015(3)
C128 0.051(5) 0.029(4) 0.053(5) 0.017(4) 0.022(4) 0.005(4)
C129 0.059(6) 0.027(4) 0.043(5) 0.010(4) 0.026(4) 0.010(4)
C130 0.031(4) 0.024(4) 0.051(5) 0.011(3) 0.015(4) 0.009(3)
C131 0.055(5) 0.026(4) 0.066(6) 0.015(4) 0.037(5) 0.016(4)
C135 0.054(5) 0.032(4) 0.055(5) 0.019(4) 0.024(4) 0.010(4)
C136 0.059(6) 0.038(5) 0.060(6) 0.017(4) 0.034(5) 0.014(4)
C143 0.042(5) 0.024(4) 0.057(6) 0.015(4) 0.026(4) 0.002(3)
C144 0.046(5) 0.027(4) 0.056(5) 0.015(4) 0.026(4) 0.002(4)
O147 0.041(4) 0.029(3) 0.075(4) 0.009(3) 0.020(3) 0.006(3)
C148 0.039(5) 0.045(5) 0.053(5) 0.025(4) 0.022(4) 0.015(4)
C149 0.042(5) 0.048(5) 0.063(6) 0.022(4) 0.034(5) 0.020(4)
C150 0.034(4) 0.039(4) 0.057(5) 0.022(4) 0.027(4) 0.015(4)
C151 0.039(5) 0.032(4) 0.060(5) 0.015(4) 0.030(4) 0.008(3)
C152 0.035(4) 0.024(4) 0.055(5) 0.010(4) 0.013(4) 0.002(3)
C153 0.023(4) 0.028(4) 0.057(5) 0.014(4) 0.018(4) 0.004(3)
C154 0.030(4) 0.051(5) 0.063(6) 0.019(4) 0.025(4) 0.006(4)
C155 0.026(4) 0.022(4) 0.058(5) 0.009(3) 0.018(4) -0.003(3)
C156 0.033(4) 0.034(4) 0.061(6) 0.017(4) 0.020(4) 0.006(3)
C157 0.035(4) 0.030(4) 0.063(6) 0.006(4) 0.020(4) 0.003(3)
C158 0.025(4) 0.034(4) 0.062(6) 0.006(4) 0.014(4) -0.003(3)
C5 0.022(10) 0.066(17) 0.073(16) -0.028(14) 0.022(10) -0.011(10)
C6 0.020(9) 0.063(17) 0.063(14) -0.031(12) 0.021(9) -0.014(10)
C8 0.042(9) 0.052(9) 0.056(9) 0.007(7) 0.025(7) 0.005(7)
C7 0.040(8) 0.043(9) 0.056(9) 0.006(7) 0.013(7) 0.001(7)
C291 0.031(4) 0.037(5) 0.057(6) 0.007(4) 0.017(4) 0.000(3)
C5A 0.030(9) 0.105(19) 0.065(12) 0.030(12) 0.015(8) -0.006(10)
C6A 0.038(9) 0.063(13) 0.063(12) -0.001(9) 0.019(8) -0.021(9)
C7A 0.058(9) 0.087(10) 0.074(9) 0.007(7) 0.038(7) -0.007(7)
C8A 0.043(7) 0.078(10) 0.051(8) -0.003(7) 0.021(6) -0.014(7)
C159 0.036(4) 0.024(4) 0.060(5) 0.017(4) 0.028(4) 0.006(3)
C161 0.034(4) 0.022(4) 0.042(5) 0.009(3) 0.018(3) 0.006(3)
O164 0.061(4) 0.025(3) 0.050(4) 0.011(3) 0.028(3) 0.011(3)
O165 0.038(3) 0.024(3) 0.038(3) 0.014(2) 0.017(2) 0.005(2)
C167 0.024(4) 0.041(5) 0.054(5) 0.018(4) 0.015(4) 0.005(3)
C168 0.039(5) 0.067(6) 0.055(6) 0.024(5) 0.028(4) 0.019(4)
C169 0.045(5) 0.060(6) 0.058(6) 0.019(5) 0.026(5) 0.024(5)
C170 0.034(4) 0.030(4) 0.056(5) -0.004(4) 0.021(4) 0.002(3)
C172 0.044(5) 0.040(5) 0.056(6) 0.017(4) 0.024(4) 0.011(4)
C174 0.037(4) 0.026(4) 0.056(5) 0.015(4) 0.025(4) 0.013(3)
C175 0.039(5) 0.027(4) 0.062(6) 0.019(4) 0.023(4) 0.014(3)
C176 0.049(5) 0.029(4) 0.082(7) 0.018(4) 0.039(5) 0.016(4)
C177 0.046(5) 0.029(4) 0.086(7) 0.018(4) 0.044(5) 0.017(4)
C178 0.071(6) 0.032(4) 0.058(6) 0.017(4) 0.040(5) 0.004(4)
C179 0.053(6) 0.032(5) 0.084(7) 0.014(5) 0.045(5) 0.005(4)
C180 0.042(5) 0.028(4) 0.075(6) 0.018(4) 0.035(5) 0.007(4)
C181 0.050(5) 0.024(4) 0.071(6) 0.013(4) 0.033(5) 0.004(4)
C182 0.046(5) 0.033(5) 0.087(7) 0.022(5) 0.035(5) 0.013(4)
C183 0.033(4) 0.029(4) 0.084(7) 0.018(4) 0.021(5) 0.008(3)
C185 0.050(6) 0.031(5) 0.072(7) 0.017(4) 0.016(5) 0.005(4)
C186 0.050(5) 0.029(4) 0.072(7) 0.013(4) 0.017(5) -0.001(4)
C187 0.061(6) 0.031(4) 0.074(6) 0.019(4) 0.045(5) 0.012(4)
C188 0.056(5) 0.027(4) 0.074(6) 0.018(4) 0.046(5) 0.004(4)
C190 0.037(5) 0.060(6) 0.067(6) 0.024(5) 0.025(5) 0.019(4)
C191 0.041(5) 0.051(6) 0.074(7) 0.022(5) 0.025(5) 0.013(4)
C192 0.028(4) 0.039(5) 0.073(6) 0.003(4) 0.026(4) 0.003(4)
C193 0.031(4) 0.030(4) 0.092(7) 0.015(4) 0.033(5) 0.001(3)
C194 0.044(5) 0.030(4) 0.075(7) 0.015(4) 0.017(5) 0.001(4)
C195 0.042(5) 0.028(4) 0.070(6) 0.014(4) 0.015(5) 0.008(4)
C196 0.039(5) 0.032(4) 0.067(6) 0.013(4) 0.021(4) -0.002(4)
C197 0.052(6) 0.038(5) 0.072(7) 0.014(5) 0.014(5) 0.000(4)
C198 0.037(5) 0.029(4) 0.076(7) 0.018(4) 0.013(4) 0.007(4)
C199 0.048(6) 0.037(5) 0.064(6) 0.010(4) 0.026(5) 0.008(4)
C201 0.030(4) 0.032(4) 0.057(5) 0.004(4) 0.023(4) 0.001(3)
C202 0.031(4) 0.041(5) 0.059(6) -0.003(4) 0.027(4) 0.002(4)
C203 0.035(5) 0.071(7) 0.072(7) -0.021(6) 0.026(5) -0.011(5)
C205 0.036(5) 0.034(4) 0.078(7) 0.024(4) 0.026(4) 0.010(4)
C206 0.035(4) 0.024(4) 0.067(6) 0.015(4) 0.019(4) 0.004(3)
C207 0.038(5) 0.031(4) 0.070(6) 0.013(4) 0.022(4) 0.000(4)
C208 0.049(5) 0.036(5) 0.061(6) 0.019(4) 0.018(5) 0.005(4)
C209 0.027(4) 0.032(4) 0.069(6) 0.015(4) 0.024(4) 0.004(3)
C210 0.029(4) 0.061(6) 0.065(6) 0.022(5) 0.016(4) 0.002(4)
C211 0.026(4) 0.053(6) 0.069(6) 0.018(5) 0.023(4) 0.001(4)
C212 0.024(4) 0.043(5) 0.062(6) 0.002(4) 0.021(4) -0.005(3)
C213 0.030(5) 0.056(6) 0.068(7) 0.010(5) 0.013(4) 0.002(4)
C214 0.041(5) 0.055(6) 0.069(6) 0.025(5) 0.028(5) 0.006(4)
C215 0.030(4) 0.034(4) 0.061(6) 0.013(4) 0.020(4) 0.006(3)
C216 0.032(4) 0.027(4) 0.074(6) 0.017(4) 0.019(4) 0.003(3)
C217 0.037(4) 0.027(4) 0.067(6) 0.016(4) 0.019(4) 0.008(3)
C218 0.065(6) 0.033(5) 0.082(7) 0.013(5) 0.042(6) 0.012(4)
C219 0.062(6) 0.027(4) 0.072(6) 0.014(4) 0.037(5) 0.005(4)
C252 0.041(5) 0.022(4) 0.069(6) 0.012(4) 0.027(4) 0.002(3)
C12 0.055(6) 0.026(4) 0.085(7) 0.014(4) 0.043(5) 0.005(4)
C221 0.051(6) 0.034(5) 0.092(8) 0.012(5) 0.042(6) -0.004(4)
C222 0.048(5) 0.026(4) 0.054(5) 0.015(4) 0.025(4) 0.011(4)
C223 0.030(4) 0.028(4) 0.060(5) 0.013(4) 0.023(4) 0.004(3)
C224 0.043(5) 0.051(5) 0.062(6) 0.024(5) 0.031(5) 0.010(4)
C225 0.034(5) 0.051(5) 0.068(6) 0.034(5) 0.024(4) 0.018(4)
C226 0.039(5) 0.056(6) 0.055(6) 0.028(5) 0.022(4) 0.017(4)
C227 0.033(4) 0.056(6) 0.058(6) 0.027(5) 0.020(4) 0.007(4)
C228 0.035(5) 0.062(6) 0.058(6) 0.025(5) 0.027(4) 0.012(4)
C229 0.035(5) 0.046(5) 0.055(5) 0.024(4) 0.015(4) 0.009(4)
O237 0.030(3) 0.026(3) 0.057(4) 0.018(3) 0.018(3) 0.005(2)
C238 0.027(4) 0.043(5) 0.060(6) 0.012(4) 0.017(4) 0.001(4)
O239 0.041(4) 0.094(6) 0.104(6) 0.063(5) 0.040(4) 0.016(4)
C241 0.029(4) 0.024(4) 0.064(6) 0.015(4) 0.017(4) 0.003(3)
C242 0.067(6) 0.030(4) 0.065(6) 0.014(4) 0.032(5) 0.012(4)
C243 0.074(7) 0.026(4) 0.065(6) 0.016(4) 0.029(5) 0.007(4)
C244 0.039(5) 0.039(5) 0.061(6) 0.012(4) 0.019(5) -0.001(4)
O246 0.081(5) 0.027(3) 0.052(4) 0.013(3) 0.029(4) -0.003(3)
O247 0.038(4) 0.058(4) 0.083(5) -0.004(4) 0.037(4) -0.006(3)
O248 0.028(3) 0.056(4) 0.092(5) 0.022(4) 0.014(3) -0.015(3)
C249 0.024(4) 0.026(4) 0.083(7) 0.002(4) 0.026(5) -0.001(3)
C250 0.063(6) 0.031(4) 0.060(6) 0.017(4) 0.029(5) 0.011(4)
C251 0.075(7) 0.027(4) 0.061(6) 0.012(4) 0.033(5) 0.008(4)
C253 0.033(4) 0.021(4) 0.057(5) 0.012(4) 0.019(4) 0.000(3)
O254 0.050(4) 0.026(3) 0.068(4) 0.010(3) 0.035(3) 0.004(3)
C255 0.046(6) 0.091(9) 0.066(7) -0.017(6) 0.030(5) -0.005(6)
C256 0.060(7) 0.089(9) 0.078(8) -0.032(7) 0.042(6) -0.007(6)
C257 0.036(5) 0.064(7) 0.096(9) -0.011(6) 0.035(6) -0.008(5)
C258 0.039(5) 0.027(4) 0.053(5) 0.018(4) 0.025(4) 0.011(4)
O259 0.042(3) 0.026(3) 0.074(4) 0.015(3) 0.013(3) 0.005(3)
C269 0.033(4) 0.016(4) 0.060(5) 0.016(4) 0.018(4) -0.001(3)
O274 0.070(4) 0.019(3) 0.090(5) 0.009(3) 0.055(4) -0.002(3)
C276 0.091(8) 0.028(5) 0.078(7) 0.023(5) 0.058(6) 0.013(5)
C279 0.034(5) 0.075(7) 0.077(7) 0.030(6) 0.020(5) 0.010(5)
C280 0.032(5) 0.078(7) 0.073(7) 0.021(6) 0.030(5) 0.012(5)
C282 0.061(6) 0.034(5) 0.067(7) 0.012(5) 0.014(5) 0.006(4)
O283 0.024(3) 0.079(5) 0.058(4) 0.016(4) 0.021(3) 0.009(3)
O284 0.029(3) 0.062(4) 0.069(4) 0.026(3) 0.027(3) 0.016(3)
C286 0.026(4) 0.024(4) 0.079(7) 0.004(4) 0.024(5) -0.001(3)
O287 0.026(3) 0.039(3) 0.092(5) 0.013(3) 0.025(3) 0.000(3)
C289 0.049(5) 0.037(5) 0.068(6) 0.004(4) 0.037(5) -0.001(4)
O295 0.041(3) 0.023(3) 0.063(4) 0.010(3) 0.028(3) 0.000(2)
C296 0.032(4) 0.031(4) 0.051(5) 0.010(4) 0.018(4) 0.006(3)
C297 0.032(4) 0.027(4) 0.054(5) 0.005(4) 0.018(4) 0.004(3)
O300 0.032(3) 0.047(4) 0.061(4) -0.005(3) 0.023(3) 0.001(3)
C302 0.042(5) 0.029(4) 0.075(6) 0.009(4) 0.037(5) 0.005(4)
O303 0.035(3) 0.048(4) 0.057(4) 0.021(3) 0.027(3) 0.014(3)
O305 0.023(3) 0.055(4) 0.054(4) 0.016(3) 0.018(3) 0.011(3)
C308 0.034(4) 0.034(4) 0.059(6) 0.018(4) 0.013(4) 0.009(4)

loop_
_atom_type_symbol
_atom_type_description
_atom_type_scat_dispersion_real
_atom_type_scat_dispersion_imag
_atom_type_scat_source
C C 0.0033 0.0016 'International Tables Vol C Tables 4.2.6.8 and 6.1.1.4'
H H 0.0000 0.0000 'International Tables Vol C Tables 4.2.6.8 and 6.1.1.4'
Gd Gd -0.1653 3.9035 'International Tables Vol C Tables 4.2.6.8 and 6.1.1.4'
N N 0.0061 0.0033 'International Tables Vol C Tables 4.2.6.8 and 6.1.1.4'
O O 0.0106 0.0060 'International Tables Vol C Tables 4.2.6.8 and 6.1.1.4'

loop_
_geom_angle_atom_site_label_1
_geom_angle_atom_site_label_2
_geom_angle_atom_site_label_3
_geom_angle
_geom_angle_site_symmetry_1
_geom_angle_site_symmetry_3
_geom_angle_publ_flag
C231 O285 Gd03 150.5(6) . 2_766 ?
O298 C231 O285 122.6(8) . . ?
O298 C231 C233 118.6(8) . . ?
O285 C231 C233 118.8(8) . . ?
C235 C233 C226 118.5(8) . . ?
C235 C233 C231 121.3(8) . . ?
C226 C233 C231 120.2(8) . . ?
C233 C235 C225 119.9(8) . . ?
C233 C235 H235 120.1 . . ?
C225 C235 H235 120.1 . . ?
C307 O17 Gd01 137.1(5) . 1_454 ?
C307 O9 Gd05 137.2(6) . 2_666 ?
O17 C307 O9 124.2(7) . . ?
O17 C307 C291 120.8(8) . . ?
O9 C307 C291 114.9(8) . . ?
C48 O60 Gd01 91.9(5) . 2_757 ?
C48 O61 Gd01 94.2(5) . 2_757 ?
O60 C48 O61 120.6(7) . . ?
O60 C48 C49 120.8(7) . . ?
O61 C48 C49 118.4(7) . . ?
O60 C48 Gd01 62.3(4) . 2_757 ?
O61 C48 Gd01 58.9(4) . 2_757 ?
C49 C48 Gd01 168.6(6) . 2_757 ?
C308 C49 C50 118.3(7) . . ?
C308 C49 C48 122.0(7) . . ?
C50 C49 C48 119.5(8) . . ?
C114 O16 Gd01 152.5(6) . 1_455 ?
O116 C114 O16 123.0(8) . . ?
O116 C114 C115 118.9(8) . . ?
O16 C114 C115 118.0(8) . . ?
C149 C115 C150 118.1(7) . . ?
C149 C115 C114 121.9(8) . . ?
C150 C115 C114 120.0(8) . . ?
C266 O10 Gd05 149.7(6) . . ?
C266 O267 Gd01 124.7(6) . 2_767 ?
O267 C266 O10 125.5(8) . . ?
O267 C266 C268 116.6(8) . . ?
O10 C266 C268 117.9(8) . . ?
C251 C268 C250 118.5(8) . . ?
C251 C268 C266 120.6(8) . . ?
C250 C268 C266 120.8(8) . . ?
C138 O141 Gd05 151.6(6) . 1_545 ?
C138 O141 Gd03 87.6(5) . 1_545 ?
Gd05 O141 Gd03 103.2(2) 1_545 1_545 ?
C138 O142 Gd03 103.7(5) . 1_545 ?
O142 C138 O141 119.8(8) . . ?
O142 C138 C137 119.8(8) . . ?
O141 C138 C137 120.4(8) . . ?
O142 C138 Gd03 52.5(4) . 1_545 ?
O141 C138 Gd03 67.3(4) . 1_545 ?
C137 C138 Gd03 172.2(7) . 1_545 ?
C270 C137 C135 119.6(8) . . ?
C270 C137 C138 118.5(9) . . ?
C135 C137 C138 121.9(8) . . ?
C137 C270 C271 119.7(10) . . ?
C137 C270 H270 120.2 . . ?
C271 C270 H270 120.2 . . ?
C166 C271 C270 121.5(9) . . ?
C166 C271 H271 119.2 . . ?
C270 C271 H271 119.2 . . ?
C136 C166 C271 117.5(8) . . ?
C136 C166 C175 122.2(8) . . ?
C271 C166 C175 120.3(8) . . ?
C54 O57 Gd02 97.2(5) . 1_655 ?
C54 O58 Gd02 89.8(5) . 1_655 ?
O57 C54 O58 120.9(7) . . ?
O57 C54 C56 118.1(7) . . ?
O58 C54 C56 120.9(7) . . ?
O57 C54 Gd02 57.2(4) . 1_655 ?
O58 C54 Gd02 64.1(4) . 1_655 ?
C56 C54 Gd02 169.9(6) . 1_655 ?
C59 C56 C95 119.6(7) . . ?
C59 C56 C54 119.4(7) . . ?
C95 C56 C54 120.8(7) . . ?
C56 C95 C96 119.7(8) . . ?
C56 C95 H95 120.2 . . ?
C96 C95 H95 120.2 . . ?
C123 C96 C95 121.2(8) . . ?
C123 C96 H96 119.4 . . ?
C95 C96 H96 119.4 . . ?
C96 C123 C122 117.9(7) . . ?
C96 C123 C101 121.1(7) . . ?
C122 C123 C101 120.7(8) . . ?
C132 O278 Gd01 172.9(6) . 2_757 ?
C132 O11 Gd05 120.8(5) . 1_545 ?
O278 C132 O11 123.5(7) . . ?
O278 C132 C133 117.4(8) . . ?
O11 C132 C133 119.1(8) . . ?
C276 C133 C275 118.9(8) . . ?
C276 C133 C132 118.5(7) . . ?
C275 C133 C132 122.6(8) . . ?
C159 C277 C276 119.8(9) . . ?
C159 C277 H277 120.1 . . ?
C276 C277 H277 120.1 . . ?
C133 C275 C178 120.6(9) . . ?
C133 C275 H275 119.7 . . ?
C178 C275 H275 119.7 . . ?
O16 Gd01 O278 159.2(2) 1_655 2_757 ?
O16 Gd01 O17 82.1(2) 1_655 1_656 ?
O278 Gd01 O17 81.1(2) 2_757 1_656 ?
O16 Gd01 O267 83.3(2) 1_655 2_767 ?
O278 Gd01 O267 106.3(2) 2_757 2_767 ?
O17 Gd01 O267 81.7(2) 1_656 2_767 ?
O16 Gd01 O61 89.4(2) 1_655 2_757 ?
O278 Gd01 O61 91.1(2) 2_757 2_757 ?
O17 Gd01 O61 127.5(2) 1_656 2_757 ?
O267 Gd01 O61 148.7(2) 2_767 2_757 ?
O16 Gd01 O305 130.7(2) 1_655 . ?
O278 Gd01 O305 69.9(2) 2_757 . ?
O17 Gd01 O305 139.1(2) 1_656 . ?
O267 Gd01 O305 79.6(2) 2_767 . ?
O61 Gd01 O305 82.3(2) 2_757 . ?
O16 Gd01 O60 83.7(2) 1_655 2_757 ?
O278 Gd01 O60 80.1(2) 2_757 2_757 ?
O17 Gd01 O60 75.0(2) 1_656 2_757 ?
O267 Gd01 O60 154.6(2) 2_767 2_757 ?
O61 Gd01 O60 52.60(19) 2_757 2_757 ?
O305 Gd01 O60 125.0(2) . 2_757 ?
O16 Gd01 O303 80.5(2) 1_655 . ?
O278 Gd01 O303 119.61(19) 2_757 . ?
O17 Gd01 O303 152.1(2) 1_656 . ?
O267 Gd01 O303 74.9(2) 2_767 . ?
O61 Gd01 O303 73.87(19) 2_757 . ?
O305 Gd01 O303 50.52(19) . . ?
O60 Gd01 O303 124.1(2) 2_757 . ?
O16 Gd01 C48 88.2(2) 1_655 2_757 ?
O278 Gd01 C48 83.0(2) 2_757 2_757 ?
O17 Gd01 C48 100.9(2) 1_656 2_757 ?
O267 Gd01 C48 170.7(2) 2_767 2_757 ?
O61 Gd01 C48 26.9(2) 2_757 2_757 ?
O305 Gd01 C48 103.4(2) . 2_757 ?
O60 Gd01 C48 25.9(2) 2_757 2_757 ?
O303 Gd01 C48 100.1(2) . 2_757 ?
O16 Gd01 C297 105.3(2) 1_655 . ?
O278 Gd01 C297 95.2(2) 2_757 . ?
O17 Gd01 C297 153.2(2) 1_656 . ?
O267 Gd01 C297 73.9(2) 2_767 . ?
O61 Gd01 C297 78.8(2) 2_757 . ?
O305 Gd01 C297 25.4(2) . . ?
O60 Gd01 C297 130.8(2) 2_757 . ?
O303 Gd01 C297 25.2(2) . . ?
C48 Gd01 C297 105.0(2) 2_757 . ?
C199 O1 Gd04 90.9(5) . . ?
C185 C1 C183 119.3(8) . . ?
C185 C1 C258 121.3(8) . . ?
C183 C1 C258 119.2(8) . . ?
O14 Gd02 O165 153.41(19) . 2_666 ?
O14 Gd02 O15 77.2(2) . . ?
O165 Gd02 O15 85.2(2) 2_666 . ?
O14 Gd02 O254 80.4(2) . 2_666 ?
O165 Gd02 O254 96.4(2) 2_666 2_666 ?
O15 Gd02 O254 130.2(2) . 2_666 ?
O14 Gd02 O246 79.9(2) . 2_656 ?
O165 Gd02 O246 116.1(2) 2_666 2_656 ?
O15 Gd02 O246 78.1(2) . 2_656 ?
O254 Gd02 O246 139.9(2) 2_666 2_656 ?
O14 Gd02 O57 131.1(2) . 1_455 ?
O165 Gd02 O57 72.69(19) 2_666 1_455 ?
O15 Gd02 O57 146.9(2) . 1_455 ?
O254 Gd02 O57 77.7(2) 2_666 1_455 ?
O246 Gd02 O57 89.6(2) 2_656 1_455 ?
O14 Gd02 O295 81.0(2) . 2_666 ?
O165 Gd02 O295 76.24(19) 2_666 2_666 ?
O15 Gd02 O295 79.7(2) . 2_666 ?
O254 Gd02 O295 53.11(19) 2_666 2_666 ?
O246 Gd02 O295 153.3(2) 2_656 2_666 ?
O57 Gd02 O295 117.0(2) 1_455 2_666 ?
O14 Gd02 O58 80.10(19) . 1_455 ?
O165 Gd02 O58 124.23(18) 2_666 1_455 ?
O15 Gd02 O58 144.2(2) . 1_455 ?
O254 Gd02 O58 71.5(2) 2_666 1_455 ?
O246 Gd02 O58 70.8(2) 2_656 1_455 ?
O57 Gd02 O58 51.61(19) 1_455 1_455 ?
O295 Gd02 O58 123.61(19) 2_666 1_455 ?
O14 Gd02 O13 123.3(2) . 2_656 ?
O165 Gd02 O13 66.58(17) 2_666 2_656 ?
O15 Gd02 O13 69.3(2) . 2_656 ?
O254 Gd02 O13 154.7(2) 2_666 2_656 ?
O246 Gd02 O13 49.7(2) 2_656 2_656 ?
O57 Gd02 O13 79.2(2) 1_455 2_656 ?
O295 Gd02 O13 132.65(18) 2_666 2_656 ?
O58 Gd02 O13 101.72(18) 1_455 2_656 ?
O14 Gd02 C253 78.9(2) . 2_666 ?
O165 Gd02 C253 86.6(2) 2_666 2_666 ?
O15 Gd02 C253 104.8(2) . 2_666 ?
O254 Gd02 C253 26.7(2) 2_666 2_666 ?
O246 Gd02 C253 157.3(2) 2_656 2_666 ?
O57 Gd02 C253 98.3(2) 1_455 2_666 ?
O295 Gd02 C253 26.5(2) 2_666 2_666 ?
O58 Gd02 C253 97.6(2) 1_455 2_666 ?
O13 Gd02 C253 152.7(2) 2_656 2_666 ?
O14 Gd02 C54 106.2(2) . 1_455 ?
O165 Gd02 C54 98.3(2) 2_666 1_455 ?
O15 Gd02 C54 154.5(2) . 1_455 ?
O254 Gd02 C54 74.8(2) 2_666 1_455 ?
O246 Gd02 C54 77.7(2) 2_656 1_455 ?
O57 Gd02 C54 25.6(2) 1_455 1_455 ?
O295 Gd02 C54 125.8(2) 2_666 1_455 ?
O58 Gd02 C54 26.1(2) 1_455 1_455 ?
O13 Gd02 C54 88.8(2) 2_656 1_455 ?
C253 Gd02 C54 100.7(2) 2_666 1_455 ?
O14 Gd02 C143 100.6(2) . 2_656 ?
O165 Gd02 C143 92.0(2) 2_666 2_656 ?
O15 Gd02 C143 70.7(2) . 2_656 ?
O254 Gd02 C143 158.0(2) 2_666 2_656 ?
O246 Gd02 C143 24.3(2) 2_656 2_656 ?
O57 Gd02 C143 85.5(2) 1_455 2_656 ?
O295 Gd02 C143 148.9(2) 2_666 2_656 ?
O58 Gd02 C143 86.9(2) 1_455 2_656 ?
O13 Gd02 C143 25.5(2) 2_656 2_656 ?
C253 Gd02 C143 175.4(2) 2_666 2_656 ?
C54 Gd02 C143 83.9(2) 1_455 2_656 ?
C21 C2 C99 121.0(8) . . ?
C21 C2 H2 119.5 . . ?
C99 C2 H2 119.5 . . ?
O285 Gd03 O248 81.6(3) 2_766 2_766 ?
O285 Gd03 O283 137.0(2) 2_766 2_666 ?
O248 Gd03 O283 138.1(3) 2_766 2_666 ?
O285 Gd03 O259 80.1(2) 2_766 . ?
O248 Gd03 O259 134.1(2) 2_766 . ?
O283 Gd03 O259 78.7(2) 2_666 . ?
O285 Gd03 O142 78.4(2) 2_766 1_565 ?
O248 Gd03 O142 78.4(2) 2_766 1_565 ?
O283 Gd03 O142 92.5(2) 2_666 1_565 ?
O259 Gd03 O142 137.0(2) . 1_565 ?
O285 Gd03 O12 80.2(2) 2_766 . ?
O248 Gd03 O12 82.9(2) 2_766 . ?
O283 Gd03 O12 114.1(2) 2_666 . ?
O259 Gd03 O12 52.7(2) . . ?
O142 Gd03 O12 153.3(2) 1_565 . ?
O285 Gd03 O237 150.39(19) 2_766 . ?
O248 Gd03 O237 77.5(2) 2_766 . ?
O283 Gd03 O237 70.5(2) 2_666 . ?
O259 Gd03 O237 99.8(2) . . ?
O142 Gd03 O237 116.9(2) 1_565 . ?
O12 Gd03 O237 76.68(19) . . ?
O285 Gd03 O284 85.5(2) 2_766 2_666 ?
O248 Gd03 O284 147.2(2) 2_766 2_666 ?
O283 Gd03 O284 52.4(2) 2_666 2_666 ?
O259 Gd03 O284 72.0(2) . 2_666 ?
O142 Gd03 O284 69.5(2) 1_565 2_666 ?
O12 Gd03 O284 124.4(2) . 2_666 ?
O237 Gd03 O284 122.92(18) . 2_666 ?
O285 Gd03 O141 123.6(2) 2_766 1_565 ?
O248 Gd03 O141 70.7(2) 2_766 1_565 ?
O283 Gd03 O141 72.7(2) 2_666 1_565 ?
O259 Gd03 O141 151.2(2) . 1_565 ?
O142 Gd03 O141 48.9(2) 1_565 1_565 ?
O12 Gd03 O141 139.55(19) . 1_565 ?
O237 Gd03 O141 68.18(17) . 1_565 ?
O284 Gd03 O141 92.2(2) 2_666 1_565 ?
O285 Gd03 C258 80.6(2) 2_766 . ?
O248 Gd03 C258 108.9(2) 2_766 . ?
O283 Gd03 C258 95.7(2) 2_666 . ?
O259 Gd03 C258 26.5(2) . . ?
O142 Gd03 C258 156.5(2) 1_565 . ?
O12 Gd03 C258 26.3(2) . . ?
O237 Gd03 C258 86.6(2) . . ?
O284 Gd03 C258 98.5(2) 2_666 . ?
O141 Gd03 C258 154.4(2) 1_565 . ?
O285 Gd03 C244 111.9(3) 2_766 2_666 ?
O248 Gd03 C244 149.2(3) 2_766 2_666 ?
O283 Gd03 C244 26.4(3) 2_666 2_666 ?
O259 Gd03 C244 76.5(2) . 2_666 ?
O142 Gd03 C244 77.6(3) 1_565 2_666 ?
O12 Gd03 C244 125.7(2) . 2_666 ?
O237 Gd03 C244 96.7(2) . 2_666 ?
O284 Gd03 C244 26.4(2) 2_666 2_666 ?
O141 Gd03 C244 79.0(2) 1_565 2_666 ?
C258 Gd03 C244 100.8(3) . 2_666 ?
O285 Gd03 C138 100.6(2) 2_766 1_565 ?
O248 Gd03 C138 73.3(2) 2_766 1_565 ?
O283 Gd03 C138 82.1(2) 2_666 1_565 ?
O259 Gd03 C138 151.6(2) . 1_565 ?
O142 Gd03 C138 23.8(2) 1_565 1_565 ?
O12 Gd03 C138 155.7(2) . 1_565 ?
O237 Gd03 C138 93.2(2) . 1_565 ?
O284 Gd03 C138 79.7(2) 2_666 1_565 ?
O141 Gd03 C138 25.1(2) 1_565 1_565 ?
C258 Gd03 C138 177.7(2) . 1_565 ?
C244 Gd03 C138 77.0(2) 2_666 1_565 ?
C170 C3 C172 120.5(8) . . ?
C170 C3 H3 119.7 . . ?
C172 C3 H3 119.7 . . ?
O300 Gd04 O80 96.2(2) 2_756 . ?
O300 Gd04 O287 154.7(2) 2_756 2_656 ?
O80 Gd04 O287 84.4(2) . 2_656 ?
O300 Gd04 O13 88.3(2) 2_756 . ?
O80 Gd04 O13 162.5(2) . . ?
O287 Gd04 O13 98.7(2) 2_656 . ?
O300 Gd04 O164 80.7(2) 2_756 1_545 ?
O80 Gd04 O164 75.8(2) . 1_545 ?
O287 Gd04 O164 74.9(2) 2_656 1_545 ?
O13 Gd04 O164 121.65(19) . 1_545 ?
O300 Gd04 O147 77.7(2) 2_756 . ?
O80 Gd04 O147 79.5(2) . . ?
O287 Gd04 O147 127.0(2) 2_656 . ?
O13 Gd04 O147 85.1(2) . . ?
O164 Gd04 O147 144.9(2) 1_545 . ?
O300 Gd04 O1 130.4(2) 2_756 . ?
O80 Gd04 O1 82.5(3) . . ?
O287 Gd04 O1 74.8(2) 2_656 . ?
O13 Gd04 O1 81.7(2) . . ?
O164 Gd04 O1 144.2(2) 1_545 . ?
O147 Gd04 O1 53.2(2) . . ?
O300 Gd04 O165 84.60(19) 2_756 1_545 ?
O80 Gd04 O165 127.10(19) . 1_545 ?
O287 Gd04 O165 75.2(2) 2_656 1_545 ?
O13 Gd04 O165 70.06(17) . 1_545 ?
O164 Gd04 O165 52.01(18) 1_545 1_545 ?
O147 Gd04 O165 149.8(2) . 1_545 ?
O1 Gd04 O165 134.6(2) . 1_545 ?
O300 Gd04 C199 103.8(3) 2_756 . ?
O80 Gd04 C199 80.0(3) . . ?
O287 Gd04 C199 101.2(2) 2_656 . ?
O13 Gd04 C199 82.6(2) . . ?
O164 Gd04 C199 155.7(2) 1_545 . ?
O147 Gd04 C199 26.4(2) . . ?
O1 Gd04 C199 26.9(2) . . ?
O165 Gd04 C199 151.2(2) 1_545 . ?
O300 Gd04 C161 81.6(2) 2_756 1_545 ?
O80 Gd04 C161 101.1(2) . 1_545 ?
O287 Gd04 C161 73.5(2) 2_656 1_545 ?
O13 Gd04 C161 96.2(2) . 1_545 ?
O164 Gd04 C161 25.6(2) 1_545 1_545 ?
O147 Gd04 C161 159.2(2) . 1_545 ?
O1 Gd04 C161 147.5(2) . 1_545 ?
O165 Gd04 C161 26.38(19) 1_545 1_545 ?
C199 Gd04 C161 174.3(3) . 1_545 ?
O300 Gd04 Gd02 103.25(16) 2_756 2_656 ?
O80 Gd04 Gd02 149.65(15) . 2_656 ?
O287 Gd04 Gd02 68.09(18) 2_656 2_656 ?
O13 Gd04 Gd02 42.75(14) . 2_656 ?
O164 Gd04 Gd02 84.54(14) 1_545 2_656 ?
O147 Gd04 Gd02 127.14(17) . 2_656 ?
O1 Gd04 Gd02 101.48(18) . 2_656 ?
O165 Gd04 Gd02 34.93(11) 1_545 2_656 ?
C199 Gd04 Gd02 116.8(2) . 2_656 ?
C161 Gd04 Gd02 59.80(16) 1_545 2_656 ?
O9 Gd05 O10 95.4(2) 2_666 . ?
O9 Gd05 O141 87.6(2) 2_666 1_565 ?
O10 Gd05 O141 176.2(2) . 1_565 ?
O9 Gd05 O247 160.2(2) 2_666 2_766 ?
O10 Gd05 O247 80.4(3) . 2_766 ?
O141 Gd05 O247 97.6(3) 1_565 2_766 ?
O9 Gd05 O11 82.7(2) 2_666 1_565 ?
O10 Gd05 O11 95.9(2) . 1_565 ?
O141 Gd05 O11 86.8(2) 1_565 1_565 ?
O247 Gd05 O11 78.5(2) 2_766 1_565 ?
O9 Gd05 O274 77.7(2) 2_666 . ?
O10 Gd05 O274 79.7(2) . . ?
O141 Gd05 O274 98.7(2) 1_565 . ?
O247 Gd05 O274 120.0(2) 2_766 . ?
O11 Gd05 O274 159.4(2) 1_565 . ?
O9 Gd05 O237 122.73(19) 2_666 . ?
O10 Gd05 O237 100.8(2) . . ?
O141 Gd05 O237 75.6(2) 1_565 . ?
O247 Gd05 O237 77.1(2) 2_766 . ?
O11 Gd05 O237 147.5(2) 1_565 . ?
O274 Gd05 O237 52.51(19) . . ?
O9 Gd05 C269 102.1(2) 2_666 . ?
O10 Gd05 C269 86.9(2) . . ?
O141 Gd05 C269 90.2(2) 1_565 . ?
O247 Gd05 C269 97.0(2) 2_766 . ?
O11 Gd05 C269 174.2(2) 1_565 . ?
O274 Gd05 C269 26.3(2) . . ?
O237 Gd05 C269 26.7(2) . . ?
O9 Gd05 Gd03 121.83(16) 2_666 . ?
O10 Gd05 Gd03 133.46(17) . . ?
O141 Gd05 Gd03 42.78(15) 1_565 . ?
O247 Gd05 Gd03 72.49(18) 2_766 . ?
O11 Gd05 Gd03 114.22(17) 1_565 . ?
O274 Gd05 Gd03 82.10(17) . . ?
O237 Gd05 Gd03 37.11(13) . . ?
C269 Gd05 Gd03 60.58(18) . . ?
C286 O15 Gd02 137.9(6) . . ?
C238 O14 Gd02 138.1(6) . . ?
C143 O13 Gd04 151.7(6) . . ?
C143 O13 Gd02 84.8(5) . 2_656 ?
Gd04 O13 Gd02 101.60(19) . 2_656 ?
C258 O12 Gd03 91.7(5) . . ?
C205 C19 C32 120.8(8) . . ?
C205 C19 C206 117.8(8) . . ?
C32 C19 C206 121.4(7) . . ?
C282 C20 C206 121.5(9) . . ?
C282 C20 H20 119.2 . . ?
C206 C20 H20 119.2 . . ?
C2 C21 C32 122.7(8) . . ?
C2 C21 H21 118.6 . . ?
C32 C21 H21 118.6 . . ?
C24 C23 C28 122.3(7) . . ?
C24 C23 H23 118.9 . . ?
C28 C23 H23 118.9 . . ?
C23 C24 C25 121.7(7) . . ?
C23 C24 H24 119.1 . . ?
C25 C24 H24 119.1 . . ?
C29 C25 C26 118.9(7) . . ?
C29 C25 C24 123.5(7) . . ?
C26 C25 C24 117.6(7) . . ?
C25 C26 C30 120.6(7) . . ?
C25 C26 C53 119.8(6) . . ?
C30 C26 C53 119.6(6) . . ?
C28 C53 C73 121.4(7) . . ?
C28 C53 C26 119.5(6) . . ?
C73 C53 C26 119.0(6) . . ?
C76 C28 C23 122.6(7) . . ?
C76 C28 C53 118.9(7) . . ?
C23 C28 C53 118.4(7) . . ?
C79 C29 C25 119.6(7) . . ?
C79 C29 C82 118.2(7) . . ?
C25 C29 C82 122.1(7) . . ?
C77 C30 C31 122.5(7) . . ?
C77 C30 C26 118.9(7) . . ?
C31 C30 C26 118.6(7) . . ?
C72 C31 C30 122.1(7) . . ?
C72 C31 H31 119.0 . . ?
C30 C31 H31 119.0 . . ?
C19 C32 C21 125.0(7) . . ?
C19 C32 C33 117.6(7) . . ?
C21 C32 C33 117.4(7) . . ?
C155 C33 C68 120.2(7) . . ?
C155 C33 C32 120.2(7) . . ?
C68 C33 C32 119.6(7) . . ?
C127 C34 C35 122.1(7) . . ?
C127 C34 H34 118.9 . . ?
C35 C34 H34 118.9 . . ?
C124 C35 C36 119.3(7) . . ?
C124 C35 C34 122.8(7) . . ?
C36 C35 C34 117.9(7) . . ?
C39 C36 C35 120.6(7) . . ?
C39 C36 C37 119.6(7) . . ?
C35 C36 C37 119.8(7) . . ?
C40 C37 C38 120.2(7) . . ?
C40 C37 C36 119.6(7) . . ?
C38 C37 C36 120.2(7) . . ?
C64 C38 C37 119.2(7) . . ?
C64 C38 C127 123.1(7) . . ?
C37 C38 C127 117.6(7) . . ?
C36 C39 C97 119.4(7) . . ?
C36 C39 C67 119.3(7) . . ?
C97 C39 C67 121.3(7) . . ?
C37 C40 C66 119.6(7) . . ?
C37 C40 C41 119.4(7) . . ?
C66 C40 C41 121.0(7) . . ?
C67 C41 C40 120.0(7) . . ?
C67 C41 H41 120.0 . . ?
C40 C41 H41 120.0 . . ?
C88 C42 C43 120.3(7) . . ?
C88 C42 C45 120.2(6) . . ?
C43 C42 C45 119.4(6) . . ?
C101 C43 C44 123.3(7) . . ?
C101 C43 C42 118.9(7) . . ?
C44 C43 C42 117.7(7) . . ?
C100 C44 C43 123.0(7) . . ?
C100 C44 H44 118.5 . . ?
C43 C44 H44 118.5 . . ?
C46 C45 C42 120.1(6) . . ?
C46 C45 C47 120.4(6) . . ?
C42 C45 C47 119.4(6) . . ?
C45 C46 C83 119.2(6) . . ?
C45 C46 C100 118.2(7) . . ?
C83 C46 C100 122.6(7) . . ?
C85 C47 C86 123.1(7) . . ?
C85 C47 C45 119.1(6) . . ?
C86 C47 C45 117.7(7) . . ?
C121 C50 C49 119.9(8) . . ?
C121 C50 H50 120.1 . . ?
C49 C50 H50 120.1 . . ?
C56 C59 C122 120.7(8) . . ?
C56 C59 H59 119.6 . . ?
C122 C59 H59 119.6 . . ?
C65 C64 C38 118.8(7) . . ?
C65 C64 C223 118.2(7) . . ?
C38 C64 C223 123.0(7) . . ?
C66 C65 C64 123.1(7) . . ?
C66 C65 H65 118.4 . . ?
C64 C65 H65 118.4 . . ?
C65 C66 C40 119.1(7) . . ?
C65 C66 C98 119.8(7) . . ?
C40 C66 C98 121.0(7) . . ?
C41 C67 C39 122.1(7) . . ?
C41 C67 H67 119.0 . . ?
C39 C67 H67 119.0 . . ?
C99 C68 C33 120.0(7) . . ?
C99 C68 C69 120.5(7) . . ?
C33 C68 C69 119.4(7) . . ?
C215 C69 C68 119.3(7) . . ?
C215 C69 C70 122.2(7) . . ?
C68 C69 C70 118.4(7) . . ?
C71 C70 C69 120.6(7) . . ?
C71 C70 H70 119.7 . . ?
C69 C70 H70 119.7 . . ?
C70 C71 C155 121.9(7) . . ?
C70 C71 H71 119.1 . . ?
C155 C71 H71 119.1 . . ?
C31 C72 C73 121.5(7) . . ?
C31 C72 H72 119.3 . . ?
C73 C72 H72 119.3 . . ?
C74 C73 C72 123.0(7) . . ?
C74 C73 C53 117.7(7) . . ?
C72 C73 C53 119.2(7) . . ?
C75 C74 C73 120.3(7) . . ?
C75 C74 C241 118.3(7) . . ?
C73 C74 C241 121.4(7) . . ?
C74 C75 C76 122.6(7) . . ?
C74 C75 H75 118.7 . . ?
C76 C75 H75 118.7 . . ?
C75 C76 C28 119.0(7) . . ?
C75 C76 C153 117.7(7) . . ?
C28 C76 C153 123.1(7) . . ?
C79 C77 C30 118.3(7) . . ?
C79 C77 C81 117.5(7) . . ?
C30 C77 C81 124.2(7) . . ?
C29 C79 C77 123.5(7) . . ?
C29 C79 H79 118.3 . . ?
C77 C79 H79 118.3 . . ?
C201 O80 Gd04 145.4(6) . . ?
C148 C81 C151 116.9(7) . . ?
C148 C81 C77 120.5(8) . . ?
C151 C81 C77 122.2(7) . . ?
C152 C82 C121 117.9(7) . . ?
C152 C82 C29 122.6(7) . . ?
C121 C82 C29 119.5(7) . . ?
C103 C83 C46 119.0(7) . . ?
C103 C83 C117 120.4(7) . . ?
C46 C83 C117 120.7(7) . . ?
C103 C85 C47 117.9(7) . . ?
C103 C85 C90 118.8(7) . . ?
C47 C85 C90 123.3(7) . . ?
C87 C86 C47 122.3(7) . . ?
C87 C86 H86 118.8 . . ?
C47 C86 H86 118.8 . . ?
C86 C87 C88 122.3(7) . . ?
C86 C87 H87 118.9 . . ?
C88 C87 H87 118.9 . . ?
C42 C88 C89 119.3(7) . . ?
C42 C88 C87 117.8(7) . . ?
C89 C88 C87 122.9(7) . . ?
C102 C89 C88 118.7(7) . . ?
C102 C89 C159 119.2(7) . . ?
C88 C89 C159 122.1(7) . . ?
C91 C90 C94 117.3(7) . . ?
C91 C90 C85 121.8(7) . . ?
C94 C90 C85 120.8(7) . . ?
C90 C91 C92 121.1(7) . . ?
C90 C91 H91 119.5 . . ?
C92 C91 H91 119.5 . . ?
C91 C92 C55 120.6(8) . . ?
C91 C92 H92 119.7 . . ?
C55 C92 H92 119.7 . . ?
C167 C55 C92 118.4(7) . . ?
C167 C55 C238 122.2(7) . . ?
C92 C55 C238 119.4(8) . . ?
C167 C94 C90 122.5(8) . . ?
C167 C94 H94 118.7 . . ?
C90 C94 H94 118.7 . . ?
C193 C97 C39 118.8(7) . . ?
C193 C97 C125 117.9(7) . . ?
C39 C97 C125 123.2(7) . . ?
C131 C98 C128 118.3(7) . . ?
C131 C98 C66 121.8(8) . . ?
C128 C98 C66 119.8(8) . . ?
C157 C99 C2 122.8(7) . . ?
C157 C99 C68 118.2(7) . . ?
C2 C99 C68 119.0(7) . . ?
C44 C100 C46 121.0(7) . . ?
C44 C100 H100 119.5 . . ?
C46 C100 H100 119.5 . . ?
C102 C101 C43 119.2(7) . . ?
C102 C101 C123 118.6(7) . . ?
C43 C101 C123 122.1(7) . . ?
C89 C102 C101 123.4(7) . . ?
C89 C102 H102 118.3 . . ?
C101 C102 H102 118.3 . . ?
C83 C103 C85 124.1(7) . . ?
C83 C103 H103 117.9 . . ?
C85 C103 H103 117.9 . . ?
C174 C104 C105 120.5(7) . . ?
C174 C104 C109 120.1(7) . . ?
C105 C104 C109 119.3(7) . . ?
C111 C105 C104 119.5(7) . . ?
C111 C105 C106 121.4(7) . . ?
C104 C105 C106 119.0(7) . . ?
C107 C106 C105 121.0(7) . . ?
C107 C106 H106 119.5 . . ?
C105 C106 H106 119.5 . . ?
C106 C107 C108 121.2(7) . . ?
C106 C107 H107 119.4 . . ?
C108 C107 H107 119.4 . . ?
C180 C108 C109 118.7(7) . . ?
C180 C108 C107 123.1(7) . . ?
C109 C108 C107 118.2(7) . . ?
C108 C109 C110 120.5(7) . . ?
C108 C109 C104 120.6(7) . . ?
C110 C109 C104 118.9(7) . . ?
C302 C110 C109 118.9(7) . . ?
C302 C110 C177 121.8(7) . . ?
C109 C110 C177 119.3(7) . . ?
C112 C111 C105 118.7(7) . . ?
C112 C111 C113 119.9(7) . . ?
C105 C111 C113 121.3(7) . . ?
C111 C112 C175 122.7(8) . . ?
C111 C112 H112 118.6 . . ?
C175 C112 H112 118.6 . . ?
C172 C113 C168 118.1(8) . . ?
C172 C113 C111 123.3(8) . . ?
C168 C113 C111 118.6(7) . . ?
C188 C117 C118 117.2(7) . . ?
C188 C117 C83 121.6(7) . . ?
C118 C117 C83 121.1(7) . . ?
C119 C118 C117 121.7(8) . . ?
C119 C118 H118 119.2 . . ?
C117 C118 H118 119.2 . . ?
C118 C119 C120 120.0(8) . . ?
C118 C119 H119 120.0 . . ?
C120 C119 H119 120.0 . . ?
C119 C120 C187 119.6(7) . . ?
C119 C120 C269 119.9(7) . . ?
C187 C120 C269 120.1(8) . . ?
C82 C121 C50 121.2(8) . . ?
C82 C121 H121 119.4 . . ?
C50 C121 H121 119.4 . . ?
C123 C122 C59 120.8(8) . . ?
C123 C122 H122 119.6 . . ?
C59 C122 H122 119.6 . . ?
C35 C124 C193 118.8(7) . . ?
C35 C124 C126 123.6(7) . . ?
C193 C124 C126 117.6(7) . . ?
C280 C125 C190 118.2(8) . . ?
C280 C125 C97 120.6(9) . . ?
C190 C125 C97 121.3(8) . . ?
C194 C126 C198 117.7(8) . . ?
C194 C126 C124 121.9(8) . . ?
C198 C126 C124 120.4(8) . . ?
C34 C127 C38 122.0(7) . . ?
C34 C127 H127 119.0 . . ?
C38 C127 H127 119.0 . . ?
C129 C128 C98 120.2(8) . . ?
C129 C128 H128 119.9 . . ?
C98 C128 H128 119.9 . . ?
C130 C129 C128 120.9(8) . . ?
C130 C129 H129 119.6 . . ?
C128 C129 H129 119.6 . . ?
C222 C130 C129 119.7(7) . . ?
C222 C130 C161 121.6(7) . . ?
C129 C130 C161 118.7(7) . . ?
C98 C131 C222 121.2(8) . . ?
C98 C131 H131 119.4 . . ?
C222 C131 H131 119.4 . . ?
C136 C135 C137 120.3(8) . . ?
C136 C135 H135 119.8 . . ?
C137 C135 H135 119.8 . . ?
C166 C136 C135 121.2(9) . . ?
C166 C136 H136 119.4 . . ?
C135 C136 H136 119.4 . . ?
O246 C143 O13 122.7(7) . . ?
O246 C143 C144 118.3(8) . . ?
O13 C143 C144 118.9(8) . . ?
O246 C143 Gd02 53.4(4) . 2_656 ?
O13 C143 Gd02 69.7(4) . 2_656 ?
C144 C143 Gd02 170.5(6) . 2_656 ?
C208 C144 C282 119.0(8) . . ?
C208 C144 C143 122.1(8) . . ?
C282 C144 C143 118.8(8) . . ?
C199 O147 Gd04 93.5(5) . . ?
C81 C148 C149 122.6(8) . . ?
C81 C148 H148 118.7 . . ?
C149 C148 H148 118.7 . . ?
C115 C149 C148 119.9(8) . . ?
C115 C149 H149 120.1 . . ?
C148 C149 H149 120.1 . . ?
C151 C150 C115 120.9(8) . . ?
C151 C150 H150 119.5 . . ?
C115 C150 H150 119.5 . . ?
C150 C151 C81 121.5(8) . . ?
C150 C151 H151 119.2 . . ?
C81 C151 H151 119.2 . . ?
C308 C152 C82 121.6(8) . . ?
C308 C152 H152 119.2 . . ?
C82 C152 H152 119.2 . . ?
C227 C153 C154 118.4(7) . . ?
C227 C153 C76 122.1(8) . . ?
C154 C153 C76 119.4(7) . . ?
C229 C154 C153 120.5(8) . . ?
C229 C154 H154 119.7 . . ?
C153 C154 H154 119.7 . . ?
C156 C155 C71 122.2(7) . . ?
C156 C155 C33 119.1(7) . . ?
C71 C155 C33 118.6(7) . . ?
C205 C156 C155 119.7(7) . . ?
C205 C156 C209 119.6(7) . . ?
C155 C156 C209 120.4(7) . . ?
C216 C157 C99 120.4(8) . . ?
C216 C157 C158 116.7(7) . . ?
C99 C157 C158 122.9(7) . . ?
C7A C158 C5A 115.8(13) . . ?
C5 C158 C7 120.4(12) . . ?
C5 C158 C157 120.6(11) . . ?
C7A C158 C157 120.7(11) . . ?
C5A C158 C157 122.9(11) . . ?
C7 C158 C157 118.6(9) . . ?
C6 C5 C158 123.0(19) . . ?
C6 C5 H5 118.5 . . ?
C158 C5 H5 118.5 . . ?
C5 C6 C291 120.4(18) . . ?
C5 C6 H6 119.8 . . ?
C291 C6 H6 119.8 . . ?
C291 C8 C7 115.7(14) . . ?
C291 C8 H8A 108.3 . . ?
C7 C8 H8A 108.3 . . ?
C291 C8 H8B 108.3 . . ?
C7 C8 H8B 108.3 . . ?
H8A C8 H8B 107.4 . . ?
C158 C7 C8 117.2(14) . . ?
C158 C7 H7A 108.0 . . ?
C8 C7 H7A 108.0 . . ?
C158 C7 H7B 108.0 . . ?
C8 C7 H7B 108.0 . . ?
H7A C7 H7B 107.2 . . ?
C8A C291 C6A 118.2(12) . . ?
C6 C291 C8 122.9(12) . . ?
C8A C291 C307 121.2(11) . . ?
C6A C291 C307 120.1(10) . . ?
C6 C291 C307 119.7(10) . . ?
C8 C291 C307 117.3(9) . . ?
C6A C5A C158 122.3(17) . . ?
C6A C5A H5A 118.9 . . ?
C158 C5A H5A 118.9 . . ?
C291 C6A C5A 119.6(17) . . ?
C291 C6A H6A 120.2 . . ?
C5A C6A H6A 120.2 . . ?
C158 C7A C8A 119.7(17) . . ?
C158 C7A H7AA 120.1 . . ?
C8A C7A H7AA 120.1 . . ?
C291 C8A C7A 122.6(17) . . ?
C291 C8A H8AA 118.7 . . ?
C7A C8A H8AA 118.7 . . ?
C277 C159 C178 118.3(7) . . ?
C277 C159 C89 120.0(8) . . ?
C178 C159 C89 121.6(7) . . ?
O164 C161 O165 120.0(7) . . ?
O164 C161 C130 119.3(7) . . ?
O165 C161 C130 120.6(7) . . ?
O164 C161 Gd04 57.0(4) . 1_565 ?
O165 C161 Gd04 63.0(4) . 1_565 ?
C130 C161 Gd04 175.6(6) . 1_565 ?
C161 O164 Gd04 97.3(5) . 1_565 ?
C161 O165 Gd02 150.1(5) . 2_666 ?
C161 O165 Gd04 90.7(4) . 1_565 ?
Gd02 O165 Gd04 106.94(18) 2_666 1_565 ?
C94 C167 C55 120.1(8) . . ?
C94 C167 H167 120.0 . . ?
C55 C167 H167 120.0 . . ?
C169 C168 C113 121.4(9) . . ?
C169 C168 H168 119.3 . . ?
C113 C168 H168 119.3 . . ?
C168 C169 C170 119.4(9) . . ?
C168 C169 H169 120.3 . . ?
C170 C169 H169 120.3 . . ?
C3 C170 C169 119.8(8) . . ?
C3 C170 C286 121.7(8) . . ?
C169 C170 C286 118.5(9) . . ?
C113 C172 C3 120.7(8) . . ?
C113 C172 H172 119.7 . . ?
C3 C172 H172 119.7 . . ?
C175 C174 C104 118.8(7) . . ?
C175 C174 C176 122.2(7) . . ?
C104 C174 C176 119.0(7) . . ?
C112 C175 C174 119.6(7) . . ?
C112 C175 C166 119.5(8) . . ?
C174 C175 C166 120.9(7) . . ?
C177 C176 C174 120.5(8) . . ?
C177 C176 H176 119.7 . . ?
C174 C176 H176 119.7 . . ?
C176 C177 C110 121.9(8) . . ?
C176 C177 H177 119.0 . . ?
C110 C177 H177 119.0 . . ?
C159 C178 C275 120.8(8) . . ?
C159 C178 H178 119.6 . . ?
C275 C178 H178 119.6 . . ?
C180 C179 C302 121.8(8) . . ?
C180 C179 H179 119.1 . . ?
C302 C179 H179 119.1 . . ?
C179 C180 C108 120.2(8) . . ?
C179 C180 C181 116.4(7) . . ?
C108 C180 C181 123.3(7) . . ?
C182 C181 C186 117.7(8) . . ?
C182 C181 C180 120.9(8) . . ?
C186 C181 C180 121.4(8) . . ?
C181 C182 C183 122.2(9) . . ?
C181 C182 H182 118.9 . . ?
C183 C182 H182 118.9 . . ?
C182 C183 C1 119.1(8) . . ?
C182 C183 H183 120.5 . . ?
C1 C183 H183 120.5 . . ?
C186 C185 C1 121.3(9) . . ?
C186 C185 H185 119.3 . . ?
C1 C185 H185 119.3 . . ?
C185 C186 C181 120.4(9) . . ?
C185 C186 H186 119.8 . . ?
C181 C186 H186 119.8 . . ?
C120 C187 C188 119.8(8) . . ?
C120 C187 H187 120.1 . . ?
C188 C187 H187 120.1 . . ?
C187 C188 C117 121.5(8) . . ?
C187 C188 H188 119.3 . . ?
C117 C188 H188 119.3 . . ?
C191 C190 C125 121.1(9) . . ?
C191 C190 H190 119.5 . . ?
C125 C190 H190 119.5 . . ?
C192 C191 C190 120.1(10) . . ?
C192 C191 H191 120.0 . . ?
C190 C191 H191 120.0 . . ?
C279 C192 C191 118.6(8) . . ?
C279 C192 C244 119.8(9) . . ?
C191 C192 C244 121.6(9) . . ?
C97 C193 C124 122.9(8) . . ?
C97 C193 H193 118.5 . . ?
C124 C193 H193 118.5 . . ?
C126 C194 C195 120.8(9) . . ?
C126 C194 H194 119.6 . . ?
C195 C194 H194 119.6 . . ?
C196 C195 C194 120.8(9) . . ?
C196 C195 H195 119.6 . . ?
C194 C195 H195 119.6 . . ?
C195 C196 C197 118.6(8) . . ?
C195 C196 C199 119.8(8) . . ?
C197 C196 C199 121.4(9) . . ?
C198 C197 C196 120.8(9) . . ?
C198 C197 H197 119.6 . . ?
C196 C197 H197 119.6 . . ?
C197 C198 C126 121.2(9) . . ?
C197 C198 H198 119.4 . . ?
C126 C198 H198 119.4 . . ?
O147 C199 O1 122.3(8) . . ?
O147 C199 C196 118.3(8) . . ?
O1 C199 C196 119.3(8) . . ?
O147 C199 Gd04 60.1(4) . . ?
O1 C199 Gd04 62.2(5) . . ?
C196 C199 Gd04 178.3(8) . . ?
O80 C201 O300 124.8(8) . . ?
O80 C201 C202 118.4(7) . . ?
O300 C201 C202 116.8(8) . . ?
C255 C202 C203 119.0(8) . . ?
C255 C202 C201 120.6(8) . . ?
C203 C202 C201 120.4(8) . . ?
C257 C203 C202 119.9(9) . . ?
C257 C203 H203 120.0 . . ?
C202 C203 H203 120.0 . . ?
C19 C205 C156 122.4(8) . . ?
C19 C205 H205 118.8 . . ?
C156 C205 H205 118.8 . . ?
C207 C206 C20 117.9(8) . . ?
C207 C206 C19 119.5(8) . . ?
C20 C206 C19 122.5(8) . . ?
C208 C207 C206 121.2(9) . . ?
C208 C207 H207 119.4 . . ?
C206 C207 H207 119.4 . . ?
C207 C208 C144 120.5(9) . . ?
C207 C208 H208 119.8 . . ?
C144 C208 H208 119.8 . . ?
C210 C209 C214 118.6(8) . . ?
C210 C209 C156 119.0(8) . . ?
C214 C209 C156 122.3(8) . . ?
C209 C210 C211 120.9(9) . . ?
C209 C210 H210 119.5 . . ?
C211 C210 H210 119.5 . . ?
C212 C211 C210 118.5(9) . . ?
C212 C211 H211 120.8 . . ?
C210 C211 H211 120.8 . . ?
C213 C212 C211 121.6(8) . . ?
C213 C212 C249 120.0(8) . . ?
C211 C212 C249 118.3(9) . . ?
C212 C213 C214 120.1(9) . . ?
C212 C213 H213 119.9 . . ?
C214 C213 H213 119.9 . . ?
C213 C214 C209 120.2(9) . . ?
C213 C214 H214 119.9 . . ?
C209 C214 H214 119.9 . . ?
C216 C215 C69 118.7(7) . . ?
C216 C215 C217 120.1(7) . . ?
C69 C215 C217 121.2(7) . . ?
C215 C216 C157 122.8(8) . . ?
C215 C216 H216 118.6 . . ?
C157 C216 H216 118.6 . . ?
C218 C217 C221 120.0 . . ?
C218 C217 C215 120.1(5) . . ?
C221 C217 C215 119.9(5) . . ?
C219 C218 C217 120.0 . . ?
C219 C218 H218 120.0 . . ?
C217 C218 H218 120.0 . . ?
C252 C219 C218 120.0 . . ?
C252 C219 H219 120.0 . . ?
C218 C219 H219 120.0 . . ?
C219 C252 C12 120.0 . . ?
C219 C252 C253 119.3(5) . . ?
C12 C252 C253 120.6(5) . . ?
C252 C12 C221 120.0 . . ?
C252 C12 H12 120.0 . . ?
C221 C12 H12 120.0 . . ?
C12 C221 C217 120.0 . . ?
C12 C221 H221 120.0 . . ?
C217 C221 H221 120.0 . . ?
C130 C222 C131 119.6(8) . . ?
C130 C222 H222 120.2 . . ?
C131 C222 H222 120.2 . . ?
C225 C223 C224 116.8(7) . . ?
C225 C223 C64 121.1(7) . . ?
C224 C223 C64 121.9(7) . . ?
C226 C224 C223 121.9(8) . . ?
C226 C224 H224 119.0 . . ?
C223 C224 H224 119.0 . . ?
C223 C225 C235 122.0(8) . . ?
C223 C225 H225 119.0 . . ?
C235 C225 H225 119.0 . . ?
C224 C226 C233 120.9(8) . . ?
C224 C226 H226 119.6 . . ?
C233 C226 H226 119.6 . . ?
C153 C227 C228 120.3(8) . . ?
C153 C227 H227 119.9 . . ?
C228 C227 H227 119.8 . . ?
C296 C228 C227 120.6(8) . . ?
C296 C228 H228 119.7 . . ?
C227 C228 H228 119.7 . . ?
C154 C229 C296 121.2(8) . . ?
C154 C229 H229 119.4 . . ?
C296 C229 H229 119.4 . . ?
C269 O237 Gd03 142.2(5) . . ?
C269 O237 Gd05 89.6(5) . . ?
Gd03 O237 Gd05 105.06(18) . . ?
O239 C238 O14 123.4(8) . . ?
O239 C238 C55 118.3(8) . . ?
O14 C238 C55 118.2(8) . . ?
C243 C241 C242 118.8(8) . . ?
C243 C241 C74 122.0(8) . . ?
C242 C241 C74 119.1(8) . . ?
C241 C242 C250 121.0(9) . . ?
C241 C242 H242 119.5 . . ?
C250 C242 H242 119.5 . . ?
C241 C243 C251 120.9(9) . . ?
C241 C243 H243 119.6 . . ?
C251 C243 H243 119.6 . . ?
O284 C244 O283 122.3(8) . . ?
O284 C244 C192 119.7(9) . . ?
O283 C244 C192 118.0(9) . . ?
O284 C244 Gd03 65.5(5) . 2_666 ?
O283 C244 Gd03 57.9(4) . 2_666 ?
C192 C244 Gd03 167.5(7) . 2_666 ?
C143 O246 Gd02 102.3(5) . 2_656 ?
C249 O247 Gd05 122.0(6) . 2_766 ?
C249 O248 Gd03 147.1(7) . 2_766 ?
O247 C249 O248 125.9(8) . . ?
O247 C249 C212 116.7(8) . . ?
O248 C249 C212 117.3(9) . . ?
C242 C250 C268 120.3(9) . . ?
C242 C250 H250 119.8 . . ?
C268 C250 H250 119.8 . . ?
C268 C251 C243 120.4(9) . . ?
C268 C251 H251 119.8 . . ?
C243 C251 H251 119.8 . . ?
O295 C253 O254 120.1(7) . . ?
O295 C253 C252 121.4(7) . . ?
O254 C253 C252 118.5(7) . . ?
O295 C253 Gd02 62.8(4) . 2_666 ?
O254 C253 Gd02 57.4(4) . 2_666 ?
C252 C253 Gd02 175.8(5) . 2_666 ?
C253 O254 Gd02 96.0(5) . 2_666 ?
C202 C255 C256 120.7(10) . . ?
C202 C255 H255 119.6 . . ?
C256 C255 H255 119.6 . . ?
C255 C256 C289 121.3(10) . . ?
C255 C256 H256 119.4 . . ?
C289 C256 H256 119.4 . . ?
C289 C257 C203 121.0(9) . . ?
C289 C257 H257 119.5 . . ?
C203 C257 H257 119.5 . . ?
O12 C258 O259 121.9(7) . . ?
O12 C258 C1 119.8(7) . . ?
O259 C258 C1 118.1(8) . . ?
O12 C258 Gd03 62.1(4) . . ?
O259 C258 Gd03 60.2(4) . . ?
C1 C258 Gd03 169.4(6) . . ?
C258 O259 Gd03 93.3(5) . . ?
O274 C269 O237 120.3(6) . . ?
O274 C269 C120 119.3(7) . . ?
O237 C269 C120 120.4(7) . . ?
O274 C269 Gd05 58.3(4) . . ?
O237 C269 Gd05 63.7(4) . . ?
C120 C269 Gd05 166.0(6) . . ?
C269 O274 Gd05 95.5(5) . . ?
C133 C276 C277 121.6(9) . . ?
C133 C276 H276 119.2 . . ?
C277 C276 H276 119.2 . . ?
C192 C279 C280 121.6(10) . . ?
C192 C279 H279 119.2 . . ?
C280 C279 H279 119.2 . . ?
C125 C280 C279 120.3(10) . . ?
C125 C280 H280 119.9 . . ?
C279 C280 H280 119.9 . . ?
C20 C282 C144 119.8(9) . . ?
C20 C282 H282 120.1 . . ?
C144 C282 H282 120.1 . . ?
C244 O283 Gd03 95.8(5) . 2_666 ?
C244 O284 Gd03 88.2(5) . 2_666 ?
O15 C286 O287 123.5(8) . . ?
O15 C286 C170 119.7(9) . . ?
O287 C286 C170 116.8(8) . . ?
C286 O287 Gd04 116.2(5) . 2_656 ?
C257 C289 C256 117.8(9) . . ?
C257 C289 C302 122.4(9) . . ?
C256 C289 C302 119.6(9) . . ?
C253 O295 Gd02 90.7(4) . 2_666 ?
C228 C296 C229 118.8(8) . . ?
C228 C296 C297 122.1(8) . . ?
C229 C296 C297 118.9(8) . . ?
O303 C297 O305 121.1(7) . . ?
O303 C297 C296 121.6(8) . . ?
O305 C297 C296 117.2(7) . . ?
O303 C297 Gd01 64.9(4) . . ?
O305 C297 Gd01 56.8(4) . . ?
C296 C297 Gd01 168.8(6) . . ?
C201 O300 Gd04 146.6(6) . 2_756 ?
C179 C302 C110 119.8(8) . . ?
C179 C302 C289 116.5(8) . . ?
C110 C302 C289 123.5(8) . . ?
C297 O303 Gd01 89.9(5) . . ?
C297 O305 Gd01 97.8(5) . . ?
C152 C308 C49 121.0(8) . . ?
C152 C308 H308 119.5 . . ?
C49 C308 H308 119.5 . . ?
C15 N20 C14 112(2) . . ?
C15 N20 H20A 109.2 . . ?
C14 N20 H20A 109.2 . . ?
C15 N20 H20B 109.2 . . ?
C14 N20 H20B 109.2 . . ?
H20A N20 H20B 107.9 . . ?
N20 C15 H15A 92.2 . . ?
N20 C15 H15B 115.5 . . ?
H15A C15 H15B 109.5 . . ?
N20 C15 H15C 119.1 . . ?
H15A C15 H15C 109.5 . . ?
H15B C15 H15C 109.5 . . ?
N20 C14 H14A 107.6 . . ?
N20 C14 H14B 95.2 . . ?
H14A C14 H14B 109.5 . . ?
N20 C14 H14C 124.3 . . ?
H14A C14 H14C 109.5 . . ?
H14B C14 H14C 109.6 . . ?
N46 C17 H17A 108.5 . . ?
N46 C17 H17B 114.2 . . ?
H17A C17 H17B 109.5 . . ?
N46 C17 H17C 105.5 . . ?
H17A C17 H17C 109.6 . . ?
H17B C17 H17C 109.4 . . ?
N46 C16 H16A 104.1 . . ?
N46 C16 H16B 105.6 . . ?
H16A C16 H16B 109.5 . . ?
N46 C16 H16C 118.3 . . ?
H16A C16 H16C 109.5 . . ?
H16B C16 H16C 109.5 . . ?
C17 N46 C16 118(2) . . ?
C17 N46 H46A 107.9 . . ?
C16 N46 H46A 107.9 . . ?
C17 N46 H46B 107.9 . . ?
C16 N46 H46B 107.9 . . ?
H46A N46 H46B 107.2 . . ?
C22 N C18 117(2) . . ?
C22 N HA 108.0 . . ?
C18 N HA 108.0 . . ?
C22 N HB 108.0 . . ?
C18 N HB 108.0 . . ?
HA N HB 107.3 . . ?
N C18 H18A 104.7 . . ?
N C18 H18B 119.6 . . ?
H18A C18 H18B 109.4 . . ?
N C18 H18C 103.7 . . ?
H18A C18 H18C 109.4 . . ?
H18B C18 H18C 109.5 . . ?
N C22 H22A 116.5 . . ?
N C22 H22B 107.8 . . ?
H22A C22 H22B 109.5 . . ?
N C22 H22C 103.9 . . ?
H22A C22 H22C 109.4 . . ?
H22B C22 H22C 109.5 . . ?
C52 N35 C4 116(2) . . ?
C52 N35 H35A 108.3 . . ?
C4 N35 H35A 108.3 . . ?
C52 N35 H35B 108.3 . . ?
C4 N35 H35B 108.3 . . ?
H35A N35 H35B 107.4 . . ?
N35 C52 H52A 124.1 . . ?
N35 C52 H52B 98.2 . . ?
H52A C52 H52B 109.5 . . ?
N35 C52 H52C 105.0 . . ?
H52A C52 H52C 109.5 . . ?
H52B C52 H52C 109.5 . . ?
N35 C4 H4A 128.4 . . ?
N35 C4 H4B 96.2 . . ?
H4A C4 H4B 109.4 . . ?
N35 C4 H4C 102.4 . . ?
H4A C4 H4C 109.5 . . ?
H4B C4 H4C 109.4 . . ?
N29 C6W H6WA 104.7 . . ?
N29 C6W H6WB 115.5 . . ?
H6WA C6W H6WB 109.4 . . ?
N29 C6W H6WC 108.2 . . ?
H6WA C6W H6WC 109.4 . . ?
H6WB C6W H6WC 109.5 . . ?
N29 C9 H9A 113.9 . . ?
N29 C9 H9B 111.2 . . ?
H9A C9 H9B 109.5 . . ?
N29 C9 H9C 103.0 . . ?
H9A C9 H9C 109.5 . . ?
H9B C9 H9C 109.5 . . ?
C6W N29 C9 116(2) . . ?
C6W N29 H29A 108.3 . . ?
C9 N29 H29A 108.3 . . ?
C6W N29 H29B 108.3 . . ?
C9 N29 H29B 108.3 . . ?
H29A N29 H29B 107.4 . . ?
N31 C60 H60A 113.3 . . ?
N31 C60 H60B 107.8 . . ?
H60A C60 H60B 109.5 . . ?
N31 C60 H60C 107.3 . . ?
H60A C60 H60C 109.5 . . ?
H60B C60 H60C 109.5 . . ?
C61 N31 C60 112(2) . . ?
C61 N31 H31A 109.2 . . ?
C60 N31 H31A 109.2 . . ?
C61 N31 H31B 109.2 . . ?
C60 N31 H31B 109.2 . . ?
H31A N31 H31B 107.9 . . ?
N31 C61 H61A 112.3 . . ?
N31 C61 H61B 110.9 . . ?
H61A C61 H61B 109.5 . . ?
N31 C61 H61C 105.2 . . ?
H61A C61 H61C 109.5 . . ?
H61B C61 H61C 109.5 . . ?
N23 C63 H63A 139.1 . . ?
N23 C63 H63B 96.9 . . ?
H63A C63 H63B 109.4 . . ?
N23 C63 H63C 89.5 . . ?
H63A C63 H63C 109.5 . . ?
H63B C63 H63C 109.4 . . ?
C63 N23 C62 117(2) . . ?
C63 N23 H23A 108.1 . . ?
C62 N23 H23A 108.1 . . ?
C63 N23 H23B 108.1 . . ?
C62 N23 H23B 108.1 . . ?
H23A N23 H23B 107.3 . . ?
N23 C62 H62A 109.0 . . ?
N23 C62 H62B 128.0 . . ?
H62A C62 H62B 109.5 . . ?
N23 C62 H62C 88.9 . . ?
H62A C62 H62C 109.5 . . ?
H62B C62 H62C 109.5 . . ?
C80 N12 C51 122(2) . . ?
C80 N12 C58 115.3(18) . . ?
C51 N12 C58 115.7(19) . . ?
O78 C58 N12 126(3) . . ?
O78 C58 H58 116.8 . . ?
N12 C58 H58 116.8 . . ?
N12 C51 H51A 114.4 . . ?
N12 C51 H51B 96.6 . . ?
H51A C51 H51B 109.5 . . ?
N12 C51 H51C 116.6 . . ?
H51A C51 H51C 109.5 . . ?
H51B C51 H51C 109.5 . . ?
N12 C80 H80A 105.0 . . ?
N12 C80 H80B 112.0 . . ?
H80A C80 H80B 109.5 . . ?
N12 C80 H80C 111.3 . . ?
H80A C80 H80C 109.5 . . ?
H80B C80 H80C 109.5 . . ?
N34 C78 H78A 95.9 . . ?
N34 C78 H78B 81.6 . . ?
H78A C78 H78B 109.5 . . ?
N34 C78 H78C 145.9 . . ?
H78A C78 H78C 109.5 . . ?
H78B C78 H78C 109.5 . . ?
C84 N34 C78 119(2) . . ?
C84 N34 H34A 120.5 . . ?
C78 N34 H34A 120.5 . . ?
C84 N34 H84C 38.1 . . ?
C78 N34 H84C 82.7 . . ?
H34A N34 H84C 154.2 . . ?
N34 C84 H84A 107.0 . . ?
N34 C84 H84B 139.4 . . ?
H84A C84 H84B 109.5 . . ?
N34 C84 H84C 73.4 . . ?
H84A C84 H84C 109.5 . . ?
H84B C84 H84C 109.5 . . ?
H4D O4 H4E 109.5 . . ?
H2A O2 H2B 104.5 . . ?
H3A O3 H3B 104.5 . . ?
N11 C10 H10A 111.5 . . ?
N11 C10 H10B 110.6 . . ?
H10A C10 H10B 109.5 . . ?
N11 C10 H10C 106.3 . . ?
H10A C10 H10C 109.5 . . ?
H10B C10 H10C 109.5 . . ?
C116 N11 C10 111.3(19) . . ?
C116 N11 H11A 109.4 . . ?
C10 N11 H11A 109.4 . . ?
C116 N11 H11B 109.4 . . ?
C10 N11 H11B 109.4 . . ?
H11A N11 H11B 108.0 . . ?
N11 C116 H11C 107.2 . . ?
N11 C116 H11D 114.0 . . ?
H11C C116 H11D 109.5 . . ?
N11 C116 H11E 107.1 . . ?
H11C C116 H11E 109.5 . . ?
H11D C116 H11E 109.5 . . ?
C13 N1 C11 119.9(17) . . ?
C13 N1 C27 120(2) . . ?
C11 N1 C27 120.3(16) . . ?
O20 C11 N1 130(3) . . ?
O20 C11 H11 115.2 . . ?
N1 C11 H11 115.2 . . ?
N1 C27 H27A 108.2 . . ?
N1 C27 H27B 110.7 . . ?
H27A C27 H27B 109.5 . . ?
N1 C27 H27C 109.4 . . ?
H27A C27 H27C 109.5 . . ?
H27B C27 H27C 109.5 . . ?

loop_
_geom_bond_atom_site_label_1
_geom_bond_atom_site_label_2
_geom_bond_distance
_geom_bond_site_symmetry_2
_geom_bond_publ_flag
O298 C231 1.235(11) . ?
O285 C231 1.261(10) . ?
O285 Gd03 2.285(6) 2_766 ?
C231 C233 1.506(12) . ?
C233 C235 1.377(12) . ?
C233 C226 1.399(12) . ?
C235 C225 1.396(12) . ?
C235 H235 0.9300 . ?
O17 C307 1.234(10) . ?
O17 Gd01 2.379(6) 1_454 ?
O9 C307 1.267(10) . ?
O9 Gd05 2.251(6) 2_666 ?
C307 C291 1.497(11) . ?
O60 C48 1.235(10) . ?
O60 Gd01 2.505(5) 2_757 ?
O61 C48 1.282(10) . ?
O61 Gd01 2.430(5) 2_757 ?
C48 C49 1.503(10) . ?
C48 Gd01 2.829(7) 2_757 ?
C49 C308 1.391(12) . ?
C49 C50 1.397(12) . ?
O16 C114 1.282(11) . ?
O16 Gd01 2.272(6) 1_455 ?
C114 O116 1.237(11) . ?
C114 C115 1.496(11) . ?
C115 C149 1.388(12) . ?
C115 C150 1.403(11) . ?
O10 C266 1.249(11) . ?
O10 Gd05 2.277(6) . ?
O267 C266 1.239(11) . ?
O267 Gd01 2.384(5) 2_767 ?
C266 C268 1.528(10) . ?
C268 C251 1.372(13) . ?
C268 C250 1.390(13) . ?
O141 C138 1.281(11) . ?
O141 Gd05 2.295(6) 1_545 ?
O141 Gd03 2.784(6) 1_545 ?
O142 C138 1.251(11) . ?
O142 Gd03 2.463(6) 1_545 ?
C138 C137 1.481(11) . ?
C138 Gd03 3.016(8) 1_545 ?
C137 C270 1.365(13) . ?
C137 C135 1.389(13) . ?
C270 C271 1.402(13) . ?
C270 H270 0.9300 . ?
C271 C166 1.390(14) . ?
C271 H271 0.9300 . ?
C166 C136 1.385(13) . ?
C166 C175 1.492(11) . ?
O57 C54 1.253(10) . ?
O57 Gd02 2.439(5) 1_655 ?
O58 C54 1.268(10) . ?
O58 Gd02 2.589(6) 1_655 ?
C54 C56 1.508(10) . ?
C54 Gd02 2.878(7) 1_655 ?
C56 C59 1.364(12) . ?
C56 C95 1.373(12) . ?
C95 C96 1.393(12) . ?
C95 H95 0.9300 . ?
C96 C123 1.380(12) . ?
C96 H96 0.9300 . ?
C123 C122 1.383(12) . ?
C123 C101 1.487(11) . ?
O278 C132 1.226(10) . ?
O278 Gd01 2.325(6) 2_757 ?
O11 C132 1.255(10) . ?
O11 Gd05 2.359(5) 1_545 ?
C132 C133 1.513(10) . ?
C133 C276 1.357(12) . ?
C133 C275 1.369(12) . ?
C277 C159 1.380(12) . ?
C277 C276 1.403(12) . ?
C277 H277 0.9300 . ?
C275 C178 1.393(12) . ?
C275 H275 0.9300 . ?
Gd01 O305 2.459(5) . ?
Gd01 O303 2.636(6) . ?
Gd01 C297 2.911(8) . ?
O1 C199 1.271(11) . ?
O1 Gd04 2.489(6) . ?
C1 C185 1.380(13) . ?
C1 C183 1.402(12) . ?
C1 C258 1.504(11) . ?
Gd02 O14 2.308(6) . ?
Gd02 O165 2.385(5) 2_666 ?
Gd02 O15 2.389(6) . ?
Gd02 O254 2.404(6) 2_666 ?
Gd02 O246 2.407(6) 2_656 ?
Gd02 O295 2.526(5) 2_666 ?
Gd02 O13 2.761(6) 2_656 ?
Gd02 C253 2.839(7) 2_666 ?
Gd02 C143 2.931(8) 2_656 ?
C2 C21 1.352(12) . ?
C2 C99 1.411(12) . ?
C2 H2 0.9300 . ?
Gd03 O248 2.341(6) 2_766 ?
Gd03 O283 2.394(6) 2_666 ?
Gd03 O259 2.440(6) . ?
Gd03 O12 2.483(5) . ?
Gd03 O237 2.494(6) . ?
Gd03 O284 2.559(6) 2_666 ?
Gd03 C258 2.809(8) . ?
Gd03 C244 2.811(9) 2_666 ?
C3 C170 1.368(13) . ?
C3 C172 1.399(12) . ?
C3 H3 0.9300 . ?
Gd04 O300 2.248(6) 2_756 ?
Gd04 O80 2.286(6) . ?
Gd04 O287 2.353(6) 2_656 ?
Gd04 O13 2.371(6) . ?
Gd04 O164 2.442(5) 1_545 ?
Gd04 O147 2.442(6) . ?
Gd04 O165 2.572(5) 1_545 ?
Gd04 C199 2.812(9) . ?
Gd04 C161 2.887(7) 1_545 ?
Gd05 O247 2.349(6) 2_766 ?
Gd05 O274 2.416(6) . ?
Gd05 O237 2.535(5) . ?
Gd05 C269 2.828(7) . ?
O15 C286 1.246(12) . ?
O14 C238 1.274(10) . ?
O13 C143 1.266(10) . ?
O12 C258 1.244(10) . ?
C19 C205 1.368(12) . ?
C19 C32 1.413(12) . ?
C19 C206 1.496(11) . ?
C20 C282 1.376(13) . ?
C20 C206 1.407(13) . ?
C20 H20 0.9300 . ?
C21 C32 1.426(12) . ?
C21 H21 0.9300 . ?
C23 C24 1.348(11) . ?
C23 C28 1.418(10) . ?
C23 H23 0.9300 . ?
C24 C25 1.433(10) . ?
C24 H24 0.9300 . ?
C25 C29 1.400(11) . ?
C25 C26 1.432(10) . ?
C26 C30 1.433(10) . ?
C26 C53 1.447(10) . ?
C53 C28 1.419(10) . ?
C53 C73 1.436(10) . ?
C28 C76 1.410(10) . ?
C29 C79 1.387(11) . ?
C29 C82 1.496(10) . ?
C30 C77 1.424(11) . ?
C30 C31 1.429(11) . ?
C31 C72 1.350(12) . ?
C31 H31 0.9300 . ?
C32 C33 1.437(10) . ?
C33 C155 1.428(10) . ?
C33 C68 1.429(11) . ?
C34 C127 1.347(12) . ?
C34 C35 1.440(11) . ?
C34 H34 0.9300 . ?
C35 C124 1.392(11) . ?
C35 C36 1.426(10) . ?
C36 C39 1.400(11) . ?
C36 C37 1.443(11) . ?
C37 C40 1.417(10) . ?
C37 C38 1.433(10) . ?
C38 C64 1.420(11) . ?
C38 C127 1.435(10) . ?
C39 C97 1.406(11) . ?
C39 C67 1.418(11) . ?
C40 C66 1.423(11) . ?
C40 C41 1.428(11) . ?
C41 C67 1.367(12) . ?
C41 H41 0.9300 . ?
C42 C88 1.420(10) . ?
C42 C43 1.432(10) . ?
C42 C45 1.442(10) . ?
C43 C101 1.414(11) . ?
C43 C44 1.423(11) . ?
C44 C100 1.332(11) . ?
C44 H44 0.9300 . ?
C45 C46 1.408(10) . ?
C45 C47 1.442(10) . ?
C46 C83 1.429(10) . ?
C46 C100 1.449(10) . ?
C47 C85 1.422(10) . ?
C47 C86 1.427(10) . ?
C50 C121 1.392(11) . ?
C50 H50 0.9300 . ?
C59 C122 1.384(11) . ?
C59 H59 0.9300 . ?
C64 C65 1.397(11) . ?
C64 C223 1.496(11) . ?
C65 C66 1.381(12) . ?
C65 H65 0.9300 . ?
C66 C98 1.483(10) . ?
C67 H67 0.9300 . ?
C68 C99 1.421(11) . ?
C68 C69 1.439(11) . ?
C69 C215 1.410(11) . ?
C69 C70 1.447(11) . ?
C70 C71 1.365(12) . ?
C70 H70 0.9300 . ?
C71 C155 1.425(11) . ?
C71 H71 0.9300 . ?
C72 C73 1.423(11) . ?
C72 H72 0.9300 . ?
C73 C74 1.415(11) . ?
C74 C75 1.379(11) . ?
C74 C241 1.511(10) . ?
C75 C76 1.407(11) . ?
C75 H75 0.9300 . ?
C76 C153 1.496(10) . ?
C77 C79 1.397(11) . ?
C77 C81 1.492(11) . ?
C79 H79 0.9300 . ?
O80 C201 1.251(10) . ?
C81 C148 1.377(12) . ?
C81 C151 1.400(12) . ?
C82 C152 1.383(11) . ?
C82 C121 1.390(12) . ?
C83 C103 1.368(11) . ?
C83 C117 1.495(10) . ?
C85 C103 1.400(10) . ?
C85 C90 1.482(10) . ?
C86 C87 1.337(11) . ?
C86 H86 0.9300 . ?
C87 C88 1.436(11) . ?
C87 H87 0.9300 . ?
C88 C89 1.429(11) . ?
C89 C102 1.377(11) . ?
C89 C159 1.485(10) . ?
C90 C91 1.385(11) . ?
C90 C94 1.397(12) . ?
C91 C92 1.399(11) . ?
C91 H91 0.9300 . ?
C92 C55 1.400(12) . ?
C92 H92 0.9300 . ?
C55 C167 1.391(12) . ?
C55 C238 1.493(11) . ?
C94 C167 1.378(11) . ?
C94 H94 0.9300 . ?
C97 C193 1.385(12) . ?
C97 C125 1.498(11) . ?
C98 C131 1.376(12) . ?
C98 C128 1.401(12) . ?
C99 C157 1.399(12) . ?
C100 H100 0.9300 . ?
C101 C102 1.393(11) . ?
C102 H102 0.9300 . ?
C103 H103 0.9300 . ?
C104 C174 1.418(11) . ?
C104 C105 1.420(11) . ?
C104 C109 1.434(11) . ?
C105 C111 1.413(11) . ?
C105 C106 1.437(11) . ?
C106 C107 1.365(12) . ?
C106 H106 0.9300 . ?
C107 C108 1.440(11) . ?
C107 H107 0.9300 . ?
C108 C180 1.409(11) . ?
C108 C109 1.422(10) . ?
C109 C110 1.424(11) . ?
C110 C302 1.404(12) . ?
C110 C177 1.424(11) . ?
C111 C112 1.386(11) . ?
C111 C113 1.489(11) . ?
C112 C175 1.388(12) . ?
C112 H112 0.9300 . ?
C113 C172 1.362(12) . ?
C113 C168 1.407(12) . ?
C117 C188 1.392(12) . ?
C117 C118 1.402(12) . ?
C118 C119 1.374(11) . ?
C118 H118 0.9300 . ?
C119 C120 1.387(12) . ?
C119 H119 0.9300 . ?
C120 C187 1.387(12) . ?
C120 C269 1.501(10) . ?
C121 H121 0.9300 . ?
C122 H122 0.9300 . ?
C124 C193 1.393(11) . ?
C124 C126 1.487(11) . ?
C125 C280 1.360(14) . ?
C125 C190 1.399(14) . ?
C126 C194 1.376(13) . ?
C126 C198 1.411(13) . ?
C127 H127 0.9300 . ?
C128 C129 1.380(11) . ?
C128 H128 0.9300 . ?
C129 C130 1.378(12) . ?
C129 H129 0.9300 . ?
C130 C222 1.374(12) . ?
C130 C161 1.491(10) . ?
C131 C222 1.401(11) . ?
C131 H131 0.9300 . ?
C135 C136 1.388(12) . ?
C135 H135 0.9300 . ?
C136 H136 0.9300 . ?
C143 O246 1.237(11) . ?
C143 C144 1.505(10) . ?
C144 C208 1.389(13) . ?
C144 C282 1.411(13) . ?
O147 C199 1.251(11) . ?
C148 C149 1.395(12) . ?
C148 H148 0.9300 . ?
C149 H149 0.9300 . ?
C150 C151 1.374(11) . ?
C150 H150 0.9300 . ?
C151 H151 0.9300 . ?
C152 C308 1.368(11) . ?
C152 H152 0.9300 . ?
C153 C227 1.375(12) . ?
C153 C154 1.397(12) . ?
C154 C229 1.375(12) . ?
C154 H154 0.9300 . ?
C155 C156 1.401(11) . ?
C156 C205 1.381(12) . ?
C156 C209 1.478(11) . ?
C157 C216 1.395(11) . ?
C157 C158 1.497(11) . ?
C158 C5 1.38(2) . ?
C158 C7A 1.38(2) . ?
C158 C5A 1.38(2) . ?
C158 C7 1.478(9) . ?
C5 C6 1.35(3) . ?
C5 H5 0.9300 . ?
C6 C291 1.37(2) . ?
C6 H6 0.9300 . ?
C8 C291 1.473(9) . ?
C8 C7 1.479(10) . ?
C8 H8A 0.9700 . ?
C8 H8B 0.9700 . ?
C7 H7A 0.9700 . ?
C7 H7B 0.9700 . ?
C291 C8A 1.34(2) . ?
C291 C6A 1.37(2) . ?
C5A C6A 1.38(2) . ?
C5A H5A 0.9300 . ?
C6A H6A 0.9300 . ?
C7A C8A 1.39(3) . ?
C7A H7AA 0.9300 . ?
C8A H8AA 0.9300 . ?
C159 C178 1.387(12) . ?
C161 O164 1.259(10) . ?
C161 O165 1.283(9) . ?
C167 H167 0.9300 . ?
C168 C169 1.376(12) . ?
C168 H168 0.9300 . ?
C169 C170 1.383(13) . ?
C169 H169 0.9300 . ?
C170 C286 1.490(11) . ?
C172 H172 0.9300 . ?
C174 C175 1.412(12) . ?
C174 C176 1.439(11) . ?
C176 C177 1.351(12) . ?
C176 H176 0.9300 . ?
C177 H177 0.9300 . ?
C178 H178 0.9300 . ?
C179 C180 1.380(12) . ?
C179 C302 1.396(12) . ?
C179 H179 0.9300 . ?
C180 C181 1.494(11) . ?
C181 C182 1.387(13) . ?
C181 C186 1.413(13) . ?
C182 C183 1.390(12) . ?
C182 H182 0.9300 . ?
C183 H183 0.9300 . ?
C185 C186 1.377(12) . ?
C185 H185 0.9300 . ?
C186 H186 0.9300 . ?
C187 C188 1.387(11) . ?
C187 H187 0.9300 . ?
C188 H188 0.9300 . ?
C190 C191 1.380(13) . ?
C190 H190 0.9300 . ?
C191 C192 1.376(14) . ?
C191 H191 0.9300 . ?
C192 C279 1.367(15) . ?
C192 C244 1.505(12) . ?
C193 H193 0.9300 . ?
C194 C195 1.393(12) . ?
C194 H194 0.9300 . ?
C195 C196 1.375(13) . ?
C195 H195 0.9300 . ?
C196 C197 1.392(14) . ?
C196 C199 1.488(12) . ?
C197 C198 1.360(13) . ?
C197 H197 0.9300 . ?
C198 H198 0.9300 . ?
C201 O300 1.254(10) . ?
C201 C202 1.488(11) . ?
C202 C255 1.353(14) . ?
C202 C203 1.382(12) . ?
C203 C257 1.381(13) . ?
C203 H203 0.9300 . ?
C205 H205 0.9300 . ?
C206 C207 1.392(13) . ?
C207 C208 1.389(12) . ?
C207 H207 0.9300 . ?
C208 H208 0.9300 . ?
C209 C210 1.393(13) . ?
C209 C214 1.403(13) . ?
C210 C211 1.411(12) . ?
C210 H210 0.9300 . ?
C211 C212 1.374(13) . ?
C211 H211 0.9300 . ?
C212 C213 1.372(14) . ?
C212 C249 1.515(11) . ?
C213 C214 1.390(13) . ?
C213 H213 0.9300 . ?
C214 H214 0.9300 . ?
C215 C216 1.379(12) . ?
C215 C217 1.493(9) . ?
C216 H216 0.9300 . ?
C217 C218 1.3900 . ?
C217 C221 1.3900 . ?
C218 C219 1.3900 . ?
C218 H218 0.9300 . ?
C219 C252 1.3900 . ?
C219 H219 0.9300 . ?
C252 C12 1.3900 . ?
C252 C253 1.489(8) . ?
C12 C221 1.3900 . ?
C12 H12 0.9300 . ?
C221 H221 0.9300 . ?
C222 H222 0.9300 . ?
C223 C225 1.386(12) . ?
C223 C224 1.396(12) . ?
C224 C226 1.360(12) . ?
C224 H224 0.9300 . ?
C225 H225 0.9300 . ?
C226 H226 0.9300 . ?
C227 C228 1.415(12) . ?
C227 H227 0.9300 . ?
C228 C296 1.362(12) . ?
C228 H228 0.9300 . ?
C229 C296 1.385(12) . ?
C229 H229 0.9300 . ?
O237 C269 1.271(10) . ?
C238 O239 1.254(11) . ?
C241 C243 1.366(13) . ?
C241 C242 1.373(13) . ?
C242 C250 1.382(12) . ?
C242 H242 0.9300 . ?
C243 C251 1.396(12) . ?
C243 H243 0.9300 . ?
C244 O284 1.249(11) . ?
C244 O283 1.254(11) . ?
O247 C249 1.239(12) . ?
O248 C249 1.239(12) . ?
C250 H250 0.9300 . ?
C251 H251 0.9300 . ?
C253 O295 1.265(10) . ?
C253 O254 1.282(10) . ?
C255 C256 1.360(14) . ?
C255 H255 0.9300 . ?
C256 C289 1.387(15) . ?
C256 H256 0.9300 . ?
C257 C289 1.359(14) . ?
C257 H257 0.9300 . ?
C258 O259 1.256(10) . ?
C269 O274 1.258(10) . ?
C276 H276 0.9300 . ?
C279 C280 1.389(13) . ?
C279 H279 0.9300 . ?
C280 H280 0.9300 . ?
C282 H282 0.9300 . ?
C286 O287 1.275(12) . ?
C289 C302 1.488(12) . ?
C296 C297 1.521(11) . ?
C297 O303 1.242(10) . ?
C297 O305 1.261(11) . ?
C308 H308 0.9300 . ?
N20 C15 1.47(2) . ?
N20 C14 1.49(2) . ?
N20 H20A 0.8900 . ?
N20 H20B 0.8900 . ?
C15 H15A 0.9599 . ?
C15 H15B 0.9601 . ?
C15 H15C 0.9601 . ?
C14 H14A 0.9598 . ?
C14 H14B 0.9597 . ?
C14 H14C 0.9593 . ?
C17 N46 1.45(2) . ?
C17 H17A 0.9594 . ?
C17 H17B 0.9603 . ?
C17 H17C 0.9599 . ?
C16 N46 1.46(2) . ?
C16 H16A 0.9597 . ?
C16 H16B 0.9602 . ?
C16 H16C 0.9597 . ?
N46 H46A 0.8900 . ?
N46 H46B 0.8900 . ?
N C22 1.45(2) . ?
N C18 1.46(2) . ?
N HA 0.8900 . ?
N HB 0.8900 . ?
C18 H18A 0.9605 . ?
C18 H18B 0.9602 . ?
C18 H18C 0.9600 . ?
C22 H22A 0.9598 . ?
C22 H22B 0.9597 . ?
C22 H22C 0.9602 . ?
N35 C52 1.45(2) . ?
N35 C4 1.47(2) . ?
N35 H35A 0.8900 . ?
N35 H35B 0.8900 . ?
C52 H52A 0.9595 . ?
C52 H52B 0.9598 . ?
C52 H52C 0.9603 . ?
C4 H4A 0.9598 . ?
C4 H4B 0.9605 . ?
C4 H4C 0.9606 . ?
C6W N29 1.44(2) . ?
C6W H6WA 0.9599 . ?
C6W H6WB 0.9603 . ?
C6W H6WC 0.9599 . ?
C9 N29 1.48(2) . ?
C9 H9A 0.9601 . ?
C9 H9B 0.9600 . ?
C9 H9C 0.9600 . ?
N29 H29A 0.8900 . ?
N29 H29B 0.8900 . ?
C60 N31 1.50(2) . ?
C60 H60A 0.9600 . ?
C60 H60B 0.9601 . ?
C60 H60C 0.9601 . ?
N31 C61 1.47(2) . ?
N31 H31A 0.8900 . ?
N31 H31B 0.8900 . ?
C61 H61A 0.9599 . ?
C61 H61B 0.9602 . ?
C61 H61C 0.9598 . ?
C63 N23 1.46(2) . ?
C63 H63A 0.9595 . ?
C63 H63B 0.9599 . ?
C63 H63C 0.9601 . ?
N23 C62 1.47(2) . ?
N23 H23A 0.8900 . ?
N23 H23B 0.8900 . ?
C62 H62A 0.9598 . ?
C62 H62B 0.9607 . ?
C62 H62C 0.9599 . ?
N12 C80 1.418(18) . ?
N12 C51 1.430(18) . ?
N12 C58 1.435(19) . ?
C58 O78 1.193(19) . ?
C58 H58 0.9300 . ?
C51 H51A 0.9599 . ?
C51 H51B 0.9600 . ?
C51 H51C 0.9601 . ?
C80 H80A 0.9600 . ?
C80 H80B 0.9603 . ?
C80 H80C 0.9603 . ?
C78 N34 1.46(2) . ?
C78 H78A 0.9598 . ?
C78 H78B 0.9600 . ?
C78 H78C 0.9603 . ?
N34 C84 1.45(2) . ?
N34 H34A 0.8600 . ?
N34 H84C 1.4918 . ?
C84 H84A 0.9601 . ?
C84 H84B 0.9601 . ?
C84 H84C 0.9600 . ?
O4 H4D 0.8487 . ?
O4 H4E 0.8510 . ?
O2 H2A 0.8503 . ?
O2 H2B 0.8496 . ?
O3 H3A 0.8505 . ?
O3 H3B 0.8496 . ?
C10 N11 1.494(19) . ?
C10 H10A 0.9600 . ?
C10 H10B 0.9598 . ?
C10 H10C 0.9598 . ?
N11 C116 1.487(19) . ?
N11 H11A 0.8900 . ?
N11 H11B 0.8900 . ?
C116 H11C 0.9600 . ?
C116 H11D 0.9602 . ?
C116 H11E 0.9599 . ?
N1 C13 1.430(19) . ?
N1 C11 1.432(19) . ?
N1 C27 1.433(19) . ?
C11 O20 1.212(18) . ?
C11 H11 0.9300 . ?
C27 H27A 0.9599 . ?
C27 H27B 0.9596 . ?
C27 H27C 0.9599 . ?

loop_
_geom_torsion_atom_site_label_1
_geom_torsion_atom_site_label_2
_geom_torsion_atom_site_label_3
_geom_torsion_atom_site_label_4
_geom_torsion
_geom_torsion_site_symmetry_1
_geom_torsion_site_symmetry_2
_geom_torsion_site_symmetry_3
_geom_torsion_site_symmetry_4
_geom_torsion_publ_flag
Gd03 O285 C231 O298 92.5(14) 2_766 . . . ?
Gd03 O285 C231 C233 -89.0(13) 2_766 . . . ?
O298 C231 C233 C235 -177.7(10) . . . . ?
O285 C231 C233 C235 3.7(13) . . . . ?
O298 C231 C233 C226 2.1(14) . . . . ?
O285 C231 C233 C226 -176.5(9) . . . . ?
C226 C233 C235 C225 0.3(14) . . . . ?
C231 C233 C235 C225 -179.9(9) . . . . ?
Gd01 O17 C307 O9 -17.7(14) 1_454 . . . ?
Gd01 O17 C307 C291 166.2(6) 1_454 . . . ?
Gd05 O9 C307 O17 -59.9(12) 2_666 . . . ?
Gd05 O9 C307 C291 116.4(8) 2_666 . . . ?
Gd01 O60 C48 O61 -8.4(8) 2_757 . . . ?
Gd01 O60 C48 C49 167.4(7) 2_757 . . . ?
Gd01 O61 C48 O60 8.7(9) 2_757 . . . ?
Gd01 O61 C48 C49 -167.2(7) 2_757 . . . ?
O60 C48 C49 C308 177.5(9) . . . . ?
O61 C48 C49 C308 -6.6(13) . . . . ?
Gd01 C48 C49 C308 -80(3) 2_757 . . . ?
O60 C48 C49 C50 -7.5(13) . . . . ?
O61 C48 C49 C50 168.4(8) . . . . ?
Gd01 C48 C49 C50 95(3) 2_757 . . . ?
Gd01 O16 C114 O116 -85.1(15) 1_455 . . . ?
Gd01 O16 C114 C115 98.5(13) 1_455 . . . ?
O116 C114 C115 C149 168.0(10) . . . . ?
O16 C114 C115 C149 -15.5(13) . . . . ?
O116 C114 C115 C150 -11.7(14) . . . . ?
O16 C114 C115 C150 164.8(8) . . . . ?
Gd01 O267 C266 O10 3.8(12) 2_767 . . . ?
Gd01 O267 C266 C268 -175.4(5) 2_767 . . . ?
Gd05 O10 C266 O267 -85.9(14) . . . . ?
Gd05 O10 C266 C268 93.3(12) . . . . ?
O267 C266 C268 C251 3.9(12) . . . . ?
O10 C266 C268 C251 -175.4(8) . . . . ?
O267 C266 C268 C250 -177.7(8) . . . . ?
O10 C266 C268 C250 3.1(12) . . . . ?
Gd03 O142 C138 O141 0.7(10) 1_545 . . . ?
Gd03 O142 C138 C137 -178.3(6) 1_545 . . . ?
Gd05 O141 C138 O142 113.2(12) 1_545 . . . ?
Gd03 O141 C138 O142 -0.6(8) 1_545 . . . ?
Gd05 O141 C138 C137 -67.8(16) 1_545 . . . ?
Gd03 O141 C138 C137 178.4(7) 1_545 . . . ?
Gd05 O141 C138 Gd03 113.7(12) 1_545 . . 1_545 ?
O142 C138 C137 C270 -4.7(13) . . . . ?
O141 C138 C137 C270 176.3(9) . . . . ?
O142 C138 C137 C135 175.9(9) . . . . ?
O141 C138 C137 C135 -3.1(13) . . . . ?
C135 C137 C270 C271 2.3(16) . . . . ?
C138 C137 C270 C271 -177.1(10) . . . . ?
C137 C270 C271 C166 1.1(18) . . . . ?
C270 C271 C166 C136 -4.1(16) . . . . ?
C270 C271 C166 C175 176.1(10) . . . . ?
Gd02 O57 C54 O58 7.9(8) 1_655 . . . ?
Gd02 O57 C54 C56 -169.6(6) 1_655 . . . ?
Gd02 O58 C54 O57 -7.4(8) 1_655 . . . ?
Gd02 O58 C54 C56 170.1(6) 1_655 . . . ?
O57 C54 C56 C59 -23.1(12) . . . . ?
O58 C54 C56 C59 159.4(8) . . . . ?
Gd02 C54 C56 C59 -83(3) 1_655 . . . ?
O57 C54 C56 C95 151.7(9) . . . . ?
O58 C54 C56 C95 -25.9(12) . . . . ?
Gd02 C54 C56 C95 92(3) 1_655 . . . ?
C59 C56 C95 C96 5.1(14) . . . . ?
C54 C56 C95 C96 -169.7(8) . . . . ?
C56 C95 C96 C123 -3.6(15) . . . . ?
C95 C96 C123 C122 -0.5(14) . . . . ?
C95 C96 C123 C101 173.1(9) . . . . ?
Gd05 O11 C132 O278 24.2(10) 1_545 . . . ?
Gd05 O11 C132 C133 -155.2(5) 1_545 . . . ?
O278 C132 C133 C276 -13.6(12) . . . . ?
O11 C132 C133 C276 165.8(9) . . . . ?
O278 C132 C133 C275 167.3(9) . . . . ?
O11 C132 C133 C275 -13.2(12) . . . . ?
C276 C133 C275 C178 3.3(16) . . . . ?
C132 C133 C275 C178 -177.7(9) . . . . ?
C99 C2 C21 C32 -2.6(16) . . . . ?
C28 C23 C24 C25 -0.7(14) . . . . ?
C23 C24 C25 C29 -175.8(9) . . . . ?
C23 C24 C25 C26 6.9(13) . . . . ?
C29 C25 C26 C30 -3.3(12) . . . . ?
C24 C25 C26 C30 174.1(8) . . . . ?
C29 C25 C26 C53 176.1(8) . . . . ?
C24 C25 C26 C53 -6.5(12) . . . . ?
C25 C26 C53 C28 0.2(12) . . . . ?
C30 C26 C53 C28 179.6(8) . . . . ?
C25 C26 C53 C73 179.4(8) . . . . ?
C30 C26 C53 C73 -1.2(12) . . . . ?
C24 C23 C28 C76 178.1(9) . . . . ?
C24 C23 C28 C53 -5.9(13) . . . . ?
C73 C53 C28 C76 3.0(12) . . . . ?
C26 C53 C28 C76 -177.8(8) . . . . ?
C73 C53 C28 C23 -173.2(8) . . . . ?
C26 C53 C28 C23 6.0(12) . . . . ?
C26 C25 C29 C79 3.9(12) . . . . ?
C24 C25 C29 C79 -173.3(8) . . . . ?
C26 C25 C29 C82 -176.9(8) . . . . ?
C24 C25 C29 C82 5.8(13) . . . . ?
C25 C26 C30 C77 -0.2(12) . . . . ?
C53 C26 C30 C77 -179.6(8) . . . . ?
C25 C26 C30 C31 178.1(8) . . . . ?
C53 C26 C30 C31 -1.3(12) . . . . ?
C77 C30 C31 C72 -179.5(9) . . . . ?
C26 C30 C31 C72 2.2(14) . . . . ?
C205 C19 C32 C21 177.6(10) . . . . ?
C206 C19 C32 C21 -2.6(15) . . . . ?
C205 C19 C32 C33 -2.3(14) . . . . ?
C206 C19 C32 C33 177.5(8) . . . . ?
C2 C21 C32 C19 -175.4(10) . . . . ?
C2 C21 C32 C33 4.5(15) . . . . ?
C19 C32 C33 C155 0.8(13) . . . . ?
C21 C32 C33 C155 -179.1(9) . . . . ?
C19 C32 C33 C68 178.9(8) . . . . ?
C21 C32 C33 C68 -1.1(13) . . . . ?
C127 C34 C35 C124 -175.8(10) . . . . ?
C127 C34 C35 C36 4.2(14) . . . . ?
C124 C35 C36 C39 -5.2(13) . . . . ?
C34 C35 C36 C39 174.7(8) . . . . ?
C124 C35 C36 C37 177.3(8) . . . . ?
C34 C35 C36 C37 -2.8(13) . . . . ?
C39 C36 C37 C40 -0.1(12) . . . . ?
C35 C36 C37 C40 177.4(8) . . . . ?
C39 C36 C37 C38 -179.6(8) . . . . ?
C35 C36 C37 C38 -2.1(12) . . . . ?
C40 C37 C38 C64 2.5(12) . . . . ?
C36 C37 C38 C64 -178.0(8) . . . . ?
C40 C37 C38 C127 -174.0(8) . . . . ?
C36 C37 C38 C127 5.5(12) . . . . ?
C35 C36 C39 C97 4.9(13) . . . . ?
C37 C36 C39 C97 -177.6(8) . . . . ?
C35 C36 C39 C67 -175.6(8) . . . . ?
C37 C36 C39 C67 1.9(13) . . . . ?
C38 C37 C40 C66 -0.7(12) . . . . ?
C36 C37 C40 C66 179.8(8) . . . . ?
C38 C37 C40 C41 176.8(8) . . . . ?
C36 C37 C40 C41 -2.8(12) . . . . ?
C37 C40 C41 C67 3.9(13) . . . . ?
C66 C40 C41 C67 -178.8(9) . . . . ?
C88 C42 C43 C101 1.1(12) . . . . ?
C45 C42 C43 C101 -179.5(7) . . . . ?
C88 C42 C43 C44 -175.8(8) . . . . ?
C45 C42 C43 C44 3.6(11) . . . . ?
C101 C43 C44 C100 178.2(8) . . . . ?
C42 C43 C44 C100 -5.0(13) . . . . ?
C88 C42 C45 C46 -178.0(7) . . . . ?
C43 C42 C45 C46 2.6(11) . . . . ?
C88 C42 C45 C47 -0.5(11) . . . . ?
C43 C42 C45 C47 -179.8(7) . . . . ?
C42 C45 C46 C83 174.8(7) . . . . ?
C47 C45 C46 C83 -2.8(12) . . . . ?
C42 C45 C46 C100 -7.5(11) . . . . ?
C47 C45 C46 C100 175.0(7) . . . . ?
C46 C45 C47 C85 -2.1(12) . . . . ?
C42 C45 C47 C85 -179.7(7) . . . . ?
C46 C45 C47 C86 174.5(7) . . . . ?
C42 C45 C47 C86 -3.1(11) . . . . ?
C308 C49 C50 C121 1.8(14) . . . . ?
C48 C49 C50 C121 -173.4(8) . . . . ?
C95 C56 C59 C122 -2.4(14) . . . . ?
C54 C56 C59 C122 172.5(8) . . . . ?
C37 C38 C64 C65 -3.4(13) . . . . ?
C127 C38 C64 C65 172.9(9) . . . . ?
C37 C38 C64 C223 175.8(8) . . . . ?
C127 C38 C64 C223 -7.9(14) . . . . ?
C38 C64 C65 C66 2.6(15) . . . . ?
C223 C64 C65 C66 -176.7(9) . . . . ?
C64 C65 C66 C40 -0.7(15) . . . . ?
C64 C65 C66 C98 176.8(9) . . . . ?
C37 C40 C66 C65 -0.3(13) . . . . ?
C41 C40 C66 C65 -177.6(9) . . . . ?
C37 C40 C66 C98 -177.8(8) . . . . ?
C41 C40 C66 C98 4.8(13) . . . . ?
C40 C41 C67 C39 -2.1(15) . . . . ?
C36 C39 C67 C41 -0.8(14) . . . . ?
C97 C39 C67 C41 178.7(9) . . . . ?
C155 C33 C68 C99 173.9(8) . . . . ?
C32 C33 C68 C99 -4.1(13) . . . . ?
C155 C33 C68 C69 -2.3(13) . . . . ?
C32 C33 C68 C69 179.7(8) . . . . ?
C99 C68 C69 C215 1.3(13) . . . . ?
C33 C68 C69 C215 177.4(8) . . . . ?
C99 C68 C69 C70 177.6(8) . . . . ?
C33 C68 C69 C70 -6.3(13) . . . . ?
C215 C69 C70 C71 -174.9(9) . . . . ?
C68 C69 C70 C71 8.9(14) . . . . ?
C69 C70 C71 C155 -2.8(15) . . . . ?
C30 C31 C72 C73 -0.6(15) . . . . ?
C31 C72 C73 C74 179.6(9) . . . . ?
C31 C72 C73 C53 -1.9(13) . . . . ?
C28 C53 C73 C74 0.5(12) . . . . ?
C26 C53 C73 C74 -178.7(8) . . . . ?
C28 C53 C73 C72 -178.0(8) . . . . ?
C26 C53 C73 C72 2.8(12) . . . . ?
C72 C73 C74 C75 176.5(9) . . . . ?
C53 C73 C74 C75 -2.0(13) . . . . ?
C72 C73 C74 C241 -3.1(13) . . . . ?
C53 C73 C74 C241 178.5(8) . . . . ?
C73 C74 C75 C76 0.0(14) . . . . ?
C241 C74 C75 C76 179.6(8) . . . . ?
C74 C75 C76 C28 3.5(14) . . . . ?
C74 C75 C76 C153 -171.2(8) . . . . ?
C23 C28 C76 C75 171.1(8) . . . . ?
C53 C28 C76 C75 -4.9(12) . . . . ?
C23 C28 C76 C153 -14.5(13) . . . . ?
C53 C28 C76 C153 169.5(8) . . . . ?
C31 C30 C77 C79 -175.3(8) . . . . ?
C26 C30 C77 C79 2.9(12) . . . . ?
C31 C30 C77 C81 7.4(14) . . . . ?
C26 C30 C77 C81 -174.3(8) . . . . ?
C25 C29 C79 C77 -1.1(14) . . . . ?
C82 C29 C79 C77 179.7(8) . . . . ?
C30 C77 C79 C29 -2.4(13) . . . . ?
C81 C77 C79 C29 175.1(8) . . . . ?
C79 C77 C81 C148 39.4(12) . . . . ?
C30 C77 C81 C148 -143.3(9) . . . . ?
C79 C77 C81 C151 -133.5(9) . . . . ?
C30 C77 C81 C151 43.7(13) . . . . ?
C79 C29 C82 C152 -131.5(9) . . . . ?
C25 C29 C82 C152 49.4(12) . . . . ?
C79 C29 C82 C121 47.5(12) . . . . ?
C25 C29 C82 C121 -131.7(9) . . . . ?
C45 C46 C83 C103 5.1(12) . . . . ?
C100 C46 C83 C103 -172.6(8) . . . . ?
C45 C46 C83 C117 -174.7(7) . . . . ?
C100 C46 C83 C117 7.6(12) . . . . ?
C86 C47 C85 C103 -171.8(8) . . . . ?
C45 C47 C85 C103 4.6(12) . . . . ?
C86 C47 C85 C90 9.4(13) . . . . ?
C45 C47 C85 C90 -174.2(8) . . . . ?
C85 C47 C86 C87 179.5(8) . . . . ?
C45 C47 C86 C87 3.1(13) . . . . ?
C47 C86 C87 C88 0.5(14) . . . . ?
C43 C42 C88 C89 1.9(12) . . . . ?
C45 C42 C88 C89 -177.4(8) . . . . ?
C43 C42 C88 C87 -176.6(8) . . . . ?
C45 C42 C88 C87 4.0(12) . . . . ?
C86 C87 C88 C42 -4.2(13) . . . . ?
C86 C87 C88 C89 177.3(9) . . . . ?
C42 C88 C89 C102 -3.2(13) . . . . ?
C87 C88 C89 C102 175.3(9) . . . . ?
C42 C88 C89 C159 175.5(8) . . . . ?
C87 C88 C89 C159 -6.0(14) . . . . ?
C103 C85 C90 C91 -136.3(9) . . . . ?
C47 C85 C90 C91 42.5(12) . . . . ?
C103 C85 C90 C94 39.1(12) . . . . ?
C47 C85 C90 C94 -142.2(9) . . . . ?
C94 C90 C91 C92 -2.5(13) . . . . ?
C85 C90 C91 C92 173.0(8) . . . . ?
C90 C91 C92 C55 0.7(14) . . . . ?
C91 C92 C55 C167 0.5(13) . . . . ?
C91 C92 C55 C238 180.0(8) . . . . ?
C91 C90 C94 C167 3.3(13) . . . . ?
C85 C90 C94 C167 -172.3(8) . . . . ?
C36 C39 C97 C193 -1.3(14) . . . . ?
C67 C39 C97 C193 179.2(9) . . . . ?
C36 C39 C97 C125 179.4(9) . . . . ?
C67 C39 C97 C125 -0.1(15) . . . . ?
C65 C66 C98 C131 57.0(13) . . . . ?
C40 C66 C98 C131 -125.4(10) . . . . ?
C65 C66 C98 C128 -121.9(10) . . . . ?
C40 C66 C98 C128 55.7(12) . . . . ?
C21 C2 C99 C157 177.5(10) . . . . ?
C21 C2 C99 C68 -2.8(15) . . . . ?
C33 C68 C99 C157 -174.2(8) . . . . ?
C69 C68 C99 C157 1.9(13) . . . . ?
C33 C68 C99 C2 6.1(13) . . . . ?
C69 C68 C99 C2 -177.8(8) . . . . ?
C43 C44 C100 C46 0.1(13) . . . . ?
C45 C46 C100 C44 6.3(12) . . . . ?
C83 C46 C100 C44 -176.0(8) . . . . ?
C44 C43 C101 C102 173.8(8) . . . . ?
C42 C43 C101 C102 -2.9(12) . . . . ?
C44 C43 C101 C123 -8.1(13) . . . . ?
C42 C43 C101 C123 175.2(8) . . . . ?
C96 C123 C101 C102 -50.0(12) . . . . ?
C122 C123 C101 C102 123.4(9) . . . . ?
C96 C123 C101 C43 131.9(9) . . . . ?
C122 C123 C101 C43 -54.7(12) . . . . ?
C88 C89 C102 C101 1.5(14) . . . . ?
C159 C89 C102 C101 -177.3(9) . . . . ?
C43 C101 C102 C89 1.6(14) . . . . ?
C123 C101 C102 C89 -176.6(9) . . . . ?
C46 C83 C103 C85 -2.6(13) . . . . ?
C117 C83 C103 C85 177.3(8) . . . . ?
C47 C85 C103 C83 -2.3(13) . . . . ?
C90 C85 C103 C83 176.5(8) . . . . ?
C174 C104 C105 C111 -1.9(13) . . . . ?
C109 C104 C105 C111 176.0(8) . . . . ?
C174 C104 C105 C106 174.6(8) . . . . ?
C109 C104 C105 C106 -7.5(12) . . . . ?
C111 C105 C106 C107 -179.6(9) . . . . ?
C104 C105 C106 C107 3.9(13) . . . . ?
C105 C106 C107 C108 3.5(15) . . . . ?
C106 C107 C108 C180 174.3(10) . . . . ?
C106 C107 C108 C109 -7.1(14) . . . . ?
C180 C108 C109 C110 1.2(14) . . . . ?
C107 C108 C109 C110 -177.5(9) . . . . ?
C180 C108 C109 C104 -177.9(9) . . . . ?
C107 C108 C109 C104 3.4(13) . . . . ?
C174 C104 C109 C108 -178.3(8) . . . . ?
C105 C104 C109 C108 3.8(13) . . . . ?
C174 C104 C109 C110 2.6(13) . . . . ?
C105 C104 C109 C110 -175.3(8) . . . . ?
C108 C109 C110 C302 -1.9(14) . . . . ?
C104 C109 C110 C302 177.3(9) . . . . ?
C108 C109 C110 C177 176.6(9) . . . . ?
C104 C109 C110 C177 -4.3(13) . . . . ?
C104 C105 C111 C112 5.1(13) . . . . ?
C106 C105 C111 C112 -171.3(9) . . . . ?
C104 C105 C111 C113 -171.2(8) . . . . ?
C106 C105 C111 C113 12.4(13) . . . . ?
C105 C111 C112 C175 -5.8(15) . . . . ?
C113 C111 C112 C175 170.6(9) . . . . ?
C112 C111 C113 C172 53.8(13) . . . . ?
C105 C111 C113 C172 -130.0(10) . . . . ?
C112 C111 C113 C168 -124.3(10) . . . . ?
C105 C111 C113 C168 51.9(12) . . . . ?
C103 C83 C117 C188 44.8(12) . . . . ?
C46 C83 C117 C188 -135.3(9) . . . . ?
C103 C83 C117 C118 -132.4(9) . . . . ?
C46 C83 C117 C118 47.4(12) . . . . ?
C188 C117 C118 C119 3.1(14) . . . . ?
C83 C117 C118 C119 -179.5(9) . . . . ?
C117 C118 C119 C120 -3.0(15) . . . . ?
C118 C119 C120 C187 2.5(14) . . . . ?
C118 C119 C120 C269 175.5(8) . . . . ?
C152 C82 C121 C50 -2.2(13) . . . . ?
C29 C82 C121 C50 178.8(8) . . . . ?
C49 C50 C121 C82 0.1(14) . . . . ?
C96 C123 C122 C59 3.3(13) . . . . ?
C101 C123 C122 C59 -170.3(8) . . . . ?
C56 C59 C122 C123 -1.9(14) . . . . ?
C36 C35 C124 C193 2.0(14) . . . . ?
C34 C35 C124 C193 -178.0(9) . . . . ?
C36 C35 C124 C126 179.4(9) . . . . ?
C34 C35 C124 C126 -0.6(15) . . . . ?
C193 C97 C125 C280 -115.4(11) . . . . ?
C39 C97 C125 C280 64.0(13) . . . . ?
C193 C97 C125 C190 64.3(13) . . . . ?
C39 C97 C125 C190 -116.4(11) . . . . ?
C35 C124 C126 C194 52.8(15) . . . . ?
C193 C124 C126 C194 -129.8(11) . . . . ?
C35 C124 C126 C198 -126.0(11) . . . . ?
C193 C124 C126 C198 51.4(14) . . . . ?
C35 C34 C127 C38 -0.7(15) . . . . ?
C64 C38 C127 C34 179.4(9) . . . . ?
C37 C38 C127 C34 -4.2(14) . . . . ?
C131 C98 C128 C129 -1.0(13) . . . . ?
C66 C98 C128 C129 177.9(8) . . . . ?
C98 C128 C129 C130 2.6(14) . . . . ?
C128 C129 C130 C222 -1.7(14) . . . . ?
C128 C129 C130 C161 179.6(8) . . . . ?
C128 C98 C131 C222 -1.4(14) . . . . ?
C66 C98 C131 C222 179.7(8) . . . . ?
C270 C137 C135 C136 -2.6(14) . . . . ?
C138 C137 C135 C136 176.8(9) . . . . ?
C271 C166 C136 C135 3.8(15) . . . . ?
C175 C166 C136 C135 -176.4(9) . . . . ?
C137 C135 C136 C166 -0.5(15) . . . . ?
Gd04 O13 C143 O246 -111.1(12) . . . . ?
Gd02 O13 C143 O246 -6.2(8) 2_656 . . . ?
Gd04 O13 C143 C144 70.7(14) . . . . ?
Gd02 O13 C143 C144 175.6(7) 2_656 . . . ?
Gd04 O13 C143 Gd02 -104.9(11) . . . 2_656 ?
O246 C143 C144 C208 -158.8(9) . . . . ?
O13 C143 C144 C208 19.5(13) . . . . ?
O246 C143 C144 C282 20.0(13) . . . . ?
O13 C143 C144 C282 -161.7(9) . . . . ?
C151 C81 C148 C149 1.5(14) . . . . ?
C77 C81 C148 C149 -171.8(9) . . . . ?
C150 C115 C149 C148 1.0(14) . . . . ?
C114 C115 C149 C148 -178.8(9) . . . . ?
C81 C148 C149 C115 -1.8(15) . . . . ?
C149 C115 C150 C151 0.0(13) . . . . ?
C114 C115 C150 C151 179.7(8) . . . . ?
C115 C150 C151 C81 -0.2(14) . . . . ?
C148 C81 C151 C150 -0.5(13) . . . . ?
C77 C81 C151 C150 172.7(8) . . . . ?
C121 C82 C152 C308 2.4(13) . . . . ?
C29 C82 C152 C308 -178.6(8) . . . . ?
C75 C76 C153 C227 -48.1(12) . . . . ?
C28 C76 C153 C227 137.4(9) . . . . ?
C75 C76 C153 C154 129.3(9) . . . . ?
C28 C76 C153 C154 -45.2(12) . . . . ?
C227 C153 C154 C229 3.4(14) . . . . ?
C76 C153 C154 C229 -174.1(8) . . . . ?
C70 C71 C155 C156 178.0(9) . . . . ?
C70 C71 C155 C33 -5.9(14) . . . . ?
C68 C33 C155 C156 -175.4(8) . . . . ?
C32 C33 C155 C156 2.6(13) . . . . ?
C68 C33 C155 C71 8.3(13) . . . . ?
C32 C33 C155 C71 -173.6(8) . . . . ?
C71 C155 C156 C205 171.5(9) . . . . ?
C33 C155 C156 C205 -4.6(14) . . . . ?
C71 C155 C156 C209 -13.6(14) . . . . ?
C33 C155 C156 C209 170.3(8) . . . . ?
C2 C99 C157 C216 176.6(9) . . . . ?
C68 C99 C157 C216 -3.1(14) . . . . ?
C2 C99 C157 C158 -3.4(15) . . . . ?
C68 C99 C157 C158 176.9(8) . . . . ?
C216 C157 C158 C5 -49(2) . . . . ?
C99 C157 C158 C5 131.1(18) . . . . ?
C216 C157 C158 C7A 76.2(16) . . . . ?
C99 C157 C158 C7A -103.8(16) . . . . ?
C216 C157 C158 C5A -112.3(16) . . . . ?
C99 C157 C158 C5A 67.7(18) . . . . ?
C216 C157 C158 C7 123.4(14) . . . . ?
C99 C157 C158 C7 -56.6(17) . . . . ?
C7 C158 C5 C6 6(4) . . . . ?
C157 C158 C5 C6 178(2) . . . . ?
C158 C5 C6 C291 -2(5) . . . . ?
C5 C158 C7 C8 -6(3) . . . . ?
C157 C158 C7 C8 -178.2(17) . . . . ?
C291 C8 C7 C158 1(3) . . . . ?
C5 C6 C291 C8 -3(4) . . . . ?
C5 C6 C291 C307 -178(2) . . . . ?
C7 C8 C291 C6 3(3) . . . . ?
C7 C8 C291 C307 178.3(16) . . . . ?
O17 C307 C291 C8A 7.5(17) . . . . ?
O9 C307 C291 C8A -169.0(13) . . . . ?
O17 C307 C291 C6A -164.0(13) . . . . ?
O9 C307 C291 C6A 19.5(15) . . . . ?
O17 C307 C291 C6 134.5(17) . . . . ?
O9 C307 C291 C6 -41.9(18) . . . . ?
O17 C307 C291 C8 -40.6(16) . . . . ?
O9 C307 C291 C8 143.0(14) . . . . ?
C7A C158 C5A C6A -12(3) . . . . ?
C157 C158 C5A C6A 175.8(17) . . . . ?
C8A C291 C6A C5A 9(3) . . . . ?
C307 C291 C6A C5A -179.4(17) . . . . ?
C158 C5A C6A C291 2(3) . . . . ?
C5A C158 C7A C8A 11(3) . . . . ?
C157 C158 C7A C8A -176.7(17) . . . . ?
C6A C291 C8A C7A -10(3) . . . . ?
C307 C291 C8A C7A 178.4(18) . . . . ?
C158 C7A C8A C291 0(3) . . . . ?
C276 C277 C159 C178 2.0(17) . . . . ?
C276 C277 C159 C89 -175.2(10) . . . . ?
C102 C89 C159 C277 126.8(10) . . . . ?
C88 C89 C159 C277 -51.9(14) . . . . ?
C102 C89 C159 C178 -50.3(13) . . . . ?
C88 C89 C159 C178 131.0(10) . . . . ?
C222 C130 C161 O164 -157.9(8) . . . . ?
C129 C130 C161 O164 20.7(12) . . . . ?
C222 C130 C161 O165 19.8(12) . . . . ?
C129 C130 C161 O165 -161.6(8) . . . . ?
O165 C161 O164 Gd04 -0.6(8) . . . 1_565 ?
C130 C161 O164 Gd04 177.1(6) . . . 1_565 ?
O164 C161 O165 Gd02 -126.6(9) . . . 2_666 ?
C130 C161 O165 Gd02 55.7(13) . . . 2_666 ?
Gd04 C161 O165 Gd02 -127.2(9) 1_565 . . 2_666 ?
O164 C161 O165 Gd04 0.6(7) . . . 1_565 ?
C130 C161 O165 Gd04 -177.1(6) . . . 1_565 ?
C90 C94 C167 C55 -2.2(14) . . . . ?
C92 C55 C167 C94 0.2(13) . . . . ?
C238 C55 C167 C94 -179.3(9) . . . . ?
C172 C113 C168 C169 -0.6(15) . . . . ?
C111 C113 C168 C169 177.6(9) . . . . ?
C113 C168 C169 C170 0.9(16) . . . . ?
C172 C3 C170 C169 -2.8(14) . . . . ?
C172 C3 C170 C286 176.6(8) . . . . ?
C168 C169 C170 C3 0.8(15) . . . . ?
C168 C169 C170 C286 -178.6(9) . . . . ?
C168 C113 C172 C3 -1.3(14) . . . . ?
C111 C113 C172 C3 -179.4(8) . . . . ?
C170 C3 C172 C113 3.0(14) . . . . ?
C105 C104 C174 C175 -0.9(13) . . . . ?
C109 C104 C174 C175 -178.8(8) . . . . ?
C105 C104 C174 C176 179.7(8) . . . . ?
C109 C104 C174 C176 1.8(13) . . . . ?
C111 C112 C175 C174 3.0(15) . . . . ?
C111 C112 C175 C166 -178.0(9) . . . . ?
C104 C174 C175 C112 0.4(14) . . . . ?
C176 C174 C175 C112 179.9(9) . . . . ?
C104 C174 C175 C166 -178.6(8) . . . . ?
C176 C174 C175 C166 0.9(14) . . . . ?
C136 C166 C175 C112 -59.5(13) . . . . ?
C271 C166 C175 C112 120.4(11) . . . . ?
C136 C166 C175 C174 119.5(10) . . . . ?
C271 C166 C175 C174 -60.7(13) . . . . ?
C175 C174 C176 C177 176.0(10) . . . . ?
C104 C174 C176 C177 -4.6(15) . . . . ?
C174 C176 C177 C110 2.9(16) . . . . ?
C302 C110 C177 C176 180.0(10) . . . . ?
C109 C110 C177 C176 1.6(16) . . . . ?
C277 C159 C178 C275 0.4(15) . . . . ?
C89 C159 C178 C275 177.5(9) . . . . ?
C133 C275 C178 C159 -3.1(16) . . . . ?
C302 C179 C180 C108 0.3(16) . . . . ?
C302 C179 C180 C181 -177.8(10) . . . . ?
C109 C108 C180 C179 -0.4(15) . . . . ?
C107 C108 C180 C179 178.2(10) . . . . ?
C109 C108 C180 C181 177.5(9) . . . . ?
C107 C108 C180 C181 -3.9(15) . . . . ?
C179 C180 C181 C182 -50.3(14) . . . . ?
C108 C180 C181 C182 131.7(10) . . . . ?
C179 C180 C181 C186 125.7(11) . . . . ?
C108 C180 C181 C186 -52.3(15) . . . . ?
C186 C181 C182 C183 0.3(15) . . . . ?
C180 C181 C182 C183 176.5(9) . . . . ?
C181 C182 C183 C1 -0.5(16) . . . . ?
C185 C1 C183 C182 0.3(15) . . . . ?
C258 C1 C183 C182 175.4(9) . . . . ?
C183 C1 C185 C186 -0.1(16) . . . . ?
C258 C1 C185 C186 -175.0(9) . . . . ?
C1 C185 C186 C181 0.0(17) . . . . ?
C182 C181 C186 C185 -0.1(15) . . . . ?
C180 C181 C186 C185 -176.2(10) . . . . ?
C119 C120 C187 C188 -2.4(14) . . . . ?
C269 C120 C187 C188 -175.3(9) . . . . ?
C120 C187 C188 C117 2.7(15) . . . . ?
C118 C117 C188 C187 -3.0(14) . . . . ?
C83 C117 C188 C187 179.7(9) . . . . ?
C280 C125 C190 C191 3.7(15) . . . . ?
C97 C125 C190 C191 -175.9(9) . . . . ?
C125 C190 C191 C192 0.3(15) . . . . ?
C190 C191 C192 C279 -3.0(15) . . . . ?
C190 C191 C192 C244 177.2(9) . . . . ?
C39 C97 C193 C124 -1.9(16) . . . . ?
C125 C97 C193 C124 177.4(10) . . . . ?
C35 C124 C193 C97 1.6(16) . . . . ?
C126 C124 C193 C97 -175.9(10) . . . . ?
C198 C126 C194 C195 2.3(15) . . . . ?
C124 C126 C194 C195 -176.5(9) . . . . ?
C126 C194 C195 C196 -1.9(16) . . . . ?
C194 C195 C196 C197 0.0(15) . . . . ?
C194 C195 C196 C199 175.4(9) . . . . ?
C195 C196 C197 C198 1.5(16) . . . . ?
C199 C196 C197 C198 -173.9(10) . . . . ?
C196 C197 C198 C126 -1.0(17) . . . . ?
C194 C126 C198 C197 -0.9(15) . . . . ?
C124 C126 C198 C197 178.0(10) . . . . ?
Gd04 O147 C199 O1 0.2(11) . . . . ?
Gd04 O147 C199 C196 179.2(8) . . . . ?
Gd04 O1 C199 O147 -0.2(10) . . . . ?
Gd04 O1 C199 C196 -179.2(8) . . . . ?
C195 C196 C199 O147 -21.5(14) . . . . ?
C197 C196 C199 O147 153.8(10) . . . . ?
C195 C196 C199 O1 157.5(10) . . . . ?
C197 C196 C199 O1 -27.2(15) . . . . ?
Gd04 O80 C201 O300 -44.4(16) . . . . ?
Gd04 O80 C201 C202 134.1(9) . . . . ?
O80 C201 C202 C255 172.2(10) . . . . ?
O300 C201 C202 C255 -9.2(15) . . . . ?
O80 C201 C202 C203 -8.0(14) . . . . ?
O300 C201 C202 C203 170.6(10) . . . . ?
C255 C202 C203 C257 4.1(18) . . . . ?
C201 C202 C203 C257 -175.7(11) . . . . ?
C32 C19 C205 C156 0.3(16) . . . . ?
C206 C19 C205 C156 -179.5(9) . . . . ?
C155 C156 C205 C19 3.3(16) . . . . ?
C209 C156 C205 C19 -171.7(9) . . . . ?
C282 C20 C206 C207 2.5(16) . . . . ?
C282 C20 C206 C19 177.9(10) . . . . ?
C205 C19 C206 C207 50.2(13) . . . . ?
C32 C19 C206 C207 -129.7(10) . . . . ?
C205 C19 C206 C20 -125.2(11) . . . . ?
C32 C19 C206 C20 55.0(14) . . . . ?
C20 C206 C207 C208 -2.5(14) . . . . ?
C19 C206 C207 C208 -178.1(9) . . . . ?
C206 C207 C208 C144 0.3(15) . . . . ?
C282 C144 C208 C207 2.1(14) . . . . ?
C143 C144 C208 C207 -179.1(8) . . . . ?
C205 C156 C209 C210 119.6(10) . . . . ?
C155 C156 C209 C210 -55.3(13) . . . . ?
C205 C156 C209 C214 -56.0(13) . . . . ?
C155 C156 C209 C214 129.1(10) . . . . ?
C214 C209 C210 C211 1.8(15) . . . . ?
C156 C209 C210 C211 -173.9(9) . . . . ?
C209 C210 C211 C212 -1.3(15) . . . . ?
C210 C211 C212 C213 -1.0(15) . . . . ?
C210 C211 C212 C249 176.7(9) . . . . ?
C211 C212 C213 C214 2.6(15) . . . . ?
C249 C212 C213 C214 -175.1(9) . . . . ?
C212 C213 C214 C209 -2.0(15) . . . . ?
C210 C209 C214 C213 -0.2(14) . . . . ?
C156 C209 C214 C213 175.4(9) . . . . ?
C68 C69 C215 C216 -3.3(14) . . . . ?
C70 C69 C215 C216 -179.5(9) . . . . ?
C68 C69 C215 C217 178.1(8) . . . . ?
C70 C69 C215 C217 2.0(14) . . . . ?
C69 C215 C216 C157 2.3(15) . . . . ?
C217 C215 C216 C157 -179.2(9) . . . . ?
C99 C157 C216 C215 1.0(15) . . . . ?
C158 C157 C216 C215 -179.0(9) . . . . ?
C216 C215 C217 C218 -126.4(8) . . . . ?
C69 C215 C217 C218 52.1(10) . . . . ?
C216 C215 C217 C221 56.8(10) . . . . ?
C69 C215 C217 C221 -124.7(8) . . . . ?
C221 C217 C218 C219 0.0 . . . . ?
C215 C217 C218 C219 -176.8(7) . . . . ?
C217 C218 C219 C252 0.0 . . . . ?
C218 C219 C252 C12 0.0 . . . . ?
C218 C219 C252 C253 175.7(7) . . . . ?
C219 C252 C12 C221 0.0 . . . . ?
C253 C252 C12 C221 -175.6(7) . . . . ?
C252 C12 C221 C217 0.0 . . . . ?
C218 C217 C221 C12 0.0 . . . . ?
C215 C217 C221 C12 176.8(7) . . . . ?
C129 C130 C222 C131 -0.7(13) . . . . ?
C161 C130 C222 C131 178.0(8) . . . . ?
C98 C131 C222 C130 2.2(14) . . . . ?
C65 C64 C223 C225 -42.0(13) . . . . ?
C38 C64 C223 C225 138.8(9) . . . . ?
C65 C64 C223 C224 132.3(10) . . . . ?
C38 C64 C223 C224 -46.9(13) . . . . ?
C225 C223 C224 C226 -1.4(14) . . . . ?
C64 C223 C224 C226 -175.9(9) . . . . ?
C224 C223 C225 C235 1.6(14) . . . . ?
C64 C223 C225 C235 176.3(9) . . . . ?
C233 C235 C225 C223 -1.2(15) . . . . ?
C223 C224 C226 C233 0.6(15) . . . . ?
C235 C233 C226 C224 0.0(15) . . . . ?
C231 C233 C226 C224 -179.8(9) . . . . ?
C154 C153 C227 C228 -3.0(14) . . . . ?
C76 C153 C227 C228 174.4(9) . . . . ?
C153 C227 C228 C296 -0.1(15) . . . . ?
C153 C154 C229 C296 -0.7(15) . . . . ?
Gd02 O14 C238 O239 -84.1(13) . . . . ?
Gd02 O14 C238 C55 97.2(9) . . . . ?
C167 C55 C238 O239 171.4(9) . . . . ?
C92 C55 C238 O239 -8.1(14) . . . . ?
C167 C55 C238 O14 -9.8(13) . . . . ?
C92 C55 C238 O14 170.7(8) . . . . ?
C75 C74 C241 C243 -117.7(10) . . . . ?
C73 C74 C241 C243 61.8(12) . . . . ?
C75 C74 C241 C242 63.6(12) . . . . ?
C73 C74 C241 C242 -116.9(10) . . . . ?
C243 C241 C242 C250 -0.4(15) . . . . ?
C74 C241 C242 C250 178.4(9) . . . . ?
C242 C241 C243 C251 -0.2(15) . . . . ?
C74 C241 C243 C251 -178.9(9) . . . . ?
C279 C192 C244 O284 -176.1(9) . . . . ?
C191 C192 C244 O284 3.7(14) . . . . ?
C279 C192 C244 O283 4.8(14) . . . . ?
C191 C192 C244 O283 -175.4(9) . . . . ?
C279 C192 C244 Gd03 72(3) . . . 2_666 ?
C191 C192 C244 Gd03 -108(3) . . . 2_666 ?
O13 C143 O246 Gd02 7.3(10) . . . 2_656 ?
C144 C143 O246 Gd02 -174.5(6) . . . 2_656 ?
Gd05 O247 C249 O248 24.5(13) 2_766 . . . ?
Gd05 O247 C249 C212 -153.5(6) 2_766 . . . ?
Gd03 O248 C249 O247 27.1(18) 2_766 . . . ?
Gd03 O248 C249 C212 -155.0(9) 2_766 . . . ?
C213 C212 C249 O247 144.8(9) . . . . ?
C211 C212 C249 O247 -32.9(12) . . . . ?
C213 C212 C249 O248 -33.3(12) . . . . ?
C211 C212 C249 O248 148.9(9) . . . . ?
C241 C242 C250 C268 0.2(15) . . . . ?
C251 C268 C250 C242 0.5(14) . . . . ?
C266 C268 C250 C242 -178.1(8) . . . . ?
C250 C268 C251 C243 -1.0(15) . . . . ?
C266 C268 C251 C243 177.5(9) . . . . ?
C241 C243 C251 C268 0.9(16) . . . . ?
C219 C252 C253 O295 -178.9(6) . . . . ?
C12 C252 C253 O295 -3.2(10) . . . . ?
C219 C252 C253 O254 -1.0(10) . . . . ?
C12 C252 C253 O254 174.7(6) . . . . ?
O295 C253 O254 Gd02 -2.9(9) . . . 2_666 ?
C252 C253 O254 Gd02 179.2(6) . . . 2_666 ?
C203 C202 C255 C256 -2(2) . . . . ?
C201 C202 C255 C256 177.7(12) . . . . ?
C202 C255 C256 C289 -3(2) . . . . ?
C202 C203 C257 C289 -1(2) . . . . ?
Gd03 O12 C258 O259 6.8(9) . . . . ?
Gd03 O12 C258 C1 -168.1(7) . . . . ?
C185 C1 C258 O12 174.7(9) . . . . ?
C183 C1 C258 O12 -0.3(13) . . . . ?
C185 C1 C258 O259 -0.4(13) . . . . ?
C183 C1 C258 O259 -175.3(9) . . . . ?
C185 C1 C258 Gd03 77(4) . . . . ?
C183 C1 C258 Gd03 -98(3) . . . . ?
O12 C258 O259 Gd03 -6.9(9) . . . . ?
C1 C258 O259 Gd03 168.0(7) . . . . ?
Gd03 O237 C269 O274 -100.2(10) . . . . ?
Gd05 O237 C269 O274 14.4(8) . . . . ?
Gd03 O237 C269 C120 80.7(10) . . . . ?
Gd05 O237 C269 C120 -164.7(7) . . . . ?
Gd03 O237 C269 Gd05 -114.5(7) . . . . ?
C119 C120 C269 O274 -174.8(8) . . . . ?
C187 C120 C269 O274 -1.8(13) . . . . ?
C119 C120 C269 O237 4.3(12) . . . . ?
C187 C120 C269 O237 177.3(8) . . . . ?
C119 C120 C269 Gd05 -99(3) . . . . ?
C187 C120 C269 Gd05 74(3) . . . . ?
O237 C269 O274 Gd05 -15.1(9) . . . . ?
C120 C269 O274 Gd05 164.0(6) . . . . ?
C275 C133 C276 C277 -0.9(17) . . . . ?
C132 C133 C276 C277 -179.9(10) . . . . ?
C159 C277 C276 C133 -1.8(19) . . . . ?
C191 C192 C279 C280 1.8(16) . . . . ?
C244 C192 C279 C280 -178.4(10) . . . . ?
C190 C125 C280 C279 -5.0(15) . . . . ?
C97 C125 C280 C279 174.7(9) . . . . ?
C192 C279 C280 C125 2.3(17) . . . . ?
C206 C20 C282 C144 -0.2(17) . . . . ?
C208 C144 C282 C20 -2.1(15) . . . . ?
C143 C144 C282 C20 179.0(9) . . . . ?
O284 C244 O283 Gd03 -12.7(10) . . . 2_666 ?
C192 C244 O283 Gd03 166.4(7) . . . 2_666 ?
O283 C244 O284 Gd03 11.8(9) . . . 2_666 ?
C192 C244 O284 Gd03 -167.3(8) . . . 2_666 ?
Gd02 O15 C286 O287 -23.2(14) . . . . ?
Gd02 O15 C286 C170 158.3(6) . . . . ?
C3 C170 C286 O15 21.6(12) . . . . ?
C169 C170 C286 O15 -159.0(9) . . . . ?
C3 C170 C286 O287 -157.1(8) . . . . ?
C169 C170 C286 O287 22.3(12) . . . . ?
O15 C286 O287 Gd04 -47.0(10) . . . 2_656 ?
C170 C286 O287 Gd04 131.5(6) . . . 2_656 ?
C203 C257 C289 C256 -3.0(19) . . . . ?
C203 C257 C289 C302 172.2(11) . . . . ?
C255 C256 C289 C257 5(2) . . . . ?
C255 C256 C289 C302 -170.3(12) . . . . ?
O254 C253 O295 Gd02 2.8(8) . . . 2_666 ?
C252 C253 O295 Gd02 -179.4(7) . . . 2_666 ?
C227 C228 C296 C229 2.9(14) . . . . ?
C227 C228 C296 C297 -173.3(9) . . . . ?
C154 C229 C296 C228 -2.5(14) . . . . ?
C154 C229 C296 C297 173.8(8) . . . . ?
C228 C296 C297 O303 -23.6(13) . . . . ?
C229 C296 C297 O303 160.3(8) . . . . ?
C228 C296 C297 O305 154.5(9) . . . . ?
C229 C296 C297 O305 -21.7(11) . . . . ?
C228 C296 C297 Gd01 99(3) . . . . ?
C229 C296 C297 Gd01 -77(3) . . . . ?
O80 C201 O300 Gd04 -42.3(17) . . . 2_756 ?
C202 C201 O300 Gd04 139.2(9) . . . 2_756 ?
C180 C179 C302 C110 -0.9(16) . . . . ?
C180 C179 C302 C289 174.9(10) . . . . ?
C109 C110 C302 C179 1.7(15) . . . . ?
C177 C110 C302 C179 -176.7(10) . . . . ?
C109 C110 C302 C289 -173.8(9) . . . . ?
C177 C110 C302 C289 7.8(16) . . . . ?
C257 C289 C302 C179 -113.9(12) . . . . ?
C256 C289 C302 C179 61.2(15) . . . . ?
C257 C289 C302 C110 61.8(15) . . . . ?
C256 C289 C302 C110 -123.1(12) . . . . ?
O305 C297 O303 Gd01 -8.3(8) . . . . ?
C296 C297 O303 Gd01 169.7(7) . . . . ?
O303 C297 O305 Gd01 9.0(9) . . . . ?
C296 C297 O305 Gd01 -169.1(6) . . . . ?
C82 C152 C308 C49 -0.6(14) . . . . ?
C50 C49 C308 C152 -1.5(14) . . . . ?
C48 C49 C308 C152 173.5(8) . . . . ?
C80 N12 C58 O78 -170(4) . . . . ?
C51 N12 C58 O78 -19(6) . . . . ?
C13 N1 C11 O20 164(4) . . . . ?
C27 N1 C11 O20 -20(5) . . . . ?
